data_1549862
loop_
_publ_author_name
'Le Poul, Nicolas'
'Colasson, Benoit'
'Thiabaud, Gr\'egory'
'Dit Fouque, Dany Jeanne'
'Iacobucci, Claudio'
'Memboeuf, Antony'
'Douziech, B\'en\'edicte'
'\<Rez\'a\<c, Jan'
'Prang\'e, Thierry'
'de la Lande, Aur\'elien'
'Reinaud, Olivia'
'Le Mest, Yves'

_publ_section_title
;
 Gating the electron transfer at a monocopper centre through the
 supramolecular coordination of water molecules within a protein chamber
 mimic.
;
_journal_issue 43
_journal_name_full 'Chemical science'
_journal_page_first 8282
_journal_page_last 8290
_journal_paper_doi 10.1039/c8sc03124j
_journal_volume 9
_journal_year 2018
_chemical_formula_sum 'C800.5 H916 Cl20.5 Cu8 N43 O114'
_chemical_formula_weight 14198.94
_space_group_IT_number 2
_space_group_name_Hall '-P 1'
_space_group_name_H-M_alt 'P -1'
_symmetry_cell_setting triclinic
_symmetry_space_group_name_Hall '-P 1'
_symmetry_space_group_name_H-M 'P -1'
_atom_sites_solution_hydrogens geom
_atom_sites_solution_primary direct
_atom_sites_solution_secondary difmap
_audit_creation_method SHELXL-97
_audit_update_record
;
2014-01-13 deposited with the CCDC.
2018-08-29 downloaded from the CCDC.
;
_cell_angle_alpha 91.509(10)
_cell_angle_beta 102.049(10)
_cell_angle_gamma 94.109(10)
_cell_formula_units_Z 1
_cell_length_a 30.0973(10)
_cell_length_b 30.8663(10)
_cell_length_c 31.9583(10)
_cell_measurement_reflns_used 10000
_cell_measurement_temperature 100(2)
_cell_volume 28934(2)
_computing_structure_refinement 'SHELXL-97 (Sheldrick, 1997)'
_computing_structure_solution 'SHELXS-97 (Sheldrick, 1990)'
_diffrn_ambient_temperature 100(2)
_diffrn_measured_fraction_theta_full 0.895
_diffrn_measured_fraction_theta_max 0.895
_diffrn_measurement_device_type 'ADSC  Quantum 315r'
_diffrn_measurement_method rotation
_diffrn_radiation_monochromator Si(111)
_diffrn_radiation_source synchrotron
_diffrn_radiation_wavelength 0.95400
_diffrn_reflns_av_R_equivalents 0.0000
_diffrn_reflns_av_sigmaI/netI 0.0689
_diffrn_reflns_limit_h_max 27
_diffrn_reflns_limit_h_min -30
_diffrn_reflns_limit_k_max 29
_diffrn_reflns_limit_k_min -29
_diffrn_reflns_limit_l_max 32
_diffrn_reflns_limit_l_min 0
_diffrn_reflns_number 58209
_diffrn_reflns_theta_full 29.23
_diffrn_reflns_theta_max 29.23
_diffrn_reflns_theta_min 2.00
_diffrn_standards_decay_% 0
_diffrn_standards_number 10000
_exptl_absorpt_coefficient_mu 0.527
_exptl_absorpt_correction_type none
_exptl_crystal_colour green
_exptl_crystal_density_diffrn 0.815
_exptl_crystal_density_method 'not measured'
_exptl_crystal_description needle
_exptl_crystal_F_000 7512.5
_exptl_crystal_size_max 0.2
_exptl_crystal_size_mid 0.05
_exptl_crystal_size_min 0.05
_refine_diff_density_max 0.356
_refine_diff_density_min -0.230
_refine_diff_density_rms 0.053
_refine_ls_extinction_method none
_refine_ls_goodness_of_fit_ref 1.524
_refine_ls_hydrogen_treatment mixed
_refine_ls_matrix_type fullcycle
_refine_ls_number_parameters 4561
_refine_ls_number_reflns 58209
_refine_ls_number_restraints 5614
_refine_ls_restrained_S_all 1.495
_refine_ls_R_factor_all 0.1211
_refine_ls_R_factor_gt 0.1153
_refine_ls_shift/su_max 0.765
_refine_ls_shift/su_mean 0.007
_refine_ls_structure_factor_coef Fsqd
_refine_ls_weighting_details 'w=1/[\s^2^(Fo^2^)+(0.2000P)^2^+0.0000P] where P=(Fo^2^+2Fc^2^)/3'
_refine_ls_weighting_scheme calc
_refine_ls_wR_factor_gt 0.3647
_refine_ls_wR_factor_ref 0.3688
_reflns_number_gt 45966
_reflns_number_total 58209
_reflns_threshold_expression >2sigma(I)
_cod_data_source_file c8sc03124j2.cif
_cod_data_source_block tmpa-cu-phcn
_cod_depositor_comments
;
The following automatic conversions were performed:

'_refine_ls_weighting_scheme' value 'calc
w=1/[\s^2^(Fo^2^)+(0.2000P)^2^+0.0000P] where P=(Fo^2^+2Fc^2^)/3' was
changed to 'calc'. A new data item '_refine_ls_weighting_details' was
created with the value set to
'w=1/[\s^2^(Fo^2^)+(0.2000P)^2^+0.0000P] where P=(Fo^2^+2Fc^2^)/3'.

Automatic conversion script
Id: cif_fix_values 4973 2017-02-22 13:04:09Z antanas 

 Adding full bibliography for 1549862.cif.
;
_cod_original_cell_volume 28934.3(16)
_cod_original_sg_symbol_H-M P-1
_cod_database_code 1549862

loop_
_symmetry_equiv_pos_as_xyz
'x, y, z'
'-x, -y, -z'

loop_
_atom_site_label
_atom_site_type_symbol
_atom_site_fract_x
_atom_site_fract_y
_atom_site_fract_z
_atom_site_U_iso_or_equiv
_atom_site_adp_type
_atom_site_occupancy
_atom_site_calc_flag
_atom_site_refinement_flags
_atom_site_disorder_assembly
_atom_site_disorder_group
Cu1_1 Cu 0.93409(2) 0.093913(18) 0.196166(17) 0.078 Uani 1 d U . .
O1_1 O 0.82833(13) 0.14587(15) 0.28390(11) 0.106 Uani 1 d DU . .
C1_1 C 0.83432(18) 0.1337(2) 0.32651(16) 0.103 Uani 1 d DU . .
C2_1 C 0.8605(2) 0.1612(2) 0.35906(17) 0.106 Uani 1 d DU . .
C3_1 C 0.8638(2) 0.1487(2) 0.40118(16) 0.110 Uani 1 d DU . .
H3_1 H 0.8804 0.1676 0.4229 0.132 Uiso 1 calc R . .
C4_1 C 0.84472(18) 0.1109(2) 0.41270(12) 0.112 Uani 1 d DU . .
C5_1 C 0.8194(2) 0.0822(2) 0.37801(13) 0.113 Uani 1 d DU . .
H5_1 H 0.8065 0.0555 0.3842 0.136 Uiso 1 calc R . .
C6_1 C 0.8139(2) 0.0939(2) 0.33564(16) 0.108 Uani 1 d DU . .
C7_1 C 0.8820(2) 0.2051(2) 0.34910(19) 0.113 Uani 1 d DU . .
H7_1 H 0.8665 0.2244 0.3305 0.136 Uiso 1 calc R . .
C8_1 C 0.9309(2) 0.21381(17) 0.37264(17) 0.105 Uani 1 d DU . .
C9_1 C 0.9412(2) 0.23083(19) 0.41500(15) 0.117 Uani 1 d DU . .
H9_1 H 0.9172 0.2373 0.4277 0.140 Uiso 1 calc R . .
C10_1 C 0.9855(2) 0.2386(2) 0.43912(14) 0.120 Uani 1 d DU . .
C11_1 C 1.0207(2) 0.22893(18) 0.41784(15) 0.104 Uani 1 d DU . .
H11_1 H 1.0507 0.2350 0.4325 0.124 Uiso 1 calc R . .
C12_1 C 1.0131(2) 0.21093(17) 0.37624(16) 0.094 Uani 1 d DU . .
C13_1 C 0.9678(2) 0.20366(18) 0.35377(16) 0.097 Uani 1 d DU . .
O2_1 O 0.95916(14) 0.18765(12) 0.31193(10) 0.097 Uani 1 d DU . .
C14_1 C 1.0527(2) 0.20219(18) 0.35572(17) 0.094 Uani 1 d DU . .
H14A_1 H 1.0748 0.2272 0.3624 0.113 Uiso 1 calc R . .
H14B_1 H 1.0415 0.2007 0.3249 0.113 Uiso 1 calc R . .
C15_1 C 1.07778(16) 0.16177(16) 0.36759(16) 0.088 Uani 1 d DU . .
C16_1 C 1.09122(16) 0.15044(16) 0.41030(14) 0.089 Uani 1 d DU . .
H16_1 H 1.0811 0.1660 0.4313 0.106 Uiso 1 calc R . .
C17_1 C 1.11912(17) 0.11684(16) 0.42262(11) 0.095 Uani 1 d DU . .
C18_1 C 1.13177(19) 0.09219(17) 0.38915(12) 0.089 Uani 1 d DU . .
H18_1 H 1.1504 0.0695 0.3962 0.107 Uiso 1 calc R . .
C19_1 C 1.11675(17) 0.10133(16) 0.34572(14) 0.081 Uani 1 d DU . .
C20_1 C 1.08994(17) 0.13559(15) 0.33568(14) 0.080 Uani 1 d DU . .
O3_1 O 1.08048(11) 0.14770(11) 0.29317(9) 0.081 Uani 1 d DU . .
C21_1 C 1.13298(18) 0.07508(17) 0.31145(16) 0.083 Uani 1 d DU . .
H21A_1 H 1.1171 0.0832 0.2835 0.099 Uiso 1 calc R . .
H21B_1 H 1.1653 0.0827 0.3137 0.099 Uiso 1 calc R . .
C22_1 C 1.12542(16) 0.02663(16) 0.31452(14) 0.082 Uani 1 d DU . .
C23_1 C 1.15652(19) 0.00481(16) 0.34228(16) 0.094 Uani 1 d DU . .
H23_1 H 1.1825 0.0203 0.3581 0.113 Uiso 1 calc R . .
C24_1 C 1.15028(17) -0.04112(17) 0.34768(16) 0.104 Uani 1 d DU . .
C25_1 C 1.10959(17) -0.06143(19) 0.32603(16) 0.099 Uani 1 d DU . .
H25_1 H 1.1038 -0.0909 0.3300 0.118 Uiso 1 calc R . .
C26_1 C 1.07643(18) -0.04046(16) 0.29839(17) 0.089 Uani 1 d DU . .
C27_1 C 1.08559(18) 0.00378(16) 0.29270(15) 0.084 Uani 1 d DU . .
O4_1 O 1.05463(11) 0.02556(10) 0.26326(10) 0.083 Uani 1 d DU . .
C28_1 C 1.03141(19) -0.06355(18) 0.27576(19) 0.093 Uani 1 d DU . .
H28A_1 H 1.0364 -0.0934 0.2692 0.112 Uiso 1 calc R . .
H28B_1 H 1.0213 -0.0499 0.2488 0.112 Uiso 1 calc R . .
C29_1 C 0.99308(19) -0.06370(15) 0.30076(18) 0.095 Uani 1 d DU . .
C30_1 C 1.0020(2) -0.06813(17) 0.34611(16) 0.104 Uani 1 d DU . .
H30_1 H 1.0321 -0.0694 0.3606 0.124 Uiso 1 calc R . .
C31_1 C 0.96863(18) -0.07062(19) 0.36931(13) 0.115 Uani 1 d DU . .
C32_1 C 0.92262(19) -0.0707(2) 0.34465(17) 0.117 Uani 1 d DU . .
H32_1 H 0.8988 -0.0734 0.3590 0.141 Uiso 1 calc R . .
C33_1 C 0.91230(19) -0.06719(19) 0.30083(19) 0.101 Uani 1 d DU . .
C34_1 C 0.94844(19) -0.06298(17) 0.27979(18) 0.092 Uani 1 d DU . .
O5_1 O 0.93901(13) -0.05846(10) 0.23495(12) 0.091 Uani 1 d DU . .
C35_1 C 0.8624(2) -0.0699(2) 0.2760(2) 0.109 Uani 1 d DU . .
H35A_1 H 0.8618 -0.0579 0.2481 0.131 Uiso 1 calc R . .
H35B_1 H 0.8516 -0.1004 0.2712 0.131 Uiso 1 calc R . .
C36_1 C 0.82987(18) -0.0478(2) 0.29597(18) 0.115 Uani 1 d DU . .
C37_1 C 0.80472(18) -0.0697(3) 0.32368(18) 0.129 Uani 1 d DU . .
H37_1 H 0.8095 -0.0986 0.3294 0.154 Uiso 1 calc R . .
C38_1 C 0.77340(18) -0.0495(2) 0.34240(18) 0.131 Uani 1 d DU . .
C39_1 C 0.7667(2) -0.0050(2) 0.3327(2) 0.128 Uani 1 d DU . .
H39_1 H 0.7455 0.0091 0.3443 0.154 Uiso 1 calc R . .
C40_1 C 0.7904(2) 0.0172(2) 0.30691(17) 0.110 Uani 1 d DU . .
C41_1 C 0.82182(18) -0.0042(2) 0.28923(17) 0.100 Uani 1 d DU . .
O6_1 O 0.84589(13) 0.01793(13) 0.26193(11) 0.096 Uani 1 d DU . .
C42_1 C 0.7835(2) 0.0638(2) 0.30066(17) 0.110 Uani 1 d DU . .
H42A_1 H 0.7518 0.0684 0.3002 0.132 Uiso 1 calc R . .
H42B_1 H 0.7897 0.0715 0.2731 0.132 Uiso 1 calc R . .
C43_1 C 0.85939(19) 0.12736(19) 0.26135(15) 0.089 Uani 1 d U . .
H43A_1 H 0.8655 0.0984 0.2710 0.106 Uiso 1 calc R . .
H43B_1 H 0.8880 0.1452 0.2664 0.106 Uiso 1 calc R . .
C44_1 C 0.83668(18) 0.12527(17) 0.21316(15) 0.084 Uani 1 d U . .
N45_1 N 0.86463(14) 0.11203(13) 0.18641(12) 0.079 Uani 1 d U . .
C46_1 C 0.84541(17) 0.10907(16) 0.14376(15) 0.080 Uani 1 d U . .
C47_1 C 0.80185(18) 0.11763(18) 0.12780(16) 0.089 Uani 1 d U . .
H47_1 H 0.7901 0.1153 0.0984 0.107 Uiso 1 calc R . .
C48_1 C 0.77491(18) 0.12993(18) 0.15548(16) 0.089 Uani 1 d U . .
H48_1 H 0.7446 0.1351 0.1451 0.106 Uiso 1 calc R . .
C49_1 C 0.79364(18) 0.13439(18) 0.19835(16) 0.087 Uani 1 d U . .
H49_1 H 0.7763 0.1438 0.2173 0.104 Uiso 1 calc R . .
C50_1 C 0.87680(16) 0.09455(17) 0.11548(14) 0.078 Uani 1 d U . .
H50A_1 H 0.8737 0.0631 0.1118 0.093 Uiso 1 calc R . .
H50B_1 H 0.8683 0.1066 0.0875 0.093 Uiso 1 calc R . .
C51_1 C 1.03641(17) 0.13300(17) 0.27019(15) 0.081 Uani 1 d U . .
H51A_1 H 1.0147 0.1350 0.2886 0.097 Uiso 1 calc R . .
H51B_1 H 1.0360 0.1028 0.2609 0.097 Uiso 1 calc R . .
C52_1 C 1.02293(17) 0.16045(15) 0.23157(14) 0.076 Uani 1 d U . .
N53_1 N 0.98624(13) 0.14742(12) 0.20175(11) 0.073 Uani 1 d U . .
C54_1 C 0.97393(16) 0.17213(14) 0.16710(14) 0.072 Uani 1 d U . .
C55_1 C 0.99928(18) 0.21133(17) 0.16296(16) 0.087 Uani 1 d U . .
H55_1 H 0.9906 0.2284 0.1395 0.105 Uiso 1 calc R . .
C56_1 C 1.03678(19) 0.22363(17) 0.19407(17) 0.090 Uani 1 d U . .
H56_1 H 1.0538 0.2495 0.1918 0.108 Uiso 1 calc R . .
C57_1 C 1.04978(17) 0.19895(15) 0.22824(15) 0.079 Uani 1 d U . .
H57_1 H 1.0758 0.2072 0.2490 0.094 Uiso 1 calc R . .
C58_1 C 0.93261(17) 0.15709(15) 0.13462(14) 0.076 Uani 1 d U . .
H58A_1 H 0.9065 0.1708 0.1407 0.091 Uiso 1 calc R . .
H58B_1 H 0.9365 0.1654 0.1065 0.091 Uiso 1 calc R . .
C59_1 C 0.94113(19) -0.01238(15) 0.22615(16) 0.083 Uani 1 d U . .
H59A_1 H 0.9644 0.0035 0.2478 0.099 Uiso 1 calc R . .
H59B_1 H 0.9121 -0.0009 0.2268 0.099 Uiso 1 calc R . .
C60_1 C 0.95211(15) -0.00708(15) 0.18283(14) 0.074 Uani 1 d U . .
N61_1 N 0.94882(12) 0.03439(12) 0.16803(11) 0.072 Uani 1 d U . .
C62_1 C 0.95964(17) 0.04138(16) 0.12938(14) 0.077 Uani 1 d U . .
C63_1 C 0.97417(16) 0.00890(16) 0.10513(15) 0.080 Uani 1 d U . .
H63_1 H 0.9806 0.0148 0.0785 0.096 Uiso 1 calc R . .
C64_1 C 0.97873(17) -0.03147(17) 0.12108(16) 0.084 Uani 1 d U . .
H64_1 H 0.9900 -0.0531 0.1063 0.101 Uiso 1 calc R . .
C65_1 C 0.96592(17) -0.04008(16) 0.16108(16) 0.082 Uani 1 d U . .
H65_1 H 0.9671 -0.0678 0.1719 0.098 Uiso 1 calc R . .
C66_1 C 0.95674(17) 0.08689(15) 0.11518(14) 0.077 Uani 1 d U . .
H66A_1 H 0.9866 0.1025 0.1230 0.092 Uiso 1 calc R . .
H66B_1 H 0.9470 0.0866 0.0843 0.092 Uiso 1 calc R . .
N67_1 N 0.92441(13) 0.10927(12) 0.13503(11) 0.073 Uani 1 d U . .
C68_1 C 0.9547(3) 0.2221(2) 0.28048(19) 0.114 Uani 1 d U . .
H68A_1 H 0.9491 0.2091 0.2521 0.148 Uiso 1 calc R . .
H68B_1 H 0.9823 0.2408 0.2855 0.148 Uiso 1 calc R . .
H68C_1 H 0.9297 0.2388 0.2834 0.148 Uiso 1 calc R . .
C69_1 C 1.06642(19) 0.02535(19) 0.22178(16) 0.091 Uani 1 d U . .
H69A_1 H 1.0450 0.0408 0.2024 0.118 Uiso 1 calc R . .
H69B_1 H 1.0656 -0.0041 0.2111 0.118 Uiso 1 calc R . .
H69C_1 H 1.0965 0.0392 0.2243 0.118 Uiso 1 calc R . .
C70_1 C 0.8187(2) 0.0147(2) 0.21880(17) 0.104 Uani 1 d U . .
H70A_1 H 0.8350 0.0299 0.2001 0.135 Uiso 1 calc R . .
H70B_1 H 0.7904 0.0273 0.2183 0.135 Uiso 1 calc R . .
H70C_1 H 0.8127 -0.0154 0.2094 0.135 Uiso 1 calc R . .
C71_1 C 0.84709(14) 0.09765(15) 0.45753(11) 0.129 Uani 1 d DU . .
C72_1 C 0.79875(17) 0.0944(3) 0.4681(2) 0.152 Uani 1 d DU . .
H72A_1 H 0.8004 0.0828 0.4959 0.198 Uiso 1 calc R . .
H72B_1 H 0.7784 0.0755 0.4470 0.198 Uiso 1 calc R . .
H72C_1 H 0.7876 0.1228 0.4679 0.198 Uiso 1 calc R . .
C73_1 C 0.8781(2) 0.13075(19) 0.49055(15) 0.135 Uani 1 d DU . .
H73A_1 H 0.8725 0.1257 0.5186 0.175 Uiso 1 calc R . .
H73B_1 H 0.8713 0.1598 0.4829 0.175 Uiso 1 calc R . .
H73C_1 H 0.9095 0.1271 0.4905 0.175 Uiso 1 calc R . .
C74_1 C 0.8667(2) 0.05239(16) 0.46434(18) 0.140 Uani 1 d DU . .
H74A_1 H 0.8689 0.0449 0.4936 0.182 Uiso 1 calc R . .
H74B_1 H 0.8964 0.0535 0.4577 0.182 Uiso 1 calc R . .
H74C_1 H 0.8468 0.0309 0.4459 0.182 Uiso 1 calc R . .
C75_1 C 0.99622(16) 0.25653(16) 0.48394(13) 0.133 Uani 1 d DU . .
C76_1 C 0.9523(2) 0.2641(3) 0.5008(3) 0.200 Uani 1 d DU . .
H76A_1 H 0.9591 0.2643 0.5315 0.259 Uiso 1 calc R . .
H76B_1 H 0.9293 0.2411 0.4897 0.259 Uiso 1 calc R . .
H76C_1 H 0.9414 0.2914 0.4914 0.259 Uiso 1 calc R . .
C77_1 C 1.0253(3) 0.3009(2) 0.4882(3) 0.203 Uani 1 d DU . .
H77A_1 H 1.0409 0.3065 0.5175 0.265 Uiso 1 calc R . .
H77B_1 H 1.0058 0.3237 0.4794 0.265 Uiso 1 calc R . .
H77C_1 H 1.0473 0.2998 0.4703 0.265 Uiso 1 calc R . .
C78_1 C 1.0240(3) 0.2249(3) 0.5145(2) 0.186 Uani 1 d DU . .
H78A_1 H 1.0443 0.2414 0.5375 0.242 Uiso 1 calc R . .
H78B_1 H 1.0413 0.2082 0.4989 0.242 Uiso 1 calc R . .
H78C_1 H 1.0034 0.2057 0.5260 0.242 Uiso 1 calc R . .
C79_1 C 1.13941(13) 0.10875(12) 0.46809(10) 0.107 Uani 1 d DU . .
C80_1 C 1.1192(2) 0.1369(2) 0.49956(14) 0.131 Uani 1 d DU . .
H80A_1 H 1.1256 0.1251 0.5275 0.170 Uiso 1 calc R . .
H80B_1 H 1.0868 0.1367 0.4895 0.170 Uiso 1 calc R . .
H80C_1 H 1.1326 0.1662 0.5011 0.170 Uiso 1 calc R . .
C81_1 C 1.19199(13) 0.1197(2) 0.47789(17) 0.120 Uani 1 d DU . .
H81A_1 H 1.2050 0.1105 0.5059 0.157 Uiso 1 calc R . .
H81B_1 H 1.1985 0.1506 0.4768 0.157 Uiso 1 calc R . .
H81C_1 H 1.2049 0.1050 0.4570 0.157 Uiso 1 calc R . .
C82_1 C 1.1307(2) 0.06011(13) 0.47798(17) 0.121 Uani 1 d DU . .
H82A_1 H 1.1457 0.0553 0.5069 0.157 Uiso 1 calc R . .
H82B_1 H 1.1424 0.0420 0.4586 0.157 Uiso 1 calc R . .
H82C_1 H 1.0985 0.0530 0.4746 0.157 Uiso 1 calc R . .
C83_1 C 1.18664(15) -0.06275(14) 0.37642(15) 0.133 Uani 1 d DU . .
C84_1 C 1.1708(3) -0.11037(18) 0.3844(3) 0.204 Uani 1 d DU . .
H84A_1 H 1.1871 -0.1186 0.4117 0.265 Uiso 1 calc R . .
H84B_1 H 1.1767 -0.1295 0.3623 0.265 Uiso 1 calc R . .
H84C_1 H 1.1387 -0.1125 0.3839 0.265 Uiso 1 calc R . .
C85_1 C 1.2012(3) -0.0380(3) 0.42086(17) 0.187 Uani 1 d DU . .
H85A_1 H 1.2292 -0.0481 0.4362 0.244 Uiso 1 calc R . .
H85B_1 H 1.1779 -0.0431 0.4369 0.244 Uiso 1 calc R . .
H85C_1 H 1.2056 -0.0074 0.4168 0.244 Uiso 1 calc R . .
C86_1 C 1.22997(19) -0.0640(3) 0.3570(3) 0.176 Uani 1 d DU . .
H86A_1 H 1.2531 -0.0778 0.3763 0.229 Uiso 1 calc R . .
H86B_1 H 1.2411 -0.0349 0.3527 0.229 Uiso 1 calc R . .
H86C_1 H 1.2224 -0.0802 0.3301 0.229 Uiso 1 calc R . .
C87_1 C 0.97614(15) -0.07531(16) 0.41636(13) 0.142 Uani 1 d DU . .
C88_1 C 0.9498(2) -0.0422(2) 0.43733(19) 0.147 Uani 1 d DU . .
H88A_1 H 0.9596 -0.0420 0.4679 0.191 Uiso 1 calc R . .
H88B_1 H 0.9177 -0.0504 0.4294 0.191 Uiso 1 calc R . .
H88C_1 H 0.9559 -0.0136 0.4276 0.191 Uiso 1 calc R . .
C89_1 C 1.02749(15) -0.0675(3) 0.43840(19) 0.154 Uani 1 d DU . .
H89A_1 H 1.0307 -0.0676 0.4689 0.201 Uiso 1 calc R . .
H89B_1 H 1.0394 -0.0399 0.4306 0.201 Uiso 1 calc R . .
H89C_1 H 1.0440 -0.0901 0.4293 0.201 Uiso 1 calc R . .
C90_1 C 0.9592(3) -0.12174(18) 0.4272(2) 0.183 Uani 1 d DU . .
H90A_1 H 0.9593 -0.1224 0.4572 0.238 Uiso 1 calc R . .
H90B_1 H 0.9791 -0.1424 0.4200 0.238 Uiso 1 calc R . .
H90C_1 H 0.9288 -0.1290 0.4110 0.238 Uiso 1 calc R . .
C91_1 C 0.74780(15) -0.07113(17) 0.37212(16) 0.150 Uani 1 d DU . .
C92_1 C 0.69538(14) -0.0706(3) 0.3553(3) 0.176 Uani 1 d DU . .
H92A_1 H 0.6806 -0.0980 0.3601 0.228 Uiso 1 calc R . .
H92B_1 H 0.6891 -0.0656 0.3252 0.228 Uiso 1 calc R . .
H92C_1 H 0.6841 -0.0478 0.3702 0.228 Uiso 1 calc R . .
C93_1 C 0.7596(3) -0.0475(3) 0.41723(17) 0.174 Uani 1 d DU . .
H93A_1 H 0.7400 -0.0598 0.4347 0.226 Uiso 1 calc R . .
H93B_1 H 0.7552 -0.0171 0.4143 0.226 Uiso 1 calc R . .
H93C_1 H 0.7907 -0.0509 0.4304 0.226 Uiso 1 calc R . .
C94_1 C 0.7592(3) -0.11930(18) 0.3781(3) 0.188 Uani 1 d DU . .
H94A_1 H 0.7399 -0.1332 0.3950 0.244 Uiso 1 calc R . .
H94B_1 H 0.7905 -0.1202 0.3923 0.244 Uiso 1 calc R . .
H94C_1 H 0.7541 -0.1342 0.3506 0.244 Uiso 1 calc R . .
Cu1_2 Cu 0.78062(2) 0.07852(2) -0.12342(2) 0.090 Uani 1 d U . .
O1_2 O 0.75571(11) 0.06884(12) 0.02356(10) 0.084 Uani 1 d DU . .
C1_2 C 0.71228(16) 0.05774(18) 0.02984(14) 0.087 Uani 1 d DU . .
C2_2 C 0.69562(16) 0.01418(18) 0.02721(16) 0.091 Uani 1 d DU . .
C3_2 C 0.65186(16) 0.0038(2) 0.03523(19) 0.101 Uani 1 d DU . .
H3_2 H 0.6405 -0.0251 0.0337 0.121 Uiso 1 calc R . .
C4_2 C 0.62509(13) 0.03599(18) 0.04543(17) 0.104 Uani 1 d DU . .
C5_2 C 0.64357(17) 0.07964(19) 0.04681(19) 0.102 Uani 1 d DU . .
H5_2 H 0.6262 0.1015 0.0534 0.123 Uiso 1 calc R . .
C6_2 C 0.68590(17) 0.09137(19) 0.03885(18) 0.094 Uani 1 d DU . .
C7_2 C 0.72568(19) -0.02245(19) 0.01988(19) 0.096 Uani 1 d DU . .
H7_2 H 0.7568 -0.0208 0.0314 0.115 Uiso 1 calc R . .
C8_2 C 0.70126(16) -0.06111(17) -0.00721(18) 0.095 Uani 1 d DU . .
C9_2 C 0.67623(16) -0.09233(15) 0.01059(19) 0.098 Uani 1 d DU . .
H9_2 H 0.6749 -0.0887 0.0393 0.118 Uiso 1 calc R . .
C10_2 C 0.65320(18) -0.12844(15) -0.01238(18) 0.105 Uani 1 d DU . .
C11_2 C 0.65353(19) -0.13122(18) -0.05711(17) 0.099 Uani 1 d DU . .
H11_2 H 0.6370 -0.1545 -0.0737 0.119 Uiso 1 calc R . .
C12_2 C 0.67731(16) -0.10079(17) -0.07649(17) 0.089 Uani 1 d DU . .
C13_2 C 0.70094(16) -0.06634(17) -0.05151(17) 0.087 Uani 1 d DU . .
O2_2 O 0.72792(11) -0.03574(11) -0.06991(11) 0.085 Uani 1 d DU . .
C14_2 C 0.67785(17) -0.10669(18) -0.12461(18) 0.091 Uani 1 d DU . .
H14A_2 H 0.7063 -0.0932 -0.1294 0.109 Uiso 1 calc R . .
H14B_2 H 0.6771 -0.1375 -0.1317 0.109 Uiso 1 calc R . .
C15_2 C 0.63922(17) -0.08797(15) -0.15442(17) 0.089 Uani 1 d DU . .
C16_2 C 0.59306(14) -0.09703(17) -0.15081(19) 0.097 Uani 1 d DU . .
H16_2 H 0.5874 -0.1132 -0.1281 0.116 Uiso 1 calc R . .
C17_2 C 0.55655(14) -0.08310(18) -0.1793(2) 0.113 Uani 1 d DU . .
C18_2 C 0.56677(18) -0.05703(18) -0.2126(2) 0.111 Uani 1 d DU . .
H18_2 H 0.5428 -0.0467 -0.2320 0.133 Uiso 1 calc R . .
C19_2 C 0.6109(2) -0.04630(19) -0.21724(19) 0.101 Uani 1 d DU . .
C20_2 C 0.64701(17) -0.06280(18) -0.18814(17) 0.091 Uani 1 d DU . .
O3_2 O 0.69084(12) -0.05442(11) -0.19406(11) 0.092 Uani 1 d DU . .
C21_2 C 0.6185(3) -0.0221(2) -0.2555(2) 0.125 Uani 1 d DU . .
H21A_2 H 0.6506 -0.0127 -0.2505 0.150 Uiso 1 calc R . .
H21B_2 H 0.6120 -0.0427 -0.2798 0.150 Uiso 1 calc R . .
C22_2 C 0.5929(2) 0.0161(2) -0.2682(2) 0.126 Uani 1 d DU . .
C23_2 C 0.5489(2) 0.0114(3) -0.2919(2) 0.168 Uani 1 d DU . .
H23_2 H 0.5380 -0.0162 -0.3037 0.201 Uiso 1 calc R . .
C24_2 C 0.5186(2) 0.0451(3) -0.3000(3) 0.184 Uani 1 d DU . .
C25_2 C 0.5397(3) 0.0851(3) -0.2854(3) 0.163 Uani 1 d DU . .
H25_2 H 0.5233 0.1092 -0.2930 0.196 Uiso 1 calc R . .
C26_2 C 0.5832(3) 0.0930(3) -0.2604(3) 0.149 Uani 1 d DU . .
C27_2 C 0.6105(3) 0.0582(2) -0.2517(2) 0.126 Uani 1 d DU . .
O4_2 O 0.65469(16) 0.06419(15) -0.22788(15) 0.123 Uani 1 d DU . .
C28_2 C 0.6036(3) 0.1397(3) -0.2433(3) 0.150 Uani 1 d DU . .
H28A_2 H 0.5916 0.1610 -0.2635 0.180 Uiso 1 calc R . .
H28B_2 H 0.6365 0.1416 -0.2397 0.180 Uiso 1 calc R . .
C29_2 C 0.5903(3) 0.14926(19) -0.1986(2) 0.133 Uani 1 d DU . .
C30_2 C 0.5466(2) 0.1386(2) -0.1920(2) 0.152 Uani 1 d DU . .
H30_2 H 0.5251 0.1240 -0.2139 0.182 Uiso 1 calc R . .
C31_2 C 0.53404(19) 0.1492(3) -0.1529(3) 0.161 Uani 1 d DU . .
C32_2 C 0.56741(18) 0.1746(2) -0.1223(3) 0.136 Uani 1 d DU . .
H32_2 H 0.5601 0.1833 -0.0967 0.164 Uiso 1 calc R . .
C33_2 C 0.6103(2) 0.1867(2) -0.1291(2) 0.119 Uani 1 d DU . .
C34_2 C 0.6219(2) 0.1728(2) -0.1670(2) 0.120 Uani 1 d DU . .
O5_2 O 0.66643(16) 0.18516(15) -0.17231(16) 0.125 Uani 1 d DU . .
C35_2 C 0.6425(3) 0.2168(2) -0.0949(2) 0.128 Uani 1 d DU . .
H35A_2 H 0.6350 0.2466 -0.0997 0.154 Uiso 1 calc R . .
H35B_2 H 0.6736 0.2149 -0.0985 0.154 Uiso 1 calc R . .
C36_2 C 0.64031(19) 0.20625(19) -0.0484(2) 0.116 Uani 1 d DU . .
C37_2 C 0.6084(2) 0.2224(2) -0.0291(2) 0.125 Uani 1 d DU . .
H37_2 H 0.5881 0.2406 -0.0445 0.150 Uiso 1 calc R . .
C38_2 C 0.60473(18) 0.2132(2) 0.0119(2) 0.127 Uani 1 d DU . .
C39_2 C 0.63750(18) 0.1857(2) 0.0346(2) 0.118 Uani 1 d DU . .
H39_2 H 0.6365 0.1793 0.0627 0.141 Uiso 1 calc R . .
C40_2 C 0.67068(17) 0.16845(19) 0.01603(19) 0.099 Uani 1 d DU . .
C41_2 C 0.67160(19) 0.1792(2) -0.0256(2) 0.104 Uani 1 d DU . .
O6_2 O 0.70498(12) 0.16229(14) -0.04580(13) 0.102 Uani 1 d DU . .
C42_2 C 0.70348(18) 0.13810(19) 0.04144(19) 0.097 Uani 1 d DU . .
H42A_2 H 0.7316 0.1403 0.0311 0.117 Uiso 1 calc R . .
H42B_2 H 0.7107 0.1482 0.0713 0.117 Uiso 1 calc R . .
C43_2 C 0.75972(17) 0.06883(18) -0.01997(15) 0.083 Uani 1 d U . .
H43A_2 H 0.7559 0.0977 -0.0309 0.099 Uiso 1 calc R . .
H43B_2 H 0.7363 0.0488 -0.0371 0.099 Uiso 1 calc R . .
C44_2 C 0.80573(15) 0.05540(15) -0.02277(15) 0.075 Uani 1 d U . .
N45_2 N 0.81738(13) 0.06016(13) -0.06226(13) 0.080 Uani 1 d U . .
C46_2 C 0.85967(16) 0.04935(16) -0.06552(16) 0.079 Uani 1 d U . .
C47_2 C 0.88912(16) 0.03215(16) -0.03268(16) 0.081 Uani 1 d U . .
H47_2 H 0.9178 0.0252 -0.0360 0.097 Uiso 1 calc R . .
C48_2 C 0.87539(16) 0.02524(16) 0.00545(17) 0.084 Uani 1 d U . .
H48_2 H 0.8942 0.0122 0.0277 0.100 Uiso 1 calc R . .
C49_2 C 0.83439(16) 0.03759(16) 0.01012(15) 0.077 Uani 1 d U . .
H49_2 H 0.8256 0.0339 0.0361 0.093 Uiso 1 calc R . .
C50_2 C 0.87162(17) 0.05683(18) -0.10845(17) 0.087 Uani 1 d U . .
H50A_2 H 0.9037 0.0665 -0.1044 0.104 Uiso 1 calc R . .
H50B_2 H 0.8663 0.0298 -0.1255 0.104 Uiso 1 calc R . .
C51_2 C 0.71260(17) -0.01414(17) -0.17531(17) 0.085 Uani 1 d U . .
H51A_2 H 0.7243 -0.0172 -0.1450 0.102 Uiso 1 calc R . .
H51B_2 H 0.6907 0.0077 -0.1785 0.102 Uiso 1 calc R . .
C52_2 C 0.75118(18) 0.00014(18) -0.19659(16) 0.087 Uani 1 d U . .
N53_2 N 0.77869(15) 0.03399(15) -0.17894(13) 0.089 Uani 1 d U . .
C54_2 C 0.81346(19) 0.04746(18) -0.19857(16) 0.089 Uani 1 d U . .
C55_2 C 0.8190(2) 0.02801(19) -0.23575(17) 0.096 Uani 1 d U . .
H55_2 H 0.8423 0.0382 -0.2488 0.115 Uiso 1 calc R . .
C56_2 C 0.7893(2) -0.0073(2) -0.25385(19) 0.101 Uani 1 d U . .
H56_2 H 0.7923 -0.0206 -0.2795 0.121 Uiso 1 calc R . .
C57_2 C 0.7568(2) -0.0219(2) -0.23438(18) 0.096 Uani 1 d U . .
H57_2 H 0.7377 -0.0465 -0.2454 0.115 Uiso 1 calc R . .
C58_2 C 0.8427(2) 0.0855(2) -0.17794(17) 0.096 Uani 1 d U . .
H58A_2 H 0.8314 0.1115 -0.1913 0.115 Uiso 1 calc R . .
H58B_2 H 0.8733 0.0832 -0.1824 0.115 Uiso 1 calc R . .
C59_2 C 0.6991(2) 0.1524(2) -0.1551(2) 0.114 Uani 1 d U . .
H59A_2 H 0.6934 0.1422 -0.1281 0.137 Uiso 1 calc R . .
H59B_2 H 0.6957 0.1277 -0.1752 0.137 Uiso 1 calc R . .
C60_2 C 0.7457(2) 0.1745(2) -0.14891(19) 0.104 Uani 1 d U . .
N61_2 N 0.78002(16) 0.14647(16) -0.13477(14) 0.096 Uani 1 d U . .
C62_2 C 0.8232(2) 0.16430(19) -0.12840(18) 0.097 Uani 1 d U . .
C63_2 C 0.8348(3) 0.2081(2) -0.1331(2) 0.111 Uani 1 d U . .
H63_2 H 0.8651 0.2191 -0.1273 0.134 Uiso 1 calc R . .
C64_2 C 0.8004(3) 0.2349(2) -0.1463(2) 0.125 Uani 1 d U . .
H64_2 H 0.8071 0.2643 -0.1500 0.150 Uiso 1 calc R . .
C65_2 C 0.7550(3) 0.2169(2) -0.1542(2) 0.115 Uani 1 d U . .
H65_2 H 0.7313 0.2345 -0.1631 0.138 Uiso 1 calc R . .
C66_2 C 0.86022(19) 0.13416(18) -0.11243(17) 0.091 Uani 1 d U . .
H66A_2 H 0.8881 0.1441 -0.1211 0.109 Uiso 1 calc R . .
H66B_2 H 0.8664 0.1339 -0.0814 0.109 Uiso 1 calc R . .
N67_2 N 0.84412(15) 0.08957(14) -0.13115(13) 0.088 Uani 1 d U . .
C68_2 C 0.77380(17) -0.04840(19) -0.06687(19) 0.091 Uani 1 d U . .
H68A_2 H 0.7909 -0.0270 -0.0798 0.119 Uiso 1 calc R . .
H68B_2 H 0.7728 -0.0761 -0.0815 0.119 Uiso 1 calc R . .
H68C_2 H 0.7882 -0.0504 -0.0373 0.119 Uiso 1 calc R . .
C69_2 C 0.6871(3) 0.0731(3) -0.2540(3) 0.160 Uani 1 d U . .
H69A_2 H 0.7171 0.0772 -0.2363 0.208 Uiso 1 calc R . .
H69B_2 H 0.6802 0.0989 -0.2694 0.208 Uiso 1 calc R . .
H69C_2 H 0.6858 0.0490 -0.2741 0.208 Uiso 1 calc R . .
C70_2 C 0.7457(2) 0.1920(3) -0.0403(2) 0.122 Uani 1 d U . .
H70A_2 H 0.7675 0.1796 -0.0542 0.159 Uiso 1 calc R . .
H70B_2 H 0.7587 0.1969 -0.0103 0.159 Uiso 1 calc R . .
H70C_2 H 0.7379 0.2191 -0.0527 0.159 Uiso 1 calc R . .
C71_2 C 0.58146(13) 0.02573(14) 0.05947(15) 0.132 Uani 1 d DU . .
C72_2 C 0.5881(2) 0.0333(3) 0.10887(16) 0.171 Uani 1 d DU . .
H72A_2 H 0.5592 0.0288 0.1170 0.222 Uiso 1 calc R . .
H72B_2 H 0.6006 0.0626 0.1169 0.222 Uiso 1 calc R . .
H72C_2 H 0.6085 0.0133 0.1232 0.222 Uiso 1 calc R . .
C73_2 C 0.5630(2) -0.02244(15) 0.0481(3) 0.154 Uani 1 d DU . .
H73A_2 H 0.5331 -0.0270 0.0542 0.200 Uiso 1 calc R . .
H73B_2 H 0.5831 -0.0413 0.0648 0.200 Uiso 1 calc R . .
H73C_2 H 0.5613 -0.0287 0.0182 0.200 Uiso 1 calc R . .
C74_2 C 0.54418(16) 0.0553(2) 0.0380(3) 0.155 Uani 1 d DU . .
H74A_2 H 0.5147 0.0425 0.0397 0.202 Uiso 1 calc R . .
H74B_2 H 0.5456 0.0583 0.0084 0.202 Uiso 1 calc R . .
H74C_2 H 0.5493 0.0835 0.0524 0.202 Uiso 1 calc R . .
C75_2 C 0.62976(16) -0.16448(14) 0.00696(14) 0.137 Uani 1 d DU . .
C76_2 C 0.6304(3) -0.1537(3) 0.05494(16) 0.176 Uani 1 d DU . .
H76A_2 H 0.6195 -0.1791 0.0677 0.229 Uiso 1 calc R . .
H76B_2 H 0.6111 -0.1306 0.0571 0.229 Uiso 1 calc R . .
H76C_2 H 0.6610 -0.1448 0.0697 0.229 Uiso 1 calc R . .
C77_2 C 0.6534(3) -0.20747(15) 0.0045(3) 0.166 Uani 1 d DU . .
H77A_2 H 0.6366 -0.2306 0.0156 0.216 Uiso 1 calc R . .
H77B_2 H 0.6839 -0.2038 0.0213 0.216 Uiso 1 calc R . .
H77C_2 H 0.6542 -0.2146 -0.0247 0.216 Uiso 1 calc R . .
C78_2 C 0.57916(17) -0.1730(3) -0.0171(3) 0.190 Uani 1 d DU . .
H78A_2 H 0.5629 -0.1914 -0.0007 0.246 Uiso 1 calc R . .
H78B_2 H 0.5779 -0.1869 -0.0446 0.246 Uiso 1 calc R . .
H78C_2 H 0.5654 -0.1458 -0.0210 0.246 Uiso 1 calc R . .
C79_2 C 0.50799(12) -0.09651(15) -0.17874(16) 0.137 Uani 1 d DU . .
C80_2 C 0.5033(2) -0.1144(2) -0.13469(19) 0.144 Uani 1 d DU . .
H80A_2 H 0.4717 -0.1217 -0.1349 0.187 Uiso 1 calc R . .
H80B_2 H 0.5154 -0.0926 -0.1124 0.187 Uiso 1 calc R . .
H80C_2 H 0.5198 -0.1399 -0.1295 0.187 Uiso 1 calc R . .
C81_2 C 0.4881(2) -0.1326(3) -0.2140(2) 0.195 Uani 1 d DU . .
H81A_2 H 0.4557 -0.1364 -0.2173 0.253 Uiso 1 calc R . .
H81B_2 H 0.5012 -0.1594 -0.2059 0.253 Uiso 1 calc R . .
H81C_2 H 0.4954 -0.1241 -0.2407 0.253 Uiso 1 calc R . .
C82_2 C 0.4778(2) -0.0574(2) -0.1874(3) 0.170 Uani 1 d DU . .
H82A_2 H 0.4516 -0.0623 -0.1749 0.222 Uiso 1 calc R . .
H82B_2 H 0.4682 -0.0546 -0.2177 0.222 Uiso 1 calc R . .
H82C_2 H 0.4951 -0.0312 -0.1748 0.222 Uiso 1 calc R . .
C83_2 C 0.4717(2) 0.0364(2) -0.3252(2) 0.214 Uani 1 d DU . .
C84_2 C 0.4429(3) 0.0040(4) -0.3028(3) 0.241 Uani 1 d DU . .
H84A_2 H 0.4162 0.0172 -0.2984 0.313 Uiso 1 calc R . .
H84B_2 H 0.4609 -0.0030 -0.2756 0.313 Uiso 1 calc R . .
H84C_2 H 0.4340 -0.0220 -0.3205 0.313 Uiso 1 calc R . .
C85_2 C 0.4712(3) 0.0157(4) -0.3704(2) 0.239 Uani 1 d DU . .
H85A_2 H 0.4404 0.0063 -0.3842 0.311 Uiso 1 calc R . .
H85B_2 H 0.4893 -0.0088 -0.3674 0.311 Uiso 1 calc R . .
H85C_2 H 0.4834 0.0368 -0.3873 0.311 Uiso 1 calc R . .
C86_2 C 0.4461(3) 0.0786(3) -0.3321(4) 0.240 Uani 1 d DU . .
H86A_2 H 0.4157 0.0715 -0.3485 0.311 Uiso 1 calc R . .
H86B_2 H 0.4620 0.0987 -0.3472 0.311 Uiso 1 calc R . .
H86C_2 H 0.4446 0.0915 -0.3048 0.311 Uiso 1 calc R . .
C87_2 C 0.48668(16) 0.1419(2) -0.1471(2) 0.180 Uani 1 d DU . .
C88_2 C 0.4604(3) 0.1024(3) -0.1752(3) 0.224 Uani 1 d DU . .
H88A_2 H 0.4283 0.1033 -0.1766 0.291 Uiso 1 calc R . .
H88B_2 H 0.4704 0.0759 -0.1627 0.291 Uiso 1 calc R . .
H88C_2 H 0.4663 0.1036 -0.2035 0.291 Uiso 1 calc R . .
C89_2 C 0.4595(3) 0.1825(3) -0.1592(4) 0.208 Uani 1 d DU . .
H89A_2 H 0.4585 0.1991 -0.1337 0.271 Uiso 1 calc R . .
H89B_2 H 0.4290 0.1733 -0.1741 0.271 Uiso 1 calc R . .
H89C_2 H 0.4743 0.2002 -0.1774 0.271 Uiso 1 calc R . .
C90_2 C 0.4851(3) 0.1329(3) -0.0996(2) 0.196 Uani 1 d DU . .
H90A_2 H 0.4543 0.1250 -0.0975 0.254 Uiso 1 calc R . .
H90B_2 H 0.4964 0.1587 -0.0820 0.254 Uiso 1 calc R . .
H90C_2 H 0.5037 0.1096 -0.0901 0.254 Uiso 1 calc R . .
C91_2 C 0.56934(15) 0.22932(16) 0.03326(16) 0.143 Uani 1 d DU . .
C92_2 C 0.5317(2) 0.2505(3) 0.0010(2) 0.171 Uani 1 d DU . .
H92A_2 H 0.5052 0.2524 0.0131 0.222 Uiso 1 calc R . .
H92B_2 H 0.5238 0.2330 -0.0252 0.222 Uiso 1 calc R . .
H92C_2 H 0.5429 0.2791 -0.0048 0.222 Uiso 1 calc R . .
C93_2 C 0.5906(3) 0.2640(3) 0.0695(2) 0.189 Uani 1 d DU . .
H93A_2 H 0.5677 0.2826 0.0743 0.246 Uiso 1 calc R . .
H93B_2 H 0.6150 0.2812 0.0613 0.246 Uiso 1 calc R . .
H93C_2 H 0.6022 0.2497 0.0954 0.246 Uiso 1 calc R . .
C94_2 C 0.5455(2) 0.1915(2) 0.0537(3) 0.169 Uani 1 d DU . .
H94A_2 H 0.5268 0.2032 0.0715 0.220 Uiso 1 calc R . .
H94B_2 H 0.5681 0.1752 0.0708 0.220 Uiso 1 calc R . .
H94C_2 H 0.5268 0.1727 0.0315 0.220 Uiso 1 calc R . .
Cu1_3 Cu 1.10756(2) 0.20790(2) -0.05730(2) 0.090 Uani 1 d U . .
O1_3 O 1.15740(15) 0.31904(12) -0.15254(13) 0.107 Uani 1 d DU . .
C1_3 C 1.1499(2) 0.36155(19) -0.14501(18) 0.106 Uani 1 d DU . .
C2_3 C 1.1828(2) 0.38920(19) -0.1177(2) 0.112 Uani 1 d DU . .
C3_3 C 1.1732(2) 0.43313(17) -0.1137(2) 0.119 Uani 1 d DU . .
H3_3 H 1.1956 0.4524 -0.0972 0.143 Uiso 1 calc R . .
C4_3 C 1.1328(2) 0.44908(14) -0.13272(19) 0.126 Uani 1 d DU . .
C5_3 C 1.1002(3) 0.41898(16) -0.1592(2) 0.122 Uani 1 d DU . .
H5_3 H 1.0723 0.4283 -0.1728 0.146 Uiso 1 calc R . .
C6_3 C 1.1090(2) 0.3767(2) -0.1650(2) 0.111 Uani 1 d DU . .
C7_3 C 1.2290(3) 0.3743(2) -0.0958(2) 0.123 Uani 1 d DU . .
H7_3 H 1.2466 0.3580 -0.1101 0.148 Uiso 1 calc R . .
C8_3 C 1.2434(2) 0.3882(2) -0.0497(2) 0.125 Uani 1 d DU . .
C9_3 C 1.2659(2) 0.4299(2) -0.0382(2) 0.132 Uani 1 d DU . .
H9_3 H 1.2724 0.4471 -0.0599 0.158 Uiso 1 calc R . .
C10_3 C 1.2787(3) 0.44624(17) 0.0031(2) 0.143 Uani 1 d DU . .
C11_3 C 1.2687(3) 0.41770(19) 0.0358(2) 0.134 Uani 1 d DU . .
H11_3 H 1.2779 0.4270 0.0644 0.161 Uiso 1 calc R . .
C12_3 C 1.2464(2) 0.37747(19) 0.0259(2) 0.113 Uani 1 d DU . .
C13_3 C 1.2338(2) 0.3627(2) -0.0170(2) 0.112 Uani 1 d DU . .
O2_3 O 1.21170(14) 0.32168(12) -0.02759(13) 0.104 Uani 1 d DU . .
C14_3 C 1.2357(2) 0.34932(19) 0.0615(2) 0.108 Uani 1 d DU . .
H14A_3 H 1.2305 0.3195 0.0503 0.130 Uiso 1 calc R . .
H14B_3 H 1.2628 0.3508 0.0842 0.130 Uiso 1 calc R . .
C15_3 C 1.19646(19) 0.35854(17) 0.08182(15) 0.098 Uani 1 d DU . .
C16_3 C 1.18874(19) 0.40134(15) 0.09331(16) 0.100 Uani 1 d DU . .
H16_3 H 1.2066 0.4243 0.0854 0.121 Uiso 1 calc R . .
C17_3 C 1.15570(18) 0.41083(12) 0.11590(15) 0.098 Uani 1 d DU . .
C18_3 C 1.1287(2) 0.37440(13) 0.12619(18) 0.097 Uani 1 d DU . .
H18_3 H 1.1064 0.3791 0.1417 0.116 Uiso 1 calc R . .
C19_3 C 1.13449(19) 0.33261(16) 0.11400(16) 0.088 Uani 1 d DU . .
C20_3 C 1.16778(19) 0.32484(15) 0.09146(16) 0.088 Uani 1 d DU . .
O3_3 O 1.17729(13) 0.28171(10) 0.08357(11) 0.091 Uani 1 d DU . .
C21_3 C 1.10593(19) 0.29343(16) 0.12786(17) 0.090 Uani 1 d DU . .
H21A_3 H 1.1122 0.2669 0.1140 0.108 Uiso 1 calc R . .
H21B_3 H 1.1151 0.2907 0.1586 0.108 Uiso 1 calc R . .
C22_3 C 1.05478(19) 0.29896(13) 0.11611(15) 0.088 Uani 1 d DU . .
C23_3 C 1.03381(17) 0.32194(14) 0.14278(16) 0.090 Uani 1 d DU . .
H23_3 H 1.0517 0.3345 0.1681 0.107 Uiso 1 calc R . .
C24_3 C 0.98643(16) 0.32763(13) 0.13402(13) 0.088 Uani 1 d DU . .
C25_3 C 0.96198(19) 0.31070(14) 0.09465(14) 0.086 Uani 1 d DU . .
H25_3 H 0.9310 0.3146 0.0870 0.103 Uiso 1 calc R . .
C26_3 C 0.98219(18) 0.28777(15) 0.06585(15) 0.083 Uani 1 d DU . .
C27_3 C 1.02762(18) 0.28123(14) 0.07750(15) 0.081 Uani 1 d DU . .
O4_3 O 1.04830(12) 0.25699(10) 0.05001(10) 0.087 Uani 1 d DU . .
C28_3 C 0.9533(2) 0.27070(17) 0.02279(16) 0.089 Uani 1 d DU . .
H28A_3 H 0.9228 0.2622 0.0264 0.107 Uiso 1 calc R . .
H28B_3 H 0.9660 0.2449 0.0137 0.107 Uiso 1 calc R . .
C29_3 C 0.95057(16) 0.30388(15) -0.01248(15) 0.087 Uani 1 d DU . .
C30_3 C 0.94691(19) 0.34817(14) -0.00332(18) 0.101 Uani 1 d DU . .
H30_3 H 0.9470 0.3571 0.0247 0.121 Uiso 1 calc R . .
C31_3 C 0.9431(2) 0.37894(12) -0.03429(16) 0.107 Uani 1 d DU . .
C32_3 C 0.9369(2) 0.36239(16) -0.07837(16) 0.105 Uani 1 d DU . .
H32_3 H 0.9305 0.3816 -0.1004 0.126 Uiso 1 calc R . .
C33_3 C 0.9401(2) 0.31963(16) -0.08845(16) 0.091 Uani 1 d DU . .
C34_3 C 0.94730(19) 0.29005(16) -0.05508(16) 0.088 Uani 1 d DU . .
O5_3 O 0.95082(11) 0.24683(10) -0.06500(10) 0.083 Uani 1 d DU . .
C35_3 C 0.9333(2) 0.30361(19) -0.13559(17) 0.099 Uani 1 d DU . .
H35A_3 H 0.9441 0.2748 -0.1364 0.118 Uiso 1 calc R . .
H35B_3 H 0.9010 0.3011 -0.1482 0.118 Uiso 1 calc R . .
C36_3 C 0.9577(2) 0.33268(17) -0.16294(15) 0.101 Uani 1 d DU . .
C37_3 C 0.9359(2) 0.36631(16) -0.18440(16) 0.115 Uani 1 d DU . .
H37_3 H 0.9064 0.3704 -0.1815 0.138 Uiso 1 calc R . .
C38_3 C 0.9557(2) 0.39420(19) -0.20993(18) 0.132 Uani 1 d DU . .
C39_3 C 1.0009(2) 0.3862(2) -0.2132(2) 0.135 Uani 1 d DU . .
H39_3 H 1.0155 0.4043 -0.2299 0.162 Uiso 1 calc R . .
C40_3 C 1.0239(2) 0.3531(2) -0.19287(19) 0.111 Uani 1 d DU . .
C41_3 C 1.0014(2) 0.32663(18) -0.16761(17) 0.098 Uani 1 d DU . .
O6_3 O 1.02465(14) 0.29289(11) -0.14624(12) 0.099 Uani 1 d DU . .
C42_3 C 1.0715(3) 0.3470(2) -0.1973(2) 0.117 Uani 1 d DU . .
H42A_3 H 1.0741 0.3532 -0.2263 0.141 Uiso 1 calc R . .
H42B_3 H 1.0774 0.3168 -0.1929 0.141 Uiso 1 calc R . .
C43_3 C 1.1390(2) 0.28882(18) -0.12503(19) 0.096 Uani 1 d U . .
H43A_3 H 1.1094 0.2969 -0.1216 0.116 Uiso 1 calc R . .
H43B_3 H 1.1591 0.2899 -0.0969 0.116 Uiso 1 calc R . .
C44_3 C 1.13480(19) 0.24354(18) -0.14498(19) 0.096 Uani 1 d U . .
N45_3 N 1.12157(15) 0.21079(13) -0.12180(15) 0.091 Uani 1 d U . .
C46_3 C 1.11590(19) 0.17010(17) -0.13959(17) 0.089 Uani 1 d U . .
C47_3 C 1.1210(2) 0.1599(2) -0.1797(2) 0.106 Uani 1 d U . .
H47_3 H 1.1159 0.1314 -0.1906 0.127 Uiso 1 calc R . .
C48_3 C 1.1343(3) 0.1936(2) -0.2043(2) 0.117 Uani 1 d U . .
H48_3 H 1.1390 0.1875 -0.2316 0.140 Uiso 1 calc R . .
C49_3 C 1.1402(2) 0.2364(2) -0.1873(2) 0.108 Uani 1 d U . .
H49_3 H 1.1474 0.2594 -0.2035 0.130 Uiso 1 calc R . .
C50_3 C 1.10062(19) 0.13477(16) -0.11228(17) 0.088 Uani 1 d U . .
H50A_3 H 1.0676 0.1316 -0.1175 0.106 Uiso 1 calc R . .
H50B_3 H 1.1113 0.1073 -0.1197 0.106 Uiso 1 calc R . .
C51_3 C 1.15813(19) 0.26614(16) 0.04101(16) 0.086 Uani 1 d U . .
H51A_3 H 1.1616 0.2886 0.0211 0.103 Uiso 1 calc R . .
H51B_3 H 1.1259 0.2578 0.0379 0.103 Uiso 1 calc R . .
C52_3 C 1.18301(18) 0.22731(15) 0.03198(17) 0.086 Uani 1 d U . .
N53_3 N 1.16639(13) 0.20325(13) -0.00523(14) 0.085 Uani 1 d U . .
C54_3 C 1.18915(18) 0.16941(16) -0.01459(18) 0.086 Uani 1 d U . .
C55_3 C 1.2294(2) 0.1592(2) 0.0126(2) 0.100 Uani 1 d U . .
H55_3 H 1.2445 0.1357 0.0056 0.120 Uiso 1 calc R . .
C56_3 C 1.2466(2) 0.1836(2) 0.0494(2) 0.111 Uani 1 d U . .
H56_3 H 1.2738 0.1776 0.0672 0.133 Uiso 1 calc R . .
C57_3 C 1.2220(2) 0.21802(19) 0.0596(2) 0.102 Uani 1 d U . .
H57_3 H 1.2323 0.2344 0.0850 0.122 Uiso 1 calc R . .
C58_3 C 1.16983(18) 0.14369(17) -0.05487(19) 0.092 Uani 1 d U . .
H58A_3 H 1.1764 0.1135 -0.0512 0.110 Uiso 1 calc R . .
H58B_3 H 1.1838 0.1547 -0.0777 0.110 Uiso 1 calc R . .
C59_3 C 0.99801(17) 0.23729(16) -0.06029(18) 0.084 Uani 1 d U . .
H59A_3 H 1.0169 0.2560 -0.0377 0.101 Uiso 1 calc R . .
H59B_3 H 1.0080 0.2429 -0.0867 0.101 Uiso 1 calc R . .
C60_3 C 1.00309(17) 0.19142(15) -0.04983(15) 0.079 Uani 1 d U . .
N61_3 N 1.04434(14) 0.17623(12) -0.04956(13) 0.082 Uani 1 d U . .
C62_3 C 1.05066(18) 0.13412(15) -0.03884(16) 0.081 Uani 1 d U . .
C63_3 C 1.01676(18) 0.10763(16) -0.02790(16) 0.084 Uani 1 d U . .
H63_3 H 1.0218 0.0791 -0.0210 0.100 Uiso 1 calc R . .
C64_3 C 0.97496(19) 0.12350(16) -0.02715(16) 0.088 Uani 1 d U . .
H64_3 H 0.9522 0.1058 -0.0189 0.106 Uiso 1 calc R . .
C65_3 C 0.96708(17) 0.16589(15) -0.03867(15) 0.077 Uani 1 d U . .
H65_3 H 0.9391 0.1769 -0.0390 0.093 Uiso 1 calc R . .
C66_3 C 1.09729(18) 0.11945(16) -0.03843(18) 0.086 Uani 1 d U . .
H66A_3 H 1.1155 0.1220 -0.0095 0.104 Uiso 1 calc R . .
H66B_3 H 1.0948 0.0892 -0.0483 0.104 Uiso 1 calc R . .
N67_3 N 1.11937(15) 0.14664(13) -0.06673(14) 0.088 Uani 1 d U . .
C68_3 C 1.2438(3) 0.2887(2) -0.0309(3) 0.125 Uani 1 d U . .
H68A_3 H 1.2274 0.2607 -0.0375 0.163 Uiso 1 calc R . .
H68B_3 H 1.2653 0.2880 -0.0041 0.163 Uiso 1 calc R . .
H68C_3 H 1.2598 0.2959 -0.0531 0.163 Uiso 1 calc R . .
C69_3 C 1.0475(2) 0.21131(15) 0.06022(18) 0.093 Uani 1 d U . .
H69A_3 H 1.0620 0.1956 0.0411 0.121 Uiso 1 calc R . .
H69B_3 H 1.0166 0.1996 0.0571 0.121 Uiso 1 calc R . .
H69C_3 H 1.0636 0.2086 0.0892 0.121 Uiso 1 calc R . .
C70_3 C 1.0172(2) 0.25363(19) -0.1728(2) 0.113 Uani 1 d U . .
H70A_3 H 1.0338 0.2313 -0.1578 0.147 Uiso 1 calc R . .
H70B_3 H 1.0276 0.2589 -0.1988 0.147 Uiso 1 calc R . .
H70C_3 H 0.9853 0.2445 -0.1796 0.147 Uiso 1 calc R . .
C71_3 C 1.12298(19) 0.49563(13) -0.12916(15) 0.150 Uani 1 d DU . .
C72_3 C 1.1210(3) 0.5177(2) -0.1727(2) 0.177 Uani 1 d DU . .
H72A_3 H 1.1178 0.5482 -0.1690 0.231 Uiso 1 calc R . .
H72B_3 H 1.0954 0.5048 -0.1935 0.231 Uiso 1 calc R . .
H72C_3 H 1.1485 0.5138 -0.1825 0.231 Uiso 1 calc R . .
C73_3 C 1.1605(3) 0.5215(2) -0.0949(2) 0.168 Uani 1 d DU . .
H73A_3 H 1.1549 0.5518 -0.0950 0.219 Uiso 1 calc R . .
H73B_3 H 1.1898 0.5181 -0.1014 0.219 Uiso 1 calc R . .
H73C_3 H 1.1600 0.5106 -0.0671 0.219 Uiso 1 calc R . .
C74_3 C 1.0763(2) 0.4998(2) -0.1162(3) 0.173 Uani 1 d DU . .
H74A_3 H 1.0751 0.5289 -0.1053 0.225 Uiso 1 calc R . .
H74B_3 H 1.0731 0.4796 -0.0945 0.225 Uiso 1 calc R . .
H74C_3 H 1.0521 0.4935 -0.1409 0.225 Uiso 1 calc R . .
C75_3 C 1.3017(2) 0.49009(15) 0.01644(17) 0.175 Uani 1 d DU . .
C76_3 C 1.2720(3) 0.5173(3) 0.0401(3) 0.201 Uani 1 d DU . .
H76A_3 H 1.2851 0.5468 0.0446 0.262 Uiso 1 calc R . .
H76B_3 H 1.2711 0.5051 0.0673 0.262 Uiso 1 calc R . .
H76C_3 H 1.2417 0.5168 0.0231 0.262 Uiso 1 calc R . .
C77_3 C 1.3485(2) 0.4872(3) 0.0476(3) 0.208 Uani 1 d DU . .
H77A_3 H 1.3584 0.5149 0.0621 0.271 Uiso 1 calc R . .
H77B_3 H 1.3706 0.4790 0.0317 0.271 Uiso 1 calc R . .
H77C_3 H 1.3455 0.4658 0.0683 0.271 Uiso 1 calc R . .
C78_3 C 1.3104(3) 0.5160(3) -0.0226(2) 0.207 Uani 1 d DU . .
H78A_3 H 1.3318 0.5405 -0.0127 0.269 Uiso 1 calc R . .
H78B_3 H 1.2823 0.5258 -0.0379 0.269 Uiso 1 calc R . .
H78C_3 H 1.3226 0.4974 -0.0413 0.269 Uiso 1 calc R . .
C79_3 C 1.15132(14) 0.45475(11) 0.13390(13) 0.122 Uani 1 d DU . .
C80_3 C 1.10087(15) 0.46671(18) 0.1236(2) 0.131 Uani 1 d DU . .
H80A_3 H 1.0994 0.4960 0.1339 0.170 Uiso 1 calc R . .
H80B_3 H 1.0828 0.4472 0.1375 0.170 Uiso 1 calc R . .
H80C_3 H 1.0893 0.4643 0.0932 0.170 Uiso 1 calc R . .
C81_3 C 1.1802(2) 0.49048(15) 0.1155(2) 0.143 Uani 1 d DU . .
H81A_3 H 1.1710 0.5186 0.1220 0.186 Uiso 1 calc R . .
H81B_3 H 1.1755 0.4859 0.0851 0.186 Uiso 1 calc R . .
H81C_3 H 1.2119 0.4890 0.1282 0.186 Uiso 1 calc R . .
C82_3 C 1.1677(3) 0.4572(2) 0.18359(13) 0.147 Uani 1 d DU . .
H82A_3 H 1.1644 0.4858 0.1945 0.191 Uiso 1 calc R . .
H82B_3 H 1.1991 0.4509 0.1910 0.191 Uiso 1 calc R . .
H82C_3 H 1.1495 0.4362 0.1959 0.191 Uiso 1 calc R . .
C83_3 C 0.96588(13) 0.35063(12) 0.16585(11) 0.103 Uani 1 d DU . .
C84_3 C 0.91413(13) 0.3552(2) 0.14872(19) 0.124 Uani 1 d DU . .
H84A_3 H 0.9014 0.3674 0.1711 0.162 Uiso 1 calc R . .
H84B_3 H 0.8989 0.3271 0.1396 0.162 Uiso 1 calc R . .
H84C_3 H 0.9102 0.3740 0.1250 0.162 Uiso 1 calc R . .
C85_3 C 0.9894(2) 0.39725(13) 0.1775(2) 0.133 Uani 1 d DU . .
H85A_3 H 0.9742 0.4120 0.1966 0.174 Uiso 1 calc R . .
H85B_3 H 0.9878 0.4131 0.1519 0.174 Uiso 1 calc R . .
H85C_3 H 1.0208 0.3953 0.1912 0.174 Uiso 1 calc R . .
C86_3 C 0.9709(2) 0.3256(2) 0.20808(14) 0.130 Uani 1 d DU . .
H86A_3 H 0.9601 0.3423 0.2291 0.169 Uiso 1 calc R . .
H86B_3 H 1.0024 0.3209 0.2187 0.169 Uiso 1 calc R . .
H86C_3 H 0.9534 0.2980 0.2025 0.169 Uiso 1 calc R . .
C87_3 C 0.93695(17) 0.42540(11) -0.02655(13) 0.136 Uani 1 d DU . .
C88_3 C 0.9692(3) 0.45531(17) -0.0477(2) 0.147 Uani 1 d DU . .
H88A_3 H 0.9687 0.4849 -0.0380 0.191 Uiso 1 calc R . .
H88B_3 H 0.9591 0.4528 -0.0783 0.191 Uiso 1 calc R . .
H88C_3 H 0.9997 0.4466 -0.0399 0.191 Uiso 1 calc R . .
C89_3 C 0.8872(2) 0.4363(2) -0.0458(3) 0.175 Uani 1 d DU . .
H89A_3 H 0.8840 0.4664 -0.0397 0.227 Uiso 1 calc R . .
H89B_3 H 0.8663 0.4185 -0.0332 0.227 Uiso 1 calc R . .
H89C_3 H 0.8806 0.4306 -0.0762 0.227 Uiso 1 calc R . .
C90_3 C 0.9474(3) 0.43868(18) 0.02207(13) 0.144 Uani 1 d DU . .
H90A_3 H 0.9425 0.4688 0.0257 0.188 Uiso 1 calc R . .
H90B_3 H 0.9785 0.4341 0.0345 0.188 Uiso 1 calc R . .
H90C_3 H 0.9275 0.4213 0.0360 0.188 Uiso 1 calc R . .
C91_3 C 0.93263(19) 0.43042(16) -0.23257(16) 0.164 Uani 1 d DU . .
C92_3 C 0.9576(3) 0.47527(17) -0.2151(3) 0.199 Uani 1 d DU . .
H92A_3 H 0.9436 0.4979 -0.2318 0.259 Uiso 1 calc R . .
H92B_3 H 0.9891 0.4756 -0.2171 0.259 Uiso 1 calc R . .
H92C_3 H 0.9557 0.4799 -0.1858 0.259 Uiso 1 calc R . .
C93_3 C 0.8824(2) 0.4308(3) -0.2272(3) 0.179 Uani 1 d DU . .
H93A_3 H 0.8693 0.4560 -0.2402 0.232 Uiso 1 calc R . .
H93B_3 H 0.8817 0.4316 -0.1973 0.232 Uiso 1 calc R . .
H93C_3 H 0.8652 0.4050 -0.2410 0.232 Uiso 1 calc R . .
C94_3 C 0.9319(3) 0.4269(3) -0.28144(16) 0.189 Uani 1 d DU . .
H94A_3 H 0.9169 0.4508 -0.2953 0.245 Uiso 1 calc R . .
H94B_3 H 0.9158 0.4000 -0.2934 0.245 Uiso 1 calc R . .
H94C_3 H 0.9626 0.4279 -0.2857 0.245 Uiso 1 calc R . .
Cu1_4 Cu 1.30896(3) 0.26153(2) 0.30921(2) 0.102 Uani 1 d U . .
O1_4 O 1.2934(2) 0.41885(13) 0.30848(15) 0.137 Uani 1 d DU . .
C1_4 C 1.3258(3) 0.44354(19) 0.3380(2) 0.128 Uani 1 d DU . .
C2_4 C 1.3659(3) 0.4587(2) 0.3279(2) 0.140 Uani 1 d DU . .
C3_4 C 1.3985(3) 0.4843(3) 0.3599(2) 0.156 Uani 1 d DU . .
H3_4 H 1.4262 0.4942 0.3538 0.187 Uiso 1 calc R . .
C4_4 C 1.3896(3) 0.4947(2) 0.3998(2) 0.157 Uani 1 d DU . .
C5_4 C 1.3472(2) 0.4778(3) 0.4079(3) 0.149 Uani 1 d DU . .
H5_4 H 1.3404 0.4837 0.4345 0.179 Uiso 1 calc R . .
C6_4 C 1.3159(3) 0.4530(2) 0.3775(2) 0.138 Uani 1 d DU . .
C7_4 C 1.3749(4) 0.4525(3) 0.2835(3) 0.163 Uani 1 d DU . .
H7_4 H 1.3520 0.4540 0.2592 0.195 Uiso 1 calc R . .
C8_4 C 1.4213(4) 0.4440(3) 0.2804(2) 0.176 Uani 1 d DU . .
C9_4 C 1.4526(3) 0.4803(4) 0.2785(3) 0.200 Uani 1 d DU . .
H9_4 H 1.4426 0.5081 0.2777 0.240 Uiso 1 calc R . .
C10_4 C 1.4979(3) 0.4748(3) 0.2777(3) 0.209 Uani 1 d DU . .
C11_4 C 1.5114(4) 0.4315(3) 0.2765(4) 0.204 Uani 1 d DU . .
H11_4 H 1.5417 0.4273 0.2767 0.245 Uiso 1 calc R . .
C12_4 C 1.4803(4) 0.3950(3) 0.2752(4) 0.187 Uani 1 d DU . .
C13_4 C 1.4368(4) 0.4029(3) 0.2792(3) 0.174 Uani 1 d DU . .
O2_4 O 1.4065(2) 0.36558(19) 0.28175(18) 0.159 Uani 1 d DU . .
C14_4 C 1.4945(4) 0.3502(4) 0.2773(4) 0.183 Uiso 1 d DU . .
H14A_4 H 1.4680 0.3305 0.2654 0.219 Uiso 1 calc R . .
H14B_4 H 1.5162 0.3475 0.2591 0.219 Uiso 1 calc R . .
C15_4 C 1.5147(3) 0.3360(3) 0.3194(3) 0.175 Uani 1 d DU . .
C16_4 C 1.5472(3) 0.3646(4) 0.3475(3) 0.196 Uani 1 d DU . .
H16_4 H 1.5546 0.3919 0.3381 0.235 Uiso 1 calc R . .
C17_4 C 1.5689(3) 0.3536(3) 0.3893(3) 0.196 Uani 1 d DU . .
C18_4 C 1.5566(3) 0.3126(3) 0.4044(4) 0.187 Uani 1 d DU . .
H18_4 H 1.5697 0.3050 0.4319 0.225 Uiso 1 calc R . .
C19_4 C 1.5235(3) 0.2825(4) 0.3767(4) 0.181 Uani 1 d DU . .
C20_4 C 1.5042(3) 0.2983(3) 0.3379(4) 0.168 Uani 1 d DU . .
O3_4 O 1.47439(18) 0.2650(2) 0.3108(2) 0.176 Uani 1 d DU . .
C21_4 C 1.5109(4) 0.2344(4) 0.3953(5) 0.205 Uani 1 d DU . .
H21A_4 H 1.4838 0.2215 0.3759 0.246 Uiso 1 calc R . .
H21B_4 H 1.5354 0.2164 0.3928 0.246 Uiso 1 calc R . .
C22_4 C 1.5040(4) 0.2309(3) 0.4336(4) 0.205 Uani 1 d DU . .
C23_4 C 1.5450(4) 0.2309(4) 0.4622(3) 0.226 Uani 1 d DU . .
H23_4 H 1.5723 0.2326 0.4528 0.271 Uiso 1 calc R . .
C24_4 C 1.5448(3) 0.2280(4) 0.5066(3) 0.219 Uani 1 d DU . .
C25_4 C 1.5015(3) 0.2240(5) 0.5171(4) 0.225 Uani 1 d DU . .
H25_4 H 1.5004 0.2225 0.5459 0.270 Uiso 1 calc R . .
C26_4 C 1.4583(4) 0.2221(5) 0.4858(4) 0.222 Uani 1 d DU . .
C27_4 C 1.4621(4) 0.2252(4) 0.4440(4) 0.199 Uani 1 d DU . .
C28_4 C 1.4092(4) 0.2170(4) 0.4975(4) 0.205 Uani 1 d DU . .
H28A_4 H 1.3879 0.2034 0.4729 0.246 Uiso 1 calc R . .
H28B_4 H 1.4107 0.1970 0.5206 0.246 Uiso 1 calc R . .
O4_4 O 1.4220(2) 0.22747(19) 0.4114(2) 0.184 Uani 1 d DU . .
C29_4 C 1.3891(3) 0.2589(3) 0.5111(2) 0.186 Uani 1 d DU . .
C30_4 C 1.4165(3) 0.2873(3) 0.5425(2) 0.184 Uani 1 d DU . .
H30_4 H 1.4460 0.2805 0.5544 0.221 Uiso 1 calc R . .
C31_4 C 1.4007(3) 0.3260(3) 0.5564(2) 0.191 Uani 1 d DU . .
C32_4 C 1.3556(3) 0.3351(4) 0.5376(2) 0.183 Uani 1 d DU . .
H32_4 H 1.3442 0.3601 0.5467 0.219 Uiso 1 calc R . .
C33_4 C 1.3279(3) 0.3077(3) 0.5057(2) 0.163 Uani 1 d DU . .
C34_4 C 1.3456(3) 0.2697(3) 0.4939(2) 0.155 Uani 1 d DU . .
O5_4 O 1.3163(2) 0.24117(19) 0.46311(16) 0.159 Uani 1 d DU . .
C35_4 C 1.2801(3) 0.3176(3) 0.4907(3) 0.166 Uani 1 d DU . .
H35A_4 H 1.2632 0.3100 0.5125 0.199 Uiso 1 calc R . .
H35B_4 H 1.2669 0.2997 0.4651 0.199 Uiso 1 calc R . .
C36_4 C 1.2750(3) 0.3646(3) 0.4808(3) 0.165 Uani 1 d DU . .
C37_4 C 1.2724(3) 0.3933(3) 0.5143(3) 0.193 Uani 1 d DU . .
H37_4 H 1.2751 0.3831 0.5418 0.231 Uiso 1 calc R . .
C38_4 C 1.2656(3) 0.4383(3) 0.5073(3) 0.204 Uani 1 d DU . .
C39_4 C 1.2655(3) 0.4523(3) 0.4663(2) 0.171 Uani 1 d DU . .
H39_4 H 1.2629 0.4816 0.4612 0.205 Uiso 1 calc R . .
C40_4 C 1.2691(3) 0.4242(3) 0.4322(3) 0.153 Uani 1 d DU . .
C41_4 C 1.2738(3) 0.3805(3) 0.4402(3) 0.144 Uani 1 d DU . .
O6_4 O 1.27575(16) 0.35132(16) 0.40549(14) 0.127 Uani 1 d DU . .
C42_4 C 1.2673(3) 0.4404(3) 0.3881(3) 0.150 Uani 1 d DU . .
H42A_4 H 1.2498 0.4657 0.3848 0.180 Uiso 1 calc R . .
H42B_4 H 1.2512 0.4181 0.3674 0.180 Uiso 1 calc R . .
C43_4 C 1.3033(3) 0.37350(19) 0.3096(2) 0.114 Uani 1 d U . .
H43A_4 H 1.2927 0.3596 0.3329 0.137 Uiso 1 calc R . .
H43B_4 H 1.3358 0.3710 0.3134 0.137 Uiso 1 calc R . .
C44_4 C 1.2777(2) 0.3520(2) 0.26583(19) 0.109 Uani 1 d U . .
N45_4 N 1.28069(17) 0.30796(15) 0.26351(14) 0.100 Uani 1 d U . .
C46_4 C 1.2597(2) 0.28740(19) 0.22555(18) 0.100 Uani 1 d U . .
C47_4 C 1.2382(2) 0.3080(2) 0.1917(2) 0.117 Uani 1 d U . .
H47_4 H 1.2257 0.2927 0.1659 0.140 Uiso 1 calc R . .
C48_4 C 1.2348(3) 0.3509(2) 0.1956(2) 0.128 Uani 1 d U . .
H48_4 H 1.2189 0.3651 0.1726 0.154 Uiso 1 calc R . .
C49_4 C 1.2549(3) 0.3746(2) 0.23352(19) 0.118 Uani 1 d U . .
H49_4 H 1.2527 0.4044 0.2364 0.142 Uiso 1 calc R . .
C50_4 C 1.2660(2) 0.23936(19) 0.22379(19) 0.106 Uani 1 d U . .
H50A_4 H 1.2412 0.2244 0.2030 0.127 Uiso 1 calc R . .
H50B_4 H 1.2944 0.2346 0.2151 0.127 Uiso 1 calc R . .
C51_4 C 1.4270(2) 0.2658(3) 0.3145(3) 0.144 Uani 1 d U . .
H51A_4 H 1.4137 0.2912 0.3015 0.173 Uiso 1 calc R . .
H51B_4 H 1.4245 0.2661 0.3443 0.173 Uiso 1 calc R . .
C52_4 C 1.4042(3) 0.2259(3) 0.2917(3) 0.139 Uani 1 d U . .
N53_4 N 1.3570(2) 0.21992(18) 0.2902(2) 0.125 Uani 1 d U . .
C54_4 C 1.3332(2) 0.1829(2) 0.2712(2) 0.116 Uani 1 d U . .
C55_4 C 1.3535(3) 0.1510(3) 0.2523(3) 0.145 Uani 1 d U . .
H55_4 H 1.3363 0.1264 0.2388 0.174 Uiso 1 calc R . .
C56_4 C 1.4010(3) 0.1566(3) 0.2538(4) 0.169 Uani 1 d U . .
H56_4 H 1.4158 0.1351 0.2426 0.202 Uiso 1 calc R . .
C57_4 C 1.4250(3) 0.1944(3) 0.2723(3) 0.164 Uani 1 d U . .
H57_4 H 1.4558 0.1990 0.2718 0.197 Uiso 1 calc R . .
C58_4 C 1.2854(2) 0.17869(19) 0.2698(2) 0.108 Uani 1 d U . .
H58A_4 H 1.2797 0.1655 0.2955 0.130 Uiso 1 calc R . .
H58B_4 H 1.2702 0.1600 0.2454 0.130 Uiso 1 calc R . .
C59_4 C 1.3144(3) 0.2521(2) 0.4194(2) 0.129 Uani 1 d U . .
H59A_4 H 1.3403 0.2414 0.4097 0.154 Uiso 1 calc R . .
H59B_4 H 1.3159 0.2834 0.4173 0.154 Uiso 1 calc R . .
C60_4 C 1.2717(3) 0.2324(2) 0.3921(2) 0.118 Uani 1 d U . .
N61_4 N 1.26603(18) 0.23492(15) 0.34988(15) 0.104 Uani 1 d U . .
C62_4 C 1.2251(2) 0.21836(18) 0.32483(19) 0.098 Uani 1 d U . .
C63_4 C 1.1915(2) 0.1974(2) 0.3409(2) 0.113 Uani 1 d U . .
H63_4 H 1.1653 0.1848 0.3228 0.135 Uiso 1 calc R . .
C64_4 C 1.1970(3) 0.1951(3) 0.3836(2) 0.132 Uani 1 d U . .
H64_4 H 1.1736 0.1824 0.3951 0.158 Uiso 1 calc R . .
C65_4 C 1.2368(3) 0.2114(2) 0.4105(2) 0.131 Uani 1 d U . .
H65_4 H 1.2410 0.2088 0.4400 0.158 Uiso 1 calc R . .
C66_4 C 1.2212(2) 0.2232(2) 0.27670(19) 0.102 Uani 1 d U . .
H66A_4 H 1.2010 0.1996 0.2610 0.122 Uiso 1 calc R . .
H66B_4 H 1.2083 0.2504 0.2683 0.122 Uiso 1 calc R . .
N67_4 N 1.26692(17) 0.22255(15) 0.26621(15) 0.101 Uani 1 d U . .
C68_4 C 1.3848(4) 0.3477(4) 0.2409(3) 0.177 Uani 1 d U . .
H68A_4 H 1.3647 0.3229 0.2441 0.231 Uiso 1 calc R . .
H68B_4 H 1.4073 0.3389 0.2258 0.231 Uiso 1 calc R . .
H68C_4 H 1.3674 0.3691 0.2251 0.231 Uiso 1 calc R . .
C69_4 C 1.4067(5) 0.1807(3) 0.3957(4) 0.205 Uani 1 d U . .
H69A_4 H 1.3789 0.1801 0.3745 0.266 Uiso 1 calc R . .
H69B_4 H 1.4018 0.1638 0.4194 0.266 Uiso 1 calc R . .
H69C_4 H 1.4298 0.1687 0.3834 0.266 Uiso 1 calc R . .
C70_4 C 1.2310(3) 0.3338(3) 0.3830(3) 0.141 Uani 1 d U . .
H70A_4 H 1.2339 0.3142 0.3602 0.183 Uiso 1 calc R . .
H70B_4 H 1.2134 0.3571 0.3715 0.183 Uiso 1 calc R . .
H70C_4 H 1.2159 0.3185 0.4026 0.183 Uiso 1 calc R . .
C71_4 C 1.4215(2) 0.5228(2) 0.43286(17) 0.181 Uani 1 d DU . .
C72_4 C 1.4269(4) 0.5031(3) 0.47787(19) 0.217 Uani 1 d DU . .
H72A_4 H 1.4523 0.5182 0.4972 0.281 Uiso 1 calc R . .
H72B_4 H 1.4320 0.4728 0.4756 0.281 Uiso 1 calc R . .
H72C_4 H 1.3996 0.5061 0.4885 0.281 Uiso 1 calc R . .
C73_4 C 1.4041(3) 0.5689(2) 0.4365(3) 0.224 Uani 1 d DU . .
H73A_4 H 1.4130 0.5800 0.4656 0.292 Uiso 1 calc R . .
H73B_4 H 1.3715 0.5669 0.4277 0.292 Uiso 1 calc R . .
H73C_4 H 1.4171 0.5881 0.4183 0.292 Uiso 1 calc R . .
C74_4 C 1.4698(2) 0.5290(4) 0.4225(3) 0.219 Uani 1 d DU . .
H74A_4 H 1.4872 0.5526 0.4400 0.285 Uiso 1 calc R . .
H74B_4 H 1.4670 0.5353 0.3928 0.285 Uiso 1 calc R . .
H74C_4 H 1.4850 0.5028 0.4281 0.285 Uiso 1 calc R . .
C75_4 C 1.5319(2) 0.5123(2) 0.2771(2) 0.226 Uani 1 d DU . .
C76_4 C 1.5107(3) 0.5565(3) 0.2802(4) 0.219 Uani 1 d DU . .
H76A_4 H 1.5346 0.5792 0.2894 0.284 Uiso 1 calc R . .
H76B_4 H 1.4913 0.5549 0.3005 0.284 Uiso 1 calc R . .
H76C_4 H 1.4932 0.5628 0.2526 0.284 Uiso 1 calc R . .
C77_4 C 1.5503(4) 0.5111(4) 0.2350(3) 0.222 Uani 1 d DU . .
H77A_4 H 1.5773 0.5305 0.2384 0.289 Uiso 1 calc R . .
H77B_4 H 1.5275 0.5199 0.2118 0.289 Uiso 1 calc R . .
H77C_4 H 1.5574 0.4820 0.2290 0.289 Uiso 1 calc R . .
C78_4 C 1.5732(3) 0.5115(4) 0.3156(3) 0.228 Uani 1 d DU . .
H78A_4 H 1.5987 0.5291 0.3098 0.296 Uiso 1 calc R . .
H78B_4 H 1.5813 0.4822 0.3197 0.296 Uiso 1 calc R . .
H78C_4 H 1.5651 0.5228 0.3410 0.296 Uiso 1 calc R . .
C79_4 C 1.6062(2) 0.3833(2) 0.4153(2) 0.213 Uani 1 d DU . .
C80_4 C 1.5903(4) 0.4298(2) 0.4204(4) 0.234 Uani 1 d DU . .
H80A_4 H 1.6130 0.4468 0.4411 0.304 Uiso 1 calc R . .
H80B_4 H 1.5620 0.4277 0.4299 0.304 Uiso 1 calc R . .
H80C_4 H 1.5861 0.4434 0.3933 0.304 Uiso 1 calc R . .
C81_4 C 1.6483(3) 0.3879(4) 0.3940(3) 0.226 Uani 1 d DU . .
H81A_4 H 1.6753 0.3952 0.4156 0.293 Uiso 1 calc R . .
H81B_4 H 1.6444 0.4104 0.3737 0.293 Uiso 1 calc R . .
H81C_4 H 1.6511 0.3608 0.3796 0.293 Uiso 1 calc R . .
C82_4 C 1.6224(4) 0.3663(3) 0.4609(3) 0.217 Uani 1 d DU . .
H82A_4 H 1.6404 0.3891 0.4792 0.282 Uiso 1 calc R . .
H82B_4 H 1.6406 0.3422 0.4594 0.282 Uiso 1 calc R . .
H82C_4 H 1.5964 0.3571 0.4724 0.282 Uiso 1 calc R . .
C83_4 C 1.5876(2) 0.2267(2) 0.5387(2) 0.225 Uani 1 d DU . .
C84_4 C 1.5834(4) 0.2459(4) 0.5831(3) 0.237 Uani 1 d DU . .
H84A_4 H 1.6102 0.2409 0.6041 0.308 Uiso 1 calc R . .
H84B_4 H 1.5571 0.2321 0.5912 0.308 Uiso 1 calc R . .
H84C_4 H 1.5804 0.2766 0.5814 0.308 Uiso 1 calc R . .
C85_4 C 1.6281(3) 0.2530(4) 0.5250(4) 0.234 Uani 1 d DU . .
H85A_4 H 1.6523 0.2596 0.5496 0.304 Uiso 1 calc R . .
H85B_4 H 1.6178 0.2796 0.5128 0.304 Uiso 1 calc R . .
H85C_4 H 1.6389 0.2361 0.5041 0.304 Uiso 1 calc R . .
C86_4 C 1.6017(4) 0.1793(3) 0.5453(4) 0.245 Uani 1 d DU . .
H86A_4 H 1.6232 0.1782 0.5720 0.318 Uiso 1 calc R . .
H86B_4 H 1.6154 0.1702 0.5223 0.318 Uiso 1 calc R . .
H86C_4 H 1.5751 0.1602 0.5458 0.318 Uiso 1 calc R . .
C87_4 C 1.4285(2) 0.3540(2) 0.5924(2) 0.224 Uani 1 d DU . .
C88_4 C 1.4298(4) 0.4028(2) 0.5808(3) 0.226 Uani 1 d DU . .
H88A_4 H 1.4532 0.4192 0.6013 0.294 Uiso 1 calc R . .
H88B_4 H 1.4008 0.4138 0.5812 0.294 Uiso 1 calc R . .
H88C_4 H 1.4361 0.4054 0.5527 0.294 Uiso 1 calc R . .
C89_4 C 1.4786(3) 0.3412(4) 0.6038(4) 0.249 Uani 1 d DU . .
H89A_4 H 1.4941 0.3561 0.6301 0.324 Uiso 1 calc R . .
H89B_4 H 1.4938 0.3493 0.5812 0.324 Uiso 1 calc R . .
H89C_4 H 1.4787 0.3104 0.6070 0.324 Uiso 1 calc R . .
C90_4 C 1.4084(4) 0.3502(4) 0.6334(2) 0.227 Uani 1 d DU . .
H90A_4 H 1.4315 0.3598 0.6581 0.295 Uiso 1 calc R . .
H90B_4 H 1.3982 0.3205 0.6362 0.295 Uiso 1 calc R . .
H90C_4 H 1.3832 0.3680 0.6312 0.295 Uiso 1 calc R . .
C91_4 C 1.2654(2) 0.4683(2) 0.5444(2) 0.202 Uani 1 d DU . .
C92_4 C 1.3099(3) 0.4671(4) 0.5793(3) 0.224 Uani 1 d DU . .
H92A_4 H 1.3083 0.4858 0.6034 0.291 Uiso 1 calc R . .
H92B_4 H 1.3356 0.4769 0.5677 0.291 Uiso 1 calc R . .
H92C_4 H 1.3132 0.4379 0.5884 0.291 Uiso 1 calc R . .
C93_4 C 1.2614(4) 0.5161(2) 0.5306(3) 0.217 Uani 1 d DU . .
H93A_4 H 1.2496 0.5324 0.5514 0.282 Uiso 1 calc R . .
H93B_4 H 1.2412 0.5165 0.5031 0.282 Uiso 1 calc R . .
H93C_4 H 1.2910 0.5289 0.5290 0.282 Uiso 1 calc R . .
C94_4 C 1.2245(3) 0.4554(4) 0.5657(3) 0.220 Uani 1 d DU . .
H94A_4 H 1.2324 0.4640 0.5956 0.286 Uiso 1 calc R . .
H94B_4 H 1.2175 0.4245 0.5625 0.286 Uiso 1 calc R . .
H94C_4 H 1.1984 0.4698 0.5521 0.286 Uiso 1 calc R . .
N1_5 N 0.94371(13) 0.07990(12) 0.25668(12) 0.075 Uani 1 d DU . .
C2_5 C 0.95215(16) 0.07477(15) 0.29180(14) 0.077 Uani 1 d DU . .
C3_5 C 0.96945(16) 0.07320(15) 0.33789(15) 0.090 Uani 1 d DU . .
C4_5 C 1.00742(19) 0.04870(19) 0.35179(17) 0.099 Uani 1 d DU . .
H4_5 H 1.0201 0.0338 0.3321 0.118 Uiso 1 calc R . .
C5_5 C 1.0251(2) 0.0474(2) 0.39504(18) 0.110 Uani 1 d DU . .
H5_5 H 1.0501 0.0315 0.4049 0.132 Uiso 1 calc R . .
C6_5 C 1.0056(2) 0.0700(2) 0.4241(2) 0.117 Uani 1 d DU . .
H6_5 H 1.0176 0.0690 0.4533 0.141 Uiso 1 calc R . .
C7_5 C 0.9687(2) 0.0938(2) 0.41002(18) 0.115 Uani 1 d DU . .
H7_5 H 0.9565 0.1094 0.4296 0.138 Uiso 1 calc R . .
C8_5 C 0.9497(2) 0.0944(2) 0.36639(17) 0.103 Uani 1 d DU . .
H8_5 H 0.9239 0.1092 0.3568 0.124 Uiso 1 calc R . .
N1_6 N 0.7183(4) 0.0658(5) -0.1196(4) 0.079 Uani 0.50 d PDU A 1
C2_6 C 0.6830(4) 0.0579(5) -0.1144(4) 0.079 Uani 0.50 d PDU A 1
C3_6 C 0.6426(3) 0.0501(3) -0.0974(2) 0.090 Uani 0.50 d PDU A 1
C4_6 C 0.6211(4) 0.0074(4) -0.1037(4) 0.120 Uani 0.50 d PDU A 1
H4_6 H 0.6329 -0.0140 -0.1182 0.128 Uiso 0.50 calc PR A 1
C5_6 C 0.5829(5) -0.0016(5) -0.0880(4) 0.123 Uani 0.50 d PDU A 1
H5_6 H 0.5688 -0.0296 -0.0911 0.148 Uiso 0.50 calc PR A 1
C6_6 C 0.5645(4) 0.0316(5) -0.0669(4) 0.130 Uani 0.50 d PDU A 1
H6_6 H 0.5375 0.0253 -0.0577 0.154 Uiso 0.50 calc PR A 1
C7_6 C 0.5854(4) 0.0720(4) -0.0600(4) 0.117 Uani 0.50 d PDU A 1
H7_6 H 0.5732 0.0934 -0.0458 0.141 Uiso 0.50 calc PR A 1
C8_6 C 0.6256(3) 0.0813(4) -0.0743(3) 0.098 Uani 0.50 d PDU A 1
H8_6 H 0.6412 0.1086 -0.0683 0.118 Uiso 0.50 calc PR A 1
N1_6 N 0.7178(5) 0.0678(6) -0.1135(4) 0.081 Uani 0.50 d PDU A 2
C2_6 C 0.6832(4) 0.0598(5) -0.1075(4) 0.079 Uani 0.50 d PDU A 2
C3_6 C 0.6367(3) 0.0434(3) -0.1094(3) 0.091 Uani 0.50 d PDU A 2
C4_6 C 0.6016(4) 0.0492(4) -0.1432(4) 0.122 Uani 0.50 d PDU A 2
H4_6 H 0.6080 0.0638 -0.1666 0.147 Uiso 1 calc R A 2
C5_6 C 0.5571(4) 0.0340(5) -0.1440(4) 0.129 Uani 0.50 d PDU A 2
H5_6 H 0.5338 0.0394 -0.1670 0.154 Uiso 1 calc R A 2
C6_6 C 0.5480(5) 0.0110(5) -0.1101(4) 0.136 Uani 0.50 d PDU A 2
H6_6 H 0.5182 0.0005 -0.1104 0.163 Uiso 1 calc R A 2
C7_6 C 0.5827(5) 0.0028(6) -0.0751(5) 0.134 Uani 0.50 d PDU A 2
H7_6 H 0.5765 -0.0128 -0.0522 0.161 Uiso 1 calc R A 2
C8_6 C 0.6264(4) 0.0189(5) -0.0760(4) 0.121 Uani 0.50 d PDU A 2
H8_6 H 0.6500 0.0132 -0.0535 0.145 Uiso 1 calc R A 2
N1_7 N 1.09686(14) 0.26851(13) -0.04870(14) 0.086 Uani 1 d DU . .
C2_7 C 1.09330(18) 0.30358(16) -0.04143(16) 0.085 Uani 1 d DU . .
C3_7 C 1.09299(17) 0.34712(16) -0.02451(15) 0.096 Uani 1 d DU . .
C4_7 C 1.0688(2) 0.35567(19) 0.00729(19) 0.108 Uani 1 d DU . .
H4_7 H 1.0522 0.3329 0.0170 0.130 Uiso 1 calc R . .
C5_7 C 1.0691(3) 0.3966(2) 0.0244(2) 0.130 Uani 1 d DU . .
H5_7 H 1.0528 0.4021 0.0455 0.156 Uiso 1 calc R . .
C6_7 C 1.0944(3) 0.4302(2) 0.0094(2) 0.127 Uani 1 d DU . .
H6_7 H 1.0955 0.4583 0.0211 0.153 Uiso 1 calc R . .
C7_7 C 1.1176(3) 0.4227(2) -0.0220(2) 0.130 Uani 1 d DU . .
H7_7 H 1.1333 0.4457 -0.0323 0.156 Uiso 1 calc R . .
C8_7 C 1.1178(3) 0.3806(2) -0.0387(2) 0.123 Uani 1 d DU . .
H8_7 H 1.1346 0.3751 -0.0593 0.148 Uiso 1 calc R . .
N1_8 N 1.35102(17) 0.29994(15) 0.35147(14) 0.097 Uani 1 d DU . .
C2_8 C 1.3766(2) 0.32118(18) 0.37545(18) 0.099 Uani 1 d DU . .
C3_8 C 1.4142(2) 0.3442(2) 0.4041(2) 0.133 Uani 1 d DU . .
C4_8 C 1.4309(3) 0.3342(3) 0.4438(3) 0.181 Uani 1 d DU . .
H4_8 H 1.4163 0.3109 0.4547 0.218 Uiso 1 calc R . .
C5_8 C 1.4687(4) 0.3559(4) 0.4707(3) 0.190 Uani 1 d DU . .
H5_8 H 1.4786 0.3476 0.4987 0.228 Uiso 1 calc R . .
C6_8 C 1.4905(5) 0.3895(4) 0.4548(4) 0.212 Uani 1 d DU . .
H6_8 H 1.5177 0.4028 0.4707 0.255 Uiso 1 calc R . .
C7_8 C 1.4718(4) 0.4043(4) 0.4140(4) 0.218 Uani 1 d DU . .
H7_8 H 1.4824 0.4311 0.4056 0.261 Uiso 1 calc R . .
C8_8 C 1.4377(3) 0.3791(3) 0.3865(4) 0.182 Uani 1 d DU . .
H8_8 H 1.4303 0.3845 0.3574 0.218 Uiso 1 calc R . .
Cl1_11 Cl 0.82673(4) -0.03700(4) 0.11500(4) 0.084 Uani 1 d DU . .
O1_11 O 0.81054(12) 0.00562(11) 0.11833(12) 0.092 Uani 1 d DU . .
O2_11 O 0.78810(14) -0.06873(13) 0.10477(13) 0.109 Uani 1 d DU . .
O3_11 O 0.85272(13) -0.03804(12) 0.08275(13) 0.101 Uani 1 d DU . .
O4_11 O 0.85439(14) -0.04877(13) 0.15504(12) 0.106 Uani 1 d DU . .
Cl1_12 Cl 0.86427(4) 0.17143(4) 0.02007(4) 0.083 Uani 1 d DU . .
O1_12 O 0.90169(15) 0.14402(16) 0.02647(14) 0.120 Uani 1 d DU . .
O2_12 O 0.82448(13) 0.14750(14) 0.02695(14) 0.112 Uani 1 d DU . .
O3_12 O 0.85787(14) 0.18890(14) -0.02086(12) 0.109 Uani 1 d DU . .
O4_12 O 0.87540(17) 0.20655(15) 0.05287(13) 0.121 Uani 1 d DU . .
Cl1_13 Cl 0.96118(5) 0.14273(4) -0.17271(4) 0.092 Uani 1 d DU . .
O1_13 O 1.00509(14) 0.15127(13) -0.18277(15) 0.109 Uani 1 d DU . .
O2_13 O 0.94456(19) 0.18160(17) -0.1561(2) 0.147 Uani 1 d DU . .
O3_13 O 0.96057(19) 0.11115(18) -0.14381(19) 0.148 Uani 1 d DU . .
O4_13 O 0.92770(19) 0.1352(2) -0.21273(18) 0.160 Uani 1 d DU . .
Cl1_14 Cl 1.07798(6) 0.06882(6) 0.07810(6) 0.116 Uani 1 d DU . .
O1_14 O 1.04411(16) 0.04326(14) 0.04758(14) 0.120 Uani 1 d DU . .
O2_14 O 1.0959(2) 0.04289(19) 0.11212(18) 0.149 Uani 1 d DU . .
O3_14 O 1.11377(18) 0.0849(2) 0.0588(2) 0.150 Uani 1 d DU . .
O4_14 O 1.0570(2) 0.10491(18) 0.0928(2) 0.159 Uani 1 d DU . .
Cl1_15 Cl 1.13065(7) 0.30933(7) 0.26867(7) 0.139 Uani 1 d DU . .
O1_15 O 1.1333(2) 0.27556(19) 0.23806(19) 0.155 Uani 1 d DU . .
O2_15 O 1.1743(2) 0.3252(2) 0.2867(3) 0.189 Uani 1 d DU . .
O3_15 O 1.1049(3) 0.3417(3) 0.2469(3) 0.228 Uani 1 d DU . .
O4_15 O 1.1035(3) 0.2911(3) 0.2963(3) 0.219 Uani 1 d DU . .
Cl1_16 Cl 1.34199(8) 0.24900(8) 0.14153(8) 0.152 Uani 1 d DU . .
O1_16 O 1.3058(2) 0.2173(2) 0.1440(2) 0.157 Uani 1 d DU . .
O2_16 O 1.3621(2) 0.2633(3) 0.1832(2) 0.189 Uani 1 d DU . .
O3_16 O 1.3731(3) 0.2280(3) 0.1210(3) 0.196 Uani 1 d DU . .
O4_16 O 1.3225(3) 0.2789(3) 0.1110(3) 0.229 Uani 1 d DU . .
Cl1_17 Cl 1.28174(9) 0.08960(7) 0.35194(8) 0.152 Uani 1 d DU . .
O1_17 O 1.2491(2) 0.0947(2) 0.3124(2) 0.161 Uani 1 d DU . .
O2_17 O 1.3038(3) 0.1288(2) 0.3690(2) 0.182 Uani 1 d DU . .
O3_17 O 1.2580(3) 0.0697(3) 0.3817(3) 0.239 Uani 1 d DU . .
O4_17 O 1.3113(4) 0.0614(3) 0.3393(3) 0.244 Uani 1 d DU . .
Cl1_18 Cl 0.65132(10) 0.16773(11) 0.17331(11) 0.182 Uani 1 d DU . .
O1_18 O 0.6559(3) 0.1471(3) 0.1355(2) 0.201 Uani 1 d DU . .
O2_18 O 0.6377(3) 0.2127(3) 0.1658(3) 0.225 Uani 1 d DU . .
O3_18 O 0.6155(3) 0.1469(3) 0.1896(3) 0.217 Uani 1 d DU . .
O4_18 O 0.6937(3) 0.1666(3) 0.2056(3) 0.219 Uani 1 d DU . .
N1_19 N 0.8777(3) 0.2271(3) 0.1863(3) 0.113 Uani 0.60 d PDU . .
C2_19 C 0.8457(4) 0.2353(3) 0.1656(4) 0.112 Uani 0.60 d PDU . .
C3_19 C 0.8036(3) 0.2430(2) 0.1395(4) 0.127 Uani 0.60 d PDU . .
C4_19 C 0.7622(4) 0.2441(4) 0.1539(5) 0.158 Uani 0.60 d PDU . .
H4_19 H 0.7617 0.2394 0.1824 0.190 Uiso 0.60 calc PR . .
C5_19 C 0.7227(5) 0.2523(5) 0.1255(6) 0.171 Uani 0.60 d PDU . .
H5_19 H 0.6955 0.2534 0.1349 0.205 Uiso 0.60 calc PR . .
C6_19 C 0.7239(5) 0.2585(5) 0.0840(6) 0.175 Uani 0.60 d PDU . .
H6_19 H 0.6967 0.2637 0.0655 0.209 Uiso 0.60 calc PR . .
C7_19 C 0.7616(6) 0.2580(5) 0.0673(5) 0.180 Uani 0.60 d PDU . .
H7_19 H 0.7612 0.2630 0.0386 0.216 Uiso 0.60 calc PR . .
C8_19 C 0.8013(5) 0.2493(4) 0.0963(4) 0.149 Uani 0.60 d PDU . .
H8_19 H 0.8278 0.2476 0.0860 0.179 Uiso 0.60 calc PR . .
N1_20 N 0.6200(10) -0.0638(10) 0.2511(9) 0.227 Uani 0.40 d PDU . .
C2_20 C 0.6445(6) -0.0485(8) 0.2336(7) 0.168 Uani 0.40 d PDU . .
C3_20 C 0.6659(4) -0.0238(4) 0.2055(4) 0.111 Uani 0.40 d PDU . .
C4_20 C 0.6796(4) -0.0436(4) 0.1705(4) 0.106 Uani 0.40 d PDU . .
H4_20 H 0.6734 -0.0733 0.1645 0.127 Uiso 0.40 calc PR . .
C5_20 C 0.7024(4) -0.0187(4) 0.1454(4) 0.096 Uani 0.40 d PDU . .
H5_20 H 0.7146 -0.0323 0.1245 0.115 Uiso 0.40 calc PR . .
C6_20 C 0.7073(4) 0.0252(4) 0.1505(4) 0.088 Uani 0.40 d PDU . .
H6_20 H 0.7197 0.0419 0.1313 0.106 Uiso 0.40 calc PR . .
C7_20 C 0.6937(5) 0.0447(4) 0.1841(4) 0.100 Uani 0.40 d PDU . .
H7_20 H 0.6983 0.0748 0.1882 0.120 Uiso 0.40 calc PR . .
C8_20 C 0.6732(4) 0.0211(4) 0.2127(4) 0.103 Uani 0.40 d PDU . .
H8_20 H 0.6647 0.0348 0.2358 0.123 Uiso 0.40 calc PR . .
N1_21 N 1.2415(4) 0.2041(4) -0.1016(3) 0.116 Uani 0.50 d PDU . .
C2_21 C 1.2494(3) 0.1910(3) -0.1306(3) 0.085 Uani 0.50 d PDU . .
C3_21 C 1.2646(4) 0.1729(4) -0.1661(3) 0.128 Uani 0.50 d PDU . .
C4_21 C 1.3015(6) 0.1919(6) -0.1793(6) 0.181 Uani 0.50 d PDU . .
H4_21 H 1.3181 0.2161 -0.1642 0.217 Uiso 0.50 calc PR . .
C5_21 C 1.3141(8) 0.1743(7) -0.2161(7) 0.215 Uani 0.50 d PDU . .
H5_21 H 1.3367 0.1881 -0.2279 0.258 Uiso 0.50 calc PR . .
C6_21 C 1.2907(7) 0.1349(7) -0.2340(7) 0.208 Uani 0.50 d PDU . .
H6_21 H 1.3015 0.1204 -0.2552 0.249 Uiso 0.50 calc PR . .
C7_21 C 1.2524(6) 0.1166(5) -0.2218(5) 0.148 Uani 0.50 d PDU . .
H7_21 H 1.2346 0.0937 -0.2379 0.177 Uiso 0.50 calc PR . .
C8_21 C 1.2412(4) 0.1330(3) -0.1855(3) 0.101 Uani 0.50 d PDU . .
H8_21 H 1.2189 0.1185 -0.1738 0.122 Uiso 0.50 calc PR . .
C1_22 C 1.1593(2) 0.13431(19) 0.1609(2) 0.084 Uani 0.75 d PDU . .
Cl1A_22 Cl 1.1583(2) 0.11974(17) 0.21396(15) 0.116 Uani 0.30 d PDU B 1
Cl2A_22 Cl 1.1499(2) 0.19048(17) 0.1597(2) 0.105 Uani 0.30 d PDU B 1
Cl3A_22 Cl 1.2175(2) 0.1324(3) 0.1568(2) 0.127 Uani 0.30 d PDU B 1
Cl1B_22 Cl 1.1406(3) 0.1323(3) 0.2094(3) 0.184 Uani 0.30 d PDU B 2
Cl2B_22 Cl 1.1573(3) 0.1890(3) 0.1459(3) 0.170 Uani 0.30 d PDU B 2
Cl3B_22 Cl 1.2157(2) 0.1203(3) 0.1667(2) 0.129 Uani 0.30 d PDU B 2
Cl1C_22 Cl 1.1910(5) 0.0971(4) 0.1889(4) 0.134 Uani 0.15 d PDU B 3
Cl2C_22 Cl 1.1910(7) 0.1622(5) 0.1293(4) 0.171 Uani 0.15 d PDU B 3
Cl3C_22 Cl 1.1243(5) 0.1665(7) 0.1808(5) 0.173 Uani 0.15 d PDU B 3
O_100 O 1.1888(6) 0.4746(4) 0.2958(3) 0.206 Uani 0.50 d PDU . .
C_100 C 1.1642(9) 0.4363(6) 0.2973(6) 0.222 Uani 0.50 d PDU . .
O_101 O 0.8009(7) 0.1818(7) -0.2575(5) 0.214 Uani 0.50 d PDU . .
C_101 C 0.7787(8) 0.1453(9) -0.2495(7) 0.193 Uani 0.50 d PDU . .

loop_
_atom_site_aniso_label
_atom_site_aniso_U_11
_atom_site_aniso_U_22
_atom_site_aniso_U_33
_atom_site_aniso_U_23
_atom_site_aniso_U_13
_atom_site_aniso_U_12
Cu1_1 0.087 0.079 0.064 -0.003 0.015 -0.005
O1_1 0.096 0.155 0.071 0.004 0.018 0.033
C1_1 0.097 0.149 0.069 0.010 0.021 0.034
C2_1 0.095 0.156 0.074 0.001 0.026 0.031
C3_1 0.103 0.160 0.071 -0.005 0.023 0.031
C4_1 0.104 0.170 0.071 0.011 0.028 0.034
C5_1 0.098 0.173 0.075 0.018 0.026 0.021
C6_1 0.093 0.164 0.069 0.002 0.014 0.027
C7_1 0.116 0.140 0.085 0.004 0.018 0.039
C8_1 0.117 0.116 0.083 -0.008 0.022 0.027
C9_1 0.132 0.135 0.087 -0.018 0.032 0.020
C10_1 0.134 0.128 0.097 -0.020 0.021 0.015
C11_1 0.130 0.092 0.085 -0.014 0.016 0.007
C12_1 0.115 0.087 0.076 -0.002 0.013 0.013
C13_1 0.118 0.097 0.075 -0.008 0.016 0.021
O2_1 0.115 0.111 0.067 -0.005 0.019 0.021
C14_1 0.108 0.096 0.075 -0.004 0.014 0.005
C15_1 0.090 0.093 0.078 0.001 0.011 0.004
C16_1 0.097 0.102 0.066 -0.000 0.019 -0.003
C17_1 0.102 0.111 0.069 0.003 0.011 0.003
C18_1 0.100 0.097 0.068 0.010 0.013 0.006
C19_1 0.079 0.094 0.064 -0.006 0.008 -0.007
C20_1 0.088 0.083 0.067 0.004 0.014 -0.009
O3_1 0.079 0.092 0.064 -0.003 0.003 -0.013
C21_1 0.078 0.098 0.073 -0.001 0.021 -0.002
C22_1 0.080 0.097 0.073 0.002 0.024 0.004
C23_1 0.095 0.113 0.078 0.013 0.025 0.009
C24_1 0.105 0.113 0.104 0.014 0.039 0.024
C25_1 0.113 0.092 0.099 0.010 0.037 0.019
C26_1 0.094 0.088 0.093 0.007 0.038 0.005
C27_1 0.093 0.084 0.077 0.004 0.023 0.001
O4_1 0.085 0.085 0.078 0.004 0.017 -0.003
C28_1 0.098 0.083 0.104 0.009 0.034 0.000
C29_1 0.099 0.089 0.103 0.018 0.034 -0.000
C30_1 0.098 0.111 0.104 0.033 0.023 0.008
C31_1 0.111 0.136 0.106 0.051 0.034 0.009
C32_1 0.109 0.134 0.120 0.048 0.041 0.014
C33_1 0.094 0.101 0.114 0.037 0.030 0.006
C34_1 0.097 0.081 0.097 0.015 0.022 -0.001
O5_1 0.106 0.068 0.101 0.009 0.029 -0.001
C35_1 0.101 0.112 0.119 0.032 0.035 -0.002
C36_1 0.086 0.151 0.114 0.035 0.032 0.001
C37_1 0.091 0.170 0.126 0.052 0.025 -0.004
C38_1 0.084 0.202 0.111 0.046 0.028 0.003
C39_1 0.092 0.203 0.094 0.037 0.025 0.011
C40_1 0.092 0.167 0.072 0.011 0.018 0.006
C41_1 0.077 0.142 0.081 0.024 0.014 0.006
O6_1 0.100 0.119 0.075 0.010 0.026 0.006
C42_1 0.098 0.165 0.069 0.006 0.020 0.017
C43_1 0.090 0.107 0.068 -0.005 0.014 0.020
C44_1 0.090 0.092 0.070 0.004 0.017 0.006
N45_1 0.082 0.086 0.067 0.001 0.016 -0.004
C46_1 0.083 0.085 0.067 -0.003 0.012 -0.008
C47_1 0.085 0.106 0.071 0.003 0.008 0.002
C48_1 0.079 0.110 0.077 0.009 0.018 -0.000
C49_1 0.080 0.107 0.073 0.003 0.019 0.008
C50_1 0.082 0.088 0.055 -0.006 0.003 -0.004
C51_1 0.082 0.087 0.071 0.004 0.014 -0.010
C52_1 0.086 0.073 0.065 -0.006 0.014 -0.001
N53_1 0.084 0.078 0.054 -0.006 0.012 -0.002
C54_1 0.081 0.062 0.069 -0.004 0.011 -0.002
C55_1 0.093 0.085 0.077 0.007 0.005 -0.009
C56_1 0.092 0.079 0.087 0.004 -0.002 -0.015
C57_1 0.080 0.075 0.073 0.001 0.003 -0.009
C58_1 0.090 0.074 0.059 0.004 0.007 -0.003
C59_1 0.095 0.067 0.085 0.001 0.019 -0.007
C60_1 0.062 0.082 0.070 -0.006 0.004 -0.007
N61_1 0.070 0.082 0.059 -0.003 0.008 -0.004
C62_1 0.083 0.084 0.061 -0.010 0.014 -0.008
C63_1 0.075 0.093 0.069 -0.012 0.014 -0.009
C64_1 0.072 0.091 0.083 -0.019 0.006 0.004
C65_1 0.082 0.078 0.079 -0.008 0.009 -0.006
C66_1 0.086 0.087 0.057 -0.002 0.019 -0.007
N67_1 0.081 0.072 0.062 -0.006 0.012 -0.009
C68_1 0.149 0.111 0.088 0.007 0.032 0.033
C69_1 0.091 0.101 0.075 -0.008 0.011 -0.008
C70_1 0.122 0.111 0.077 0.004 0.022 -0.001
C71_1 0.135 0.191 0.070 0.009 0.033 0.026
C72_1 0.147 0.225 0.102 0.036 0.053 0.033
C73_1 0.159 0.177 0.075 0.011 0.032 0.037
C74_1 0.159 0.175 0.077 0.020 0.004 0.012
C75_1 0.154 0.139 0.102 -0.040 0.026 0.017
C76_1 0.209 0.215 0.185 -0.074 0.075 0.017
C77_1 0.204 0.178 0.211 -0.069 0.025 -0.024
C78_1 0.203 0.209 0.125 -0.030 -0.012 0.031
C79_1 0.120 0.130 0.066 0.010 0.015 -0.002
C80_1 0.164 0.157 0.070 0.003 0.015 0.032
C81_1 0.119 0.152 0.076 0.014 -0.006 -0.006
C82_1 0.137 0.133 0.080 0.020 -0.000 -0.004
C83_1 0.139 0.150 0.122 0.045 0.039 0.054
C84_1 0.206 0.178 0.211 0.092 -0.002 0.012
C85_1 0.185 0.225 0.141 0.033 -0.008 0.059
C86_1 0.123 0.211 0.202 0.032 0.037 0.051
C87_1 0.128 0.191 0.114 0.067 0.039 0.000
C88_1 0.132 0.211 0.101 0.041 0.028 0.004
C89_1 0.139 0.220 0.110 0.057 0.031 0.022
C90_1 0.214 0.195 0.156 0.089 0.066 0.009
C91_1 0.105 0.208 0.144 0.051 0.042 0.003
C92_1 0.117 0.206 0.213 0.059 0.059 -0.017
C93_1 0.188 0.205 0.142 0.052 0.069 -0.016
C94_1 0.168 0.202 0.209 0.069 0.073 -0.002
Cu1_2 0.083 0.099 0.086 -0.002 0.015 -0.007
O1_2 0.068 0.108 0.073 -0.011 0.013 -0.007
C1_2 0.068 0.112 0.078 -0.012 0.013 -0.007
C2_2 0.067 0.116 0.086 -0.026 0.016 -0.004
C3_2 0.076 0.120 0.103 -0.020 0.021 -0.016
C4_2 0.063 0.134 0.111 -0.018 0.018 -0.002
C5_2 0.071 0.128 0.105 -0.019 0.021 -0.004
C6_2 0.076 0.115 0.087 -0.010 0.017 0.001
C7_2 0.071 0.110 0.104 -0.025 0.019 -0.013
C8_2 0.085 0.099 0.106 -0.019 0.036 -0.006
C9_2 0.088 0.105 0.107 -0.003 0.036 -0.003
C10_2 0.093 0.097 0.132 -0.007 0.046 -0.007
C11_2 0.083 0.093 0.121 -0.014 0.030 -0.008
C12_2 0.064 0.099 0.102 -0.020 0.022 -0.005
C13_2 0.068 0.092 0.104 -0.014 0.029 -0.009
O2_2 0.067 0.098 0.089 -0.017 0.021 -0.008
C14_2 0.071 0.094 0.106 -0.019 0.025 -0.007
C15_2 0.080 0.080 0.102 -0.032 0.019 -0.015
C16_2 0.077 0.093 0.119 -0.030 0.025 -0.011
C17_2 0.077 0.109 0.147 -0.048 0.021 -0.006
C18_2 0.085 0.107 0.130 -0.036 0.002 0.018
C19_2 0.100 0.094 0.101 -0.033 0.008 -0.000
C20_2 0.076 0.096 0.093 -0.034 0.011 -0.009
O3_2 0.083 0.092 0.097 -0.024 0.019 -0.009
C21_2 0.136 0.115 0.109 -0.018 -0.003 0.005
C22_2 0.128 0.124 0.115 -0.010 -0.001 0.023
C23_2 0.178 0.137 0.148 -0.023 -0.056 0.023
C24_2 0.171 0.176 0.166 -0.031 -0.061 0.042
C25_2 0.168 0.156 0.138 -0.011 -0.042 0.054
C26_2 0.162 0.130 0.135 -0.005 -0.023 0.033
C27_2 0.136 0.123 0.104 0.001 -0.014 0.022
O4_2 0.120 0.121 0.115 0.010 -0.001 0.008
C28_2 0.172 0.118 0.143 0.009 -0.014 0.038
C29_2 0.140 0.093 0.148 0.005 -0.014 0.017
C30_2 0.125 0.134 0.169 -0.002 -0.028 0.009
C31_2 0.131 0.141 0.192 -0.016 -0.001 -0.003
C32_2 0.094 0.135 0.167 -0.007 -0.005 0.017
C33_2 0.095 0.110 0.141 0.010 -0.007 0.022
C34_2 0.107 0.112 0.127 0.020 -0.013 0.025
O5_2 0.115 0.116 0.141 0.032 0.007 0.024
C35_2 0.123 0.110 0.141 0.005 0.002 0.013
C36_2 0.091 0.111 0.133 -0.009 -0.003 0.010
C37_2 0.091 0.117 0.161 -0.005 0.007 0.022
C38_2 0.092 0.126 0.162 -0.019 0.021 0.015
C39_2 0.088 0.120 0.144 -0.013 0.022 0.008
C40_2 0.067 0.109 0.113 -0.013 0.006 -0.001
C41_2 0.080 0.109 0.117 -0.003 0.006 0.009
O6_2 0.070 0.127 0.104 -0.003 0.006 0.002
C42_2 0.075 0.115 0.097 -0.011 0.012 0.000
C43_2 0.071 0.105 0.068 -0.010 0.011 -0.007
C44_2 0.064 0.081 0.080 -0.007 0.019 -0.009
N45_2 0.067 0.085 0.087 -0.002 0.020 -0.011
C46_2 0.068 0.084 0.083 -0.007 0.018 -0.014
C47_2 0.064 0.079 0.093 -0.015 0.010 -0.008
C48_2 0.067 0.084 0.092 -0.011 0.005 -0.010
C49_2 0.068 0.087 0.069 -0.015 0.007 -0.015
C50_2 0.070 0.101 0.092 -0.000 0.025 -0.000
C51_2 0.076 0.088 0.087 -0.015 0.015 -0.004
C52_2 0.086 0.096 0.075 -0.001 0.014 -0.003
N53_2 0.083 0.102 0.081 -0.001 0.022 -0.006
C54_2 0.095 0.099 0.075 -0.000 0.025 -0.001
C55_2 0.095 0.109 0.084 -0.003 0.026 -0.004
C56_2 0.105 0.113 0.085 -0.014 0.028 -0.001
C57_2 0.095 0.106 0.086 -0.006 0.025 -0.004
C58_2 0.098 0.110 0.081 -0.005 0.033 -0.016
C59_2 0.098 0.112 0.118 0.017 -0.012 0.003
C60_2 0.110 0.104 0.090 0.004 0.007 -0.001
N61_2 0.091 0.107 0.084 -0.004 0.011 -0.007
C62_2 0.108 0.095 0.085 -0.004 0.023 -0.013
C63_2 0.123 0.098 0.110 0.002 0.025 -0.014
C64_2 0.155 0.096 0.118 0.017 0.017 -0.010
C65_2 0.125 0.108 0.106 0.010 0.010 0.001
C66_2 0.087 0.097 0.085 -0.008 0.020 -0.021
N67_2 0.085 0.098 0.078 -0.001 0.019 -0.007
C68_2 0.074 0.100 0.098 -0.022 0.023 -0.008
C69_2 0.168 0.143 0.176 0.064 0.040 0.021
C70_2 0.075 0.167 0.115 0.013 0.002 -0.003
C71_2 0.083 0.153 0.161 -0.011 0.041 -0.013
C72_2 0.123 0.222 0.182 -0.014 0.084 -0.030
C73_2 0.088 0.161 0.215 -0.003 0.051 -0.020
C74_2 0.071 0.176 0.232 0.010 0.064 0.008
C75_2 0.126 0.131 0.162 -0.001 0.066 -0.027
C76_2 0.216 0.163 0.158 0.005 0.080 -0.043
C77_2 0.195 0.108 0.201 0.011 0.072 -0.031
C78_2 0.149 0.200 0.207 0.052 0.031 -0.069
C79_2 0.074 0.152 0.176 -0.047 0.019 -0.001
C80_2 0.077 0.142 0.213 -0.014 0.039 -0.007
C81_2 0.122 0.218 0.226 -0.092 0.032 -0.059
C82_2 0.109 0.209 0.202 0.016 0.041 0.044
C83_2 0.183 0.213 0.197 -0.008 -0.075 0.035
C84_2 0.202 0.222 0.242 -0.005 -0.074 -0.004
C85_2 0.218 0.217 0.218 -0.056 -0.092 0.010
C86_2 0.217 0.231 0.219 -0.007 -0.082 0.060
C87_2 0.102 0.190 0.219 0.005 -0.023 -0.021
C88_2 0.210 0.215 0.219 -0.040 0.014 -0.059
C89_2 0.185 0.210 0.225 -0.012 0.033 0.029
C90_2 0.154 0.203 0.212 -0.032 0.017 -0.024
C91_2 0.098 0.131 0.202 -0.026 0.038 0.018
C92_2 0.124 0.164 0.229 0.000 0.037 0.042
C93_2 0.167 0.205 0.199 -0.061 0.052 0.018
C94_2 0.130 0.174 0.224 0.008 0.074 0.041
Cu1_3 0.091 0.074 0.102 -0.015 0.022 -0.007
O1_3 0.134 0.090 0.104 -0.009 0.051 -0.015
C1_3 0.133 0.090 0.104 -0.001 0.053 -0.012
C2_3 0.147 0.093 0.104 -0.002 0.053 -0.013
C3_3 0.162 0.087 0.116 0.002 0.058 -0.027
C4_3 0.190 0.087 0.109 0.004 0.052 -0.006
C5_3 0.164 0.093 0.119 0.009 0.053 0.002
C6_3 0.145 0.101 0.099 -0.003 0.057 -0.008
C7_3 0.144 0.111 0.119 -0.011 0.049 -0.017
C8_3 0.144 0.111 0.119 -0.003 0.041 -0.034
C9_3 0.138 0.115 0.138 -0.005 0.040 -0.049
C10_3 0.162 0.119 0.135 0.000 0.026 -0.060
C11_3 0.149 0.111 0.131 -0.012 0.026 -0.050
C12_3 0.125 0.093 0.115 -0.007 0.025 -0.031
C13_3 0.126 0.094 0.118 -0.012 0.044 -0.030
O2_3 0.110 0.089 0.109 -0.014 0.030 -0.023
C14_3 0.124 0.089 0.105 -0.012 0.021 -0.025
C15_3 0.111 0.083 0.089 -0.004 0.008 -0.016
C16_3 0.113 0.078 0.096 0.003 -0.000 -0.019
C17_3 0.117 0.077 0.085 -0.004 -0.009 -0.004
C18_3 0.108 0.080 0.092 -0.012 0.004 -0.008
C19_3 0.099 0.077 0.078 -0.004 -0.000 -0.005
C20_3 0.109 0.070 0.075 -0.008 0.005 -0.012
O3_3 0.113 0.072 0.083 -0.011 0.011 -0.006
C21_3 0.109 0.073 0.082 -0.003 0.011 -0.013
C22_3 0.108 0.064 0.085 0.000 0.010 0.002
C23_3 0.115 0.064 0.084 -0.005 0.012 -0.000
C24_3 0.108 0.070 0.084 0.003 0.021 0.001
C25_3 0.099 0.067 0.090 0.001 0.019 -0.005
C26_3 0.102 0.065 0.080 0.007 0.021 -0.009
C27_3 0.103 0.063 0.074 -0.004 0.015 -0.003
O4_3 0.108 0.067 0.081 -0.005 0.016 -0.009
C28_3 0.099 0.077 0.084 0.000 0.012 -0.010
C29_3 0.102 0.073 0.078 -0.005 0.004 -0.001
C30_3 0.132 0.081 0.084 -0.002 0.011 0.008
C31_3 0.151 0.075 0.093 0.001 0.016 0.020
C32_3 0.138 0.086 0.091 0.011 0.020 0.021
C33_3 0.114 0.077 0.079 -0.002 0.013 0.006
C34_3 0.098 0.075 0.086 -0.005 0.013 -0.001
O5_3 0.085 0.075 0.085 -0.002 0.012 0.001
C35_3 0.108 0.099 0.087 0.001 0.013 0.016
C36_3 0.133 0.090 0.082 0.000 0.028 0.015
C37_3 0.145 0.113 0.089 0.008 0.024 0.034
C38_3 0.173 0.130 0.097 0.031 0.029 0.032
C39_3 0.175 0.130 0.111 0.028 0.046 0.026
C40_3 0.138 0.107 0.092 0.003 0.036 0.007
C41_3 0.120 0.088 0.081 -0.003 0.013 0.011
O6_3 0.116 0.076 0.104 -0.001 0.023 -0.001
C42_3 0.143 0.113 0.100 -0.001 0.037 0.003
C43_3 0.101 0.091 0.103 -0.008 0.040 -0.010
C44_3 0.090 0.091 0.107 -0.015 0.028 -0.009
N45_3 0.084 0.079 0.110 -0.017 0.024 -0.003
C46_3 0.090 0.084 0.091 -0.020 0.018 -0.000
C47_3 0.115 0.099 0.105 -0.019 0.031 0.005
C48_3 0.138 0.114 0.100 -0.017 0.036 0.001
C49_3 0.114 0.106 0.104 -0.018 0.031 -0.008
C50_3 0.090 0.073 0.096 -0.024 0.017 -0.005
C51_3 0.089 0.074 0.087 -0.015 0.013 -0.014
C52_3 0.091 0.066 0.094 -0.015 0.016 -0.016
N53_3 0.073 0.075 0.103 -0.014 0.019 -0.009
C54_3 0.081 0.071 0.103 -0.015 0.018 -0.010
C55_3 0.086 0.097 0.112 -0.024 0.016 -0.001
C56_3 0.087 0.113 0.123 -0.027 0.005 -0.000
C57_3 0.105 0.095 0.101 -0.017 0.017 0.000
C58_3 0.085 0.078 0.111 -0.020 0.020 0.005
C59_3 0.076 0.075 0.098 -0.006 0.015 -0.007
C60_3 0.085 0.072 0.078 -0.006 0.019 -0.005
N61_3 0.089 0.063 0.090 -0.016 0.017 -0.005
C62_3 0.089 0.067 0.082 -0.014 0.015 -0.004
C63_3 0.090 0.072 0.083 -0.007 0.012 -0.008
C64_3 0.096 0.078 0.085 -0.015 0.017 -0.014
C65_3 0.083 0.071 0.075 -0.015 0.016 -0.008
C66_3 0.086 0.067 0.101 -0.008 0.015 -0.005
N67_3 0.084 0.081 0.093 -0.018 0.011 -0.005
C68_3 0.131 0.103 0.152 -0.006 0.058 -0.002
C69_3 0.119 0.062 0.094 -0.008 0.017 -0.005
C70_3 0.124 0.084 0.132 -0.020 0.036 0.003
C71_3 0.218 0.089 0.145 0.007 0.050 -0.003
C72_3 0.219 0.130 0.181 0.037 0.033 0.009
C73_3 0.220 0.095 0.185 -0.019 0.040 -0.010
C74_3 0.222 0.104 0.199 -0.011 0.054 0.027
C75_3 0.213 0.125 0.168 -0.010 0.031 -0.076
C76_3 0.213 0.165 0.206 -0.042 0.033 -0.068
C77_3 0.211 0.165 0.216 -0.008 0.004 -0.082
C78_3 0.212 0.178 0.212 0.030 0.035 -0.088
C79_3 0.142 0.077 0.129 -0.017 0.001 -0.015
C80_3 0.162 0.081 0.146 0.001 0.025 0.011
C81_3 0.153 0.075 0.192 -0.006 0.021 -0.008
C82_3 0.198 0.098 0.132 -0.042 0.005 0.019
C83_3 0.120 0.096 0.097 -0.003 0.033 0.005
C84_3 0.131 0.118 0.133 -0.010 0.044 0.024
C85_3 0.146 0.115 0.135 -0.040 0.027 0.010
C86_3 0.151 0.151 0.098 -0.005 0.046 0.027
C87_3 0.206 0.084 0.121 0.003 0.033 0.027
C88_3 0.234 0.082 0.122 0.005 0.038 -0.009
C89_3 0.222 0.102 0.195 -0.008 0.022 0.053
C90_3 0.229 0.090 0.125 0.001 0.049 0.047
C91_3 0.215 0.150 0.140 0.053 0.046 0.059
C92_3 0.232 0.138 0.225 0.046 0.026 0.055
C93_3 0.207 0.165 0.170 0.038 0.033 0.069
C94_3 0.233 0.217 0.135 0.075 0.044 0.101
Cu1_4 0.101 0.090 0.103 -0.021 0.008 -0.015
O1_4 0.180 0.078 0.123 -0.023 -0.029 -0.004
C1_4 0.161 0.095 0.103 -0.017 -0.023 -0.007
C2_4 0.180 0.105 0.114 -0.020 -0.001 -0.022
C3_4 0.194 0.130 0.120 -0.023 0.005 -0.048
C4_4 0.166 0.151 0.135 -0.039 0.004 -0.028
C5_4 0.166 0.130 0.131 -0.043 0.002 -0.024
C6_4 0.159 0.103 0.132 -0.037 0.001 -0.012
C7_4 0.197 0.148 0.119 -0.015 0.007 -0.056
C8_4 0.212 0.164 0.143 -0.037 0.049 -0.073
C9_4 0.225 0.181 0.186 -0.018 0.060 -0.076
C10_4 0.222 0.201 0.196 -0.036 0.068 -0.088
C11_4 0.204 0.209 0.202 -0.047 0.092 -0.087
C12_4 0.187 0.191 0.177 -0.042 0.064 -0.072
C13_4 0.191 0.173 0.155 -0.051 0.068 -0.076
O2_4 0.161 0.155 0.150 -0.071 0.046 -0.063
C15_4 0.112 0.192 0.222 -0.064 0.061 -0.024
C16_4 0.157 0.191 0.228 -0.074 0.038 -0.030
C17_4 0.155 0.199 0.224 -0.096 0.034 -0.002
C18_4 0.120 0.213 0.211 -0.072 0.002 0.022
C19_4 0.115 0.200 0.215 -0.073 0.011 0.012
C20_4 0.101 0.180 0.212 -0.072 0.028 -0.018
O3_4 0.107 0.205 0.202 -0.102 0.028 -0.017
C21_4 0.146 0.210 0.223 -0.041 -0.042 0.039
C22_4 0.176 0.202 0.200 -0.017 -0.054 0.052
C23_4 0.207 0.210 0.219 0.003 -0.047 0.011
C24_4 0.210 0.209 0.200 0.021 -0.047 0.018
C25_4 0.209 0.218 0.200 0.027 -0.059 -0.013
C26_4 0.208 0.199 0.214 0.024 -0.050 -0.013
C27_4 0.183 0.167 0.204 -0.015 -0.052 0.013
C28_4 0.206 0.180 0.176 0.031 -0.064 -0.033
O4_4 0.158 0.131 0.214 -0.027 -0.060 -0.015
C29_4 0.188 0.187 0.137 0.018 -0.048 -0.059
C30_4 0.185 0.203 0.123 0.022 -0.029 -0.086
C31_4 0.208 0.198 0.133 0.012 -0.005 -0.094
C32_4 0.201 0.209 0.110 -0.008 0.007 -0.085
C33_4 0.181 0.174 0.109 0.005 0.004 -0.077
C34_4 0.163 0.167 0.106 0.020 -0.013 -0.072
O5_4 0.172 0.157 0.111 0.018 -0.024 -0.081
C35_4 0.169 0.188 0.128 -0.034 0.039 -0.072
C36_4 0.162 0.190 0.136 -0.048 0.042 -0.040
C37_4 0.209 0.211 0.154 -0.066 0.062 -0.052
C38_4 0.205 0.213 0.189 -0.081 0.055 -0.023
C39_4 0.141 0.171 0.189 -0.081 0.036 -0.031
C40_4 0.128 0.150 0.167 -0.057 0.022 -0.022
C41_4 0.132 0.153 0.135 -0.053 0.023 -0.037
O6_4 0.120 0.133 0.110 -0.037 -0.003 -0.018
C42_4 0.139 0.121 0.170 -0.048 -0.003 0.002
C43_4 0.133 0.084 0.101 -0.016 -0.021 -0.013
C44_4 0.129 0.092 0.091 -0.014 -0.003 -0.021
N45_4 0.108 0.100 0.080 -0.025 0.005 -0.026
C46_4 0.105 0.091 0.091 -0.016 0.004 -0.029
C47_4 0.128 0.117 0.088 -0.019 -0.005 -0.020
C48_4 0.142 0.112 0.106 -0.003 -0.017 -0.022
C49_4 0.139 0.107 0.089 -0.006 -0.010 -0.022
C50_4 0.119 0.091 0.097 -0.030 0.016 -0.027
C51_4 0.098 0.143 0.186 -0.065 0.040 -0.024
C52_4 0.111 0.133 0.160 -0.065 0.011 -0.004
N53_4 0.114 0.100 0.149 -0.048 0.016 -0.014
C54_4 0.118 0.100 0.122 -0.039 0.018 -0.008
C55_4 0.136 0.110 0.185 -0.055 0.039 -0.010
C56_4 0.128 0.153 0.215 -0.089 0.032 -0.003
C57_4 0.127 0.153 0.207 -0.078 0.036 -0.001
C58_4 0.111 0.095 0.102 -0.038 -0.004 -0.012
C59_4 0.133 0.124 0.101 0.012 -0.021 -0.044
C60_4 0.135 0.100 0.099 -0.007 0.001 -0.040
N61_4 0.116 0.090 0.091 -0.015 -0.005 -0.024
C62_4 0.098 0.087 0.098 -0.018 0.006 -0.019
C63_4 0.106 0.112 0.109 -0.008 0.009 -0.023
C64_4 0.141 0.130 0.108 -0.011 0.013 -0.048
C65_4 0.135 0.132 0.110 -0.003 0.008 -0.051
C66_4 0.096 0.097 0.099 -0.024 0.004 -0.024
N67_4 0.112 0.086 0.096 -0.018 0.014 -0.015
C68_4 0.183 0.178 0.158 -0.076 0.040 -0.055
C69_4 0.215 0.138 0.218 -0.019 -0.037 -0.024
C70_4 0.137 0.131 0.133 -0.036 -0.005 -0.020
C71_4 0.208 0.167 0.149 -0.067 0.028 -0.064
C72_4 0.216 0.231 0.161 -0.039 -0.026 -0.052
C73_4 0.222 0.190 0.223 -0.067 -0.011 -0.035
C74_4 0.188 0.224 0.213 -0.066 0.011 -0.072
C75_4 0.221 0.217 0.226 -0.023 0.055 -0.089
C76_4 0.224 0.204 0.211 -0.018 0.045 -0.082
C77_4 0.205 0.216 0.236 -0.012 0.060 -0.079
C78_4 0.225 0.210 0.229 -0.011 0.043 -0.082
C79_4 0.167 0.221 0.229 -0.059 0.015 -0.018
C80_4 0.225 0.202 0.230 -0.094 -0.021 -0.044
C81_4 0.204 0.229 0.224 -0.036 0.031 -0.062
C82_4 0.204 0.215 0.212 -0.067 0.029 -0.047
C83_4 0.206 0.217 0.209 -0.002 -0.041 -0.016
C84_4 0.213 0.244 0.214 -0.002 -0.033 -0.020
C85_4 0.210 0.234 0.225 -0.008 -0.021 0.002
C86_4 0.214 0.233 0.235 0.015 -0.073 0.025
C87_4 0.222 0.226 0.176 -0.020 -0.032 -0.083
C88_4 0.218 0.216 0.219 -0.063 0.030 -0.078
C89_4 0.233 0.238 0.225 -0.033 -0.032 -0.075
C90_4 0.227 0.236 0.165 -0.043 -0.038 -0.075
C91_4 0.201 0.202 0.196 -0.076 0.047 -0.016
C92_4 0.218 0.234 0.203 -0.086 0.027 -0.000
C93_4 0.211 0.216 0.209 -0.084 0.031 -0.004
C94_4 0.217 0.237 0.206 -0.079 0.063 -0.000
N1_5 0.083 0.074 0.068 -0.004 0.021 -0.004
C2_5 0.082 0.078 0.072 0.002 0.019 -0.001
C3_5 0.098 0.100 0.073 0.011 0.022 0.008
C4_5 0.095 0.119 0.086 0.012 0.026 0.011
C5_5 0.100 0.141 0.091 0.021 0.024 0.014
C6_5 0.109 0.162 0.086 0.013 0.031 0.010
C7_5 0.115 0.153 0.079 -0.005 0.027 0.016
C8_5 0.108 0.121 0.083 0.005 0.021 0.021
N1_6 0.079 0.082 0.070 -0.019 0.006 0.002
C2_6 0.073 0.087 0.071 -0.021 0.005 -0.000
C3_6 0.088 0.098 0.082 -0.021 0.017 0.002
C4_6 0.087 0.118 0.111 -0.039 0.025 -0.017
C5_6 0.100 0.144 0.122 -0.033 0.034 -0.021
C6_6 0.093 0.124 0.120 -0.031 0.037 -0.001
C7_6 0.094 0.126 0.109 -0.027 0.027 0.016
C8_6 0.078 0.096 0.096 -0.026 0.014 0.017
N1_6 0.082 0.095 0.061 -0.006 0.008 0.001
C2_6 0.077 0.087 0.070 -0.015 0.011 0.006
C3_6 0.081 0.107 0.079 -0.011 0.007 0.003
C4_6 0.087 0.152 0.113 0.005 -0.010 -0.000
C5_6 0.084 0.159 0.128 -0.009 -0.005 0.001
C6_6 0.107 0.140 0.139 -0.016 0.019 -0.004
C7_6 0.106 0.138 0.109 -0.006 0.020 -0.027
C8_6 0.097 0.117 0.092 0.010 0.017 -0.015
N1_7 0.089 0.071 0.095 -0.006 0.020 -0.013
C2_7 0.095 0.077 0.083 0.003 0.020 -0.004
C3_7 0.110 0.083 0.096 0.004 0.028 0.002
C4_7 0.132 0.094 0.101 -0.003 0.034 -0.003
C5_7 0.169 0.099 0.130 -0.006 0.053 0.004
C6_7 0.169 0.088 0.124 -0.002 0.032 0.001
C7_7 0.171 0.089 0.127 -0.006 0.041 -0.028
C8_7 0.150 0.095 0.127 -0.009 0.045 -0.017
N1_8 0.105 0.088 0.091 -0.012 0.007 -0.007
C2_8 0.113 0.086 0.088 -0.022 0.008 -0.007
C3_8 0.139 0.109 0.132 -0.026 0.003 -0.022
C4_8 0.186 0.157 0.158 -0.014 -0.038 -0.042
C5_8 0.163 0.201 0.168 -0.016 -0.030 -0.043
C6_8 0.210 0.212 0.188 -0.031 0.014 -0.064
C7_8 0.204 0.203 0.207 -0.011 -0.008 -0.086
C8_8 0.164 0.163 0.196 -0.013 0.013 -0.060
Cl1_11 0.082 0.080 0.087 -0.012 0.017 -0.005
O1_11 0.094 0.081 0.101 -0.010 0.022 0.005
O2_11 0.111 0.098 0.113 -0.013 0.021 -0.017
O3_11 0.105 0.096 0.109 0.004 0.037 0.011
O4_11 0.111 0.106 0.099 -0.004 0.018 0.010
Cl1_12 0.078 0.092 0.078 -0.003 0.016 -0.005
O1_12 0.113 0.152 0.107 0.027 0.042 0.026
O2_12 0.094 0.124 0.120 0.024 0.031 -0.003
O3_12 0.109 0.130 0.088 0.015 0.019 0.009
O4_12 0.135 0.123 0.099 -0.010 0.022 -0.008
Cl1_13 0.086 0.095 0.093 -0.011 0.023 -0.003
O1_13 0.100 0.101 0.132 0.005 0.038 0.006
O2_13 0.148 0.135 0.177 0.018 0.071 0.032
O3_13 0.142 0.146 0.172 0.047 0.061 0.033
O4_13 0.132 0.214 0.133 0.010 0.036 -0.011
Cl1_14 0.115 0.110 0.130 0.001 0.043 -0.001
O1_14 0.129 0.108 0.120 0.011 0.026 -0.009
O2_14 0.165 0.145 0.133 0.014 0.019 0.009
O3_14 0.121 0.168 0.169 0.015 0.055 -0.013
O4_14 0.148 0.132 0.204 -0.021 0.057 0.017
Cl1_15 0.131 0.127 0.148 -0.015 0.009 0.003
O1_15 0.151 0.148 0.150 -0.018 0.007 -0.014
O2_15 0.168 0.157 0.207 -0.016 -0.026 -0.023
O3_15 0.227 0.210 0.220 -0.005 -0.030 0.065
O4_15 0.220 0.233 0.211 -0.019 0.076 -0.019
Cl1_16 0.139 0.159 0.157 -0.041 0.046 -0.022
O1_16 0.143 0.164 0.157 -0.026 0.029 -0.016
O2_16 0.169 0.207 0.180 -0.069 0.035 -0.030
O3_16 0.184 0.212 0.201 -0.056 0.079 -0.015
O4_16 0.228 0.217 0.239 0.040 0.044 -0.009
Cl1_17 0.161 0.123 0.159 0.010 0.007 -0.011
O1_17 0.160 0.155 0.156 -0.013 0.011 -0.006
O2_17 0.177 0.166 0.180 -0.006 0.006 -0.037
O3_17 0.238 0.246 0.211 0.038 0.030 -0.077
O4_17 0.245 0.232 0.240 -0.025 0.005 0.074
Cl1_18 0.160 0.192 0.198 -0.014 0.050 0.017
O1_18 0.206 0.217 0.186 -0.021 0.051 0.032
O2_18 0.233 0.212 0.232 0.003 0.042 0.044
O3_18 0.200 0.230 0.230 -0.003 0.079 -0.012
O4_18 0.210 0.225 0.214 -0.031 0.023 0.033
N1_19 0.130 0.096 0.110 -0.003 0.023 0.010
C2_19 0.120 0.083 0.133 -0.002 0.030 0.006
C3_19 0.121 0.094 0.166 0.003 0.031 0.008
C4_19 0.137 0.142 0.199 0.030 0.038 0.019
C5_19 0.133 0.166 0.203 0.011 0.016 -0.000
C6_19 0.145 0.164 0.192 -0.019 -0.004 -0.010
C7_19 0.187 0.163 0.179 -0.021 0.013 0.028
C8_19 0.156 0.133 0.156 -0.033 0.020 0.038
N1_20 0.232 0.240 0.217 0.054 0.075 -0.029
C2_20 0.163 0.186 0.163 0.019 0.053 -0.001
C3_20 0.103 0.127 0.110 0.006 0.039 0.010
C4_20 0.106 0.106 0.108 0.002 0.024 0.022
C5_20 0.070 0.121 0.104 -0.011 0.034 0.025
C6_20 0.064 0.111 0.087 0.002 0.016 -0.005
C7_20 0.088 0.100 0.110 -0.010 0.018 -0.002
C8_20 0.082 0.126 0.104 -0.019 0.033 0.005
N1_21 0.114 0.116 0.117 -0.001 0.029 0.002
C2_21 0.079 0.088 0.087 0.002 0.020 -0.004
C3_21 0.137 0.128 0.122 0.003 0.035 -0.004
C4_21 0.186 0.185 0.179 -0.003 0.060 -0.001
C5_21 0.222 0.222 0.209 -0.007 0.070 0.001
C6_21 0.221 0.214 0.193 -0.006 0.061 0.001
C7_21 0.153 0.152 0.138 -0.004 0.033 0.009
C8_21 0.101 0.101 0.100 0.001 0.017 0.009
C1_22 0.097 0.080 0.094 0.019 0.054 0.026
Cl1A_22 0.187 0.089 0.056 0.001 0.016 -0.068
Cl2A_22 0.109 0.057 0.133 0.002 -0.009 0.006
Cl3A_22 0.081 0.174 0.123 -0.065 0.025 0.012
Cl1B_22 0.229 0.166 0.180 -0.112 0.161 -0.135
Cl2B_22 0.136 0.110 0.207 0.062 -0.081 -0.048
Cl3B_22 0.081 0.180 0.109 -0.088 -0.013 0.026
Cl1C_22 0.124 0.107 0.143 -0.018 -0.042 0.032
Cl2C_22 0.246 0.136 0.129 -0.061 0.092 -0.124
Cl3C_22 0.154 0.230 0.127 -0.074 -0.011 0.114
O_100 0.327 0.155 0.102 0.010 -0.053 0.072
C_100 0.388 0.119 0.113 -0.009 -0.067 0.076
O_101 0.240 0.244 0.132 0.004 -0.026 0.041
C_101 0.200 0.237 0.131 0.014 -0.004 0.049

loop_
_atom_type_symbol
_atom_type_description
_atom_type_scat_dispersion_real
_atom_type_scat_dispersion_imag
_atom_type_scat_source
C C 0.0033 0.0016 'International Tables Vol C Tables 4.2.6.8 and 6.1.1.4'
N N 0.0061 0.0033 'International Tables Vol C Tables 4.2.6.8 and 6.1.1.4'
O O 0.0106 0.0060 'International Tables Vol C Tables 4.2.6.8 and 6.1.1.4'
H H 0.0000 0.0000 'International Tables Vol C Tables 4.2.6.8 and 6.1.1.4'
Cu Cu 0.3201 1.2651 'International Tables Vol C Tables 4.2.6.8 and 6.1.1.4'
Cl Cl 0.1484 0.1585 'International Tables Vol C Tables 4.2.6.8 and 6.1.1.4'

loop_
_geom_angle_atom_site_label_1
_geom_angle_atom_site_label_2
_geom_angle_atom_site_label_3
_geom_angle
N1_5 Cu1_1 N67_1 178.97(15)
N1_5 Cu1_1 N61_1 101.07(14)
N67_1 Cu1_1 N61_1 79.91(14)
N1_5 Cu1_1 N45_1 99.44(15)
N67_1 Cu1_1 N45_1 80.28(15)
N61_1 Cu1_1 N45_1 120.24(15)
N1_5 Cu1_1 N53_1 98.47(14)
N67_1 Cu1_1 N53_1 80.79(14)
N61_1 Cu1_1 N53_1 115.75(14)
N45_1 Cu1_1 N53_1 115.69(15)
C1_1 O1_1 C43_1 113.2(4)
C2_1 C1_1 O1_1 119.7(6)
C2_1 C1_1 C6_1 121.0(5)
O1_1 C1_1 C6_1 119.2(5)
C1_1 C2_1 C3_1 117.8(6)
C1_1 C2_1 C7_1 120.9(5)
C3_1 C2_1 C7_1 121.2(6)
C4_1 C3_1 C2_1 124.7(6)
C3_1 C4_1 C5_1 116.1(4)
C3_1 C4_1 C71_1 125.3(4)
C5_1 C4_1 C71_1 118.6(4)
C6_1 C5_1 C4_1 121.3(6)
C5_1 C6_1 C1_1 119.0(6)
C5_1 C6_1 C42_1 118.8(6)
C1_1 C6_1 C42_1 122.1(5)
C8_1 C7_1 C2_1 112.8(5)
C9_1 C8_1 C13_1 117.8(6)
C9_1 C8_1 C7_1 120.3(5)
C13_1 C8_1 C7_1 121.9(5)
C10_1 C9_1 C8_1 123.5(6)
C9_1 C10_1 C11_1 115.6(4)
C9_1 C10_1 C75_1 123.4(4)
C11_1 C10_1 C75_1 121.0(5)
C12_1 C11_1 C10_1 124.1(6)
C11_1 C12_1 C13_1 117.4(5)
C11_1 C12_1 C14_1 120.7(5)
C13_1 C12_1 C14_1 121.8(5)
O2_1 C13_1 C12_1 119.0(5)
O2_1 C13_1 C8_1 119.5(5)
C12_1 C13_1 C8_1 121.5(5)
C13_1 O2_1 C68_1 113.2(4)
C12_1 C14_1 C15_1 118.5(4)
C16_1 C15_1 C20_1 118.0(4)
C16_1 C15_1 C14_1 121.6(4)
C20_1 C15_1 C14_1 120.3(4)
C17_1 C16_1 C15_1 122.8(5)
C16_1 C17_1 C18_1 116.8(4)
C16_1 C17_1 C79_1 123.4(4)
C18_1 C17_1 C79_1 119.6(4)
C19_1 C18_1 C17_1 121.6(5)
C20_1 C19_1 C18_1 118.8(4)
C20_1 C19_1 C21_1 121.9(4)
C18_1 C19_1 C21_1 119.3(4)
C19_1 C20_1 O3_1 117.8(4)
C19_1 C20_1 C15_1 121.8(4)
O3_1 C20_1 C15_1 119.8(4)
C20_1 O3_1 C51_1 114.1(3)
C22_1 C21_1 C19_1 113.9(4)
C23_1 C22_1 C27_1 118.6(5)
C23_1 C22_1 C21_1 119.8(5)
C27_1 C22_1 C21_1 121.3(4)
C22_1 C23_1 C24_1 122.3(5)
C25_1 C24_1 C23_1 115.9(4)
C25_1 C24_1 C83_1 125.0(4)
C23_1 C24_1 C83_1 119.1(4)
C24_1 C25_1 C26_1 123.8(5)
C25_1 C26_1 C27_1 117.5(5)
C25_1 C26_1 C28_1 122.5(5)
C27_1 C26_1 C28_1 119.9(5)
C22_1 C27_1 C26_1 121.7(5)
C22_1 C27_1 O4_1 118.7(4)
C26_1 C27_1 O4_1 119.6(4)
C27_1 O4_1 C69_1 111.2(4)
C26_1 C28_1 C29_1 115.4(5)
C34_1 C29_1 C30_1 117.6(5)
C34_1 C29_1 C28_1 120.8(5)
C30_1 C29_1 C28_1 121.5(5)
C31_1 C30_1 C29_1 123.4(5)
C30_1 C31_1 C32_1 115.4(4)
C30_1 C31_1 C87_1 125.4(4)
C32_1 C31_1 C87_1 119.1(4)
C33_1 C32_1 C31_1 123.3(5)
C32_1 C33_1 C34_1 117.7(5)
C32_1 C33_1 C35_1 120.8(5)
C34_1 C33_1 C35_1 121.4(5)
C29_1 C34_1 C33_1 122.6(5)
C29_1 C34_1 O5_1 118.3(5)
C33_1 C34_1 O5_1 119.1(5)
C34_1 O5_1 C59_1 108.9(4)
C36_1 C35_1 C33_1 116.9(6)
C41_1 C36_1 C37_1 116.1(6)
C41_1 C36_1 C35_1 122.1(5)
C37_1 C36_1 C35_1 121.8(6)
C38_1 C37_1 C36_1 122.5(6)
C37_1 C38_1 C39_1 117.2(5)
C37_1 C38_1 C91_1 123.6(5)
C39_1 C38_1 C91_1 119.2(4)
C40_1 C39_1 C38_1 122.1(6)
C39_1 C40_1 C41_1 118.8(6)
C39_1 C40_1 C42_1 118.6(6)
C41_1 C40_1 C42_1 122.5(5)
C40_1 C41_1 C36_1 123.3(5)
C40_1 C41_1 O6_1 119.5(5)
C36_1 C41_1 O6_1 117.1(5)
C41_1 O6_1 C70_1 109.2(4)
C40_1 C42_1 C6_1 113.1(5)
O1_1 C43_1 C44_1 107.2(4)
C49_1 C44_1 N45_1 122.6(4)
C49_1 C44_1 C43_1 123.2(4)
N45_1 C44_1 C43_1 114.2(4)
C46_1 N45_1 C44_1 115.8(4)
C46_1 N45_1 Cu1_1 109.4(3)
C44_1 N45_1 Cu1_1 134.9(3)
C47_1 C46_1 N45_1 123.1(5)
C47_1 C46_1 C50_1 122.5(4)
N45_1 C46_1 C50_1 114.4(4)
C46_1 C47_1 C48_1 119.4(5)
C49_1 C48_1 C47_1 118.8(5)
C44_1 C49_1 C48_1 120.3(5)
N67_1 C50_1 C46_1 110.0(4)
O3_1 C51_1 C52_1 109.8(4)
N53_1 C52_1 C57_1 121.8(4)
N53_1 C52_1 C51_1 119.2(4)
C57_1 C52_1 C51_1 119.0(4)
C52_1 N53_1 C54_1 119.3(4)
C52_1 N53_1 Cu1_1 133.7(3)
C54_1 N53_1 Cu1_1 106.9(3)
N53_1 C54_1 C55_1 120.7(4)
N53_1 C54_1 C58_1 118.1(4)
C55_1 C54_1 C58_1 121.1(4)
C56_1 C55_1 C54_1 118.4(5)
C57_1 C56_1 C55_1 121.3(5)
C56_1 C57_1 C52_1 118.4(5)
N67_1 C58_1 C54_1 110.0(4)
O5_1 C59_1 C60_1 108.7(4)
C65_1 C60_1 N61_1 123.2(4)
C65_1 C60_1 C59_1 122.3(4)
N61_1 C60_1 C59_1 114.4(4)
C62_1 N61_1 C60_1 117.0(4)
C62_1 N61_1 Cu1_1 110.4(3)
C60_1 N61_1 Cu1_1 132.5(3)
N61_1 C62_1 C63_1 123.0(4)
N61_1 C62_1 C66_1 115.1(4)
C63_1 C62_1 C66_1 121.8(4)
C64_1 C63_1 C62_1 119.0(4)
C63_1 C64_1 C65_1 118.9(5)
C60_1 C65_1 C64_1 118.7(4)
N67_1 C66_1 C62_1 110.7(3)
C66_1 N67_1 C50_1 111.9(3)
C66_1 N67_1 C58_1 111.7(3)
C50_1 N67_1 C58_1 111.7(4)
C66_1 N67_1 Cu1_1 108.2(3)
C50_1 N67_1 Cu1_1 106.3(3)
C58_1 N67_1 Cu1_1 106.8(3)
C4_1 C71_1 C73_1 111.8(3)
C4_1 C71_1 C74_1 110.9(3)
C73_1 C71_1 C74_1 107.7(3)
C4_1 C71_1 C72_1 110.6(3)
C73_1 C71_1 C72_1 107.8(3)
C74_1 C71_1 C72_1 107.9(3)
C10_1 C75_1 C76_1 111.9(3)
C10_1 C75_1 C78_1 110.9(3)
C76_1 C75_1 C78_1 107.5(3)
C10_1 C75_1 C77_1 111.4(3)
C76_1 C75_1 C77_1 107.6(3)
C78_1 C75_1 C77_1 107.4(3)
C17_1 C79_1 C80_1 111.6(3)
C17_1 C79_1 C82_1 111.1(3)
C80_1 C79_1 C82_1 107.9(3)
C17_1 C79_1 C81_1 110.7(3)
C80_1 C79_1 C81_1 108.0(3)
C82_1 C79_1 C81_1 107.5(3)
C24_1 C83_1 C84_1 111.8(3)
C24_1 C83_1 C85_1 111.1(3)
C84_1 C83_1 C85_1 107.6(3)
C24_1 C83_1 C86_1 111.0(3)
C84_1 C83_1 C86_1 107.8(3)
C85_1 C83_1 C86_1 107.3(3)
C31_1 C87_1 C89_1 111.8(3)
C31_1 C87_1 C88_1 111.2(3)
C89_1 C87_1 C88_1 107.5(3)
C31_1 C87_1 C90_1 111.1(3)
C89_1 C87_1 C90_1 107.6(3)
C88_1 C87_1 C90_1 107.5(3)
C38_1 C91_1 C94_1 111.5(3)
C38_1 C91_1 C92_1 111.1(3)
C94_1 C91_1 C92_1 108.1(3)
C38_1 C91_1 C93_1 111.1(3)
C94_1 C91_1 C93_1 107.6(3)
C92_1 C91_1 C93_1 107.1(3)
N1_6 Cu1_2 N67_2 176.2(3)
N1_6 Cu1_2 N1_6 5.7(6)
N67_2 Cu1_2 N1_6 176.2(3)
N1_6 Cu1_2 N61_2 99.9(5)
N67_2 Cu1_2 N61_2 81.27(18)
N1_6 Cu1_2 N61_2 98.8(6)
N1_6 Cu1_2 N45_2 102.6(5)
N67_2 Cu1_2 N45_2 79.94(15)
N61_2 Cu1_2 N45_2 117.31(16)
N1_6 Cu1_2 N53_2 96.2(4)
N67_2 Cu1_2 N53_2 79.99(17)
N61_2 Cu1_2 N53_2 117.24(17)
N45_2 Cu1_2 N53_2 117.27(16)
C1_2 O1_2 C43_2 115.0(3)
O1_2 C1_2 C2_2 120.0(4)
O1_2 C1_2 C6_2 118.3(5)
C2_2 C1_2 C6_2 121.7(4)
C1_2 C2_2 C3_2 118.6(5)
C1_2 C2_2 C7_2 121.2(4)
C3_2 C2_2 C7_2 119.9(5)
C4_2 C3_2 C2_2 121.6(5)
C3_2 C4_2 C5_2 117.0(4)
C3_2 C4_2 C71_2 122.6(4)
C5_2 C4_2 C71_2 120.0(4)
C6_2 C5_2 C4_2 123.5(5)
C5_2 C6_2 C1_2 117.6(5)
C5_2 C6_2 C42_2 120.5(5)
C1_2 C6_2 C42_2 121.9(5)
C8_2 C7_2 C2_2 115.5(4)
C9_2 C8_2 C13_2 117.5(5)
C9_2 C8_2 C7_2 120.0(5)
C13_2 C8_2 C7_2 122.5(5)
C10_2 C9_2 C8_2 122.8(5)
C9_2 C10_2 C11_2 116.7(4)
C9_2 C10_2 C75_2 123.8(4)
C11_2 C10_2 C75_2 119.5(4)
C12_2 C11_2 C10_2 122.7(5)
C13_2 C12_2 C11_2 117.8(5)
C13_2 C12_2 C14_2 122.1(5)
C11_2 C12_2 C14_2 120.1(5)
C12_2 C13_2 C8_2 122.4(5)
C12_2 C13_2 O2_2 119.2(4)
C8_2 C13_2 O2_2 118.3(4)
C13_2 O2_2 C68_2 112.0(4)
C15_2 C14_2 C12_2 114.8(4)
C20_2 C15_2 C16_2 117.4(5)
C20_2 C15_2 C14_2 121.0(4)
C16_2 C15_2 C14_2 121.5(5)
C17_2 C16_2 C15_2 123.3(5)
C16_2 C17_2 C18_2 116.6(4)
C16_2 C17_2 C79_2 123.7(4)
C18_2 C17_2 C79_2 119.5(4)
C19_2 C18_2 C17_2 122.8(5)
C18_2 C19_2 C20_2 118.2(6)
C18_2 C19_2 C21_2 119.3(6)
C20_2 C19_2 C21_2 122.1(6)
O3_2 C20_2 C15_2 119.7(5)
O3_2 C20_2 C19_2 118.6(5)
C15_2 C20_2 C19_2 121.6(5)
C20_2 O3_2 C51_2 114.3(4)
C22_2 C21_2 C19_2 119.7(6)
C23_2 C22_2 C27_2 117.7(6)
C23_2 C22_2 C21_2 121.1(7)
C27_2 C22_2 C21_2 120.7(6)
C22_2 C23_2 C24_2 125.7(7)
C25_2 C24_2 C23_2 112.2(6)
C25_2 C24_2 C83_2 126.2(6)
C23_2 C24_2 C83_2 121.3(6)
C24_2 C25_2 C26_2 125.9(7)
C25_2 C26_2 C27_2 118.9(7)
C25_2 C26_2 C28_2 122.4(7)
C27_2 C26_2 C28_2 118.7(7)
O4_2 C27_2 C26_2 121.6(6)
O4_2 C27_2 C22_2 119.3(6)
C26_2 C27_2 C22_2 119.1(7)
C27_2 O4_2 C69_2 112.1(6)
C26_2 C28_2 C29_2 108.6(7)
C34_2 C29_2 C30_2 119.5(8)
C34_2 C29_2 C28_2 118.3(7)
C30_2 C29_2 C28_2 121.9(7)
C29_2 C30_2 C31_2 122.0(7)
C30_2 C31_2 C32_2 115.9(6)
C30_2 C31_2 C87_2 122.3(5)
C32_2 C31_2 C87_2 120.8(6)
C33_2 C32_2 C31_2 122.6(8)
C32_2 C33_2 C34_2 119.0(7)
C32_2 C33_2 C35_2 117.9(7)
C34_2 C33_2 C35_2 123.0(6)
C29_2 C34_2 C33_2 120.9(7)
C29_2 C34_2 O5_2 121.9(7)
C33_2 C34_2 O5_2 117.2(6)
C34_2 O5_2 C59_2 111.6(5)
C33_2 C35_2 C36_2 114.0(6)
C37_2 C36_2 C41_2 119.4(6)
C37_2 C36_2 C35_2 121.2(6)
C41_2 C36_2 C35_2 119.5(6)
C36_2 C37_2 C38_2 123.0(6)
C37_2 C38_2 C39_2 116.4(5)
C37_2 C38_2 C91_2 124.2(5)
C39_2 C38_2 C91_2 119.4(5)
C40_2 C39_2 C38_2 122.4(6)
C41_2 C40_2 C39_2 117.3(6)
C41_2 C40_2 C42_2 123.0(5)
C39_2 C40_2 C42_2 119.7(6)
C40_2 C41_2 C36_2 121.6(6)
C40_2 C41_2 O6_2 119.2(5)
C36_2 C41_2 O6_2 119.3(5)
C41_2 O6_2 C70_2 111.7(5)
C6_2 C42_2 C40_2 114.9(5)
O1_2 C43_2 C44_2 108.8(4)
C49_2 C44_2 N45_2 120.8(4)
C49_2 C44_2 C43_2 123.6(4)
N45_2 C44_2 C43_2 115.5(4)
C46_2 N45_2 C44_2 116.9(4)
C46_2 N45_2 Cu1_2 109.8(3)
C44_2 N45_2 Cu1_2 133.2(3)
N45_2 C46_2 C47_2 122.9(4)
N45_2 C46_2 C50_2 115.1(4)
C47_2 C46_2 C50_2 122.0(4)
C46_2 C47_2 C48_2 118.8(4)
C49_2 C48_2 C47_2 119.4(5)
C48_2 C49_2 C44_2 121.0(5)
N67_2 C50_2 C46_2 110.6(4)
O3_2 C51_2 C52_2 110.2(4)
N53_2 C52_2 C57_2 122.0(5)
N53_2 C52_2 C51_2 117.4(4)
C57_2 C52_2 C51_2 120.5(5)
C52_2 N53_2 C54_2 117.6(4)
C52_2 N53_2 Cu1_2 133.8(3)
C54_2 N53_2 Cu1_2 108.5(3)
C55_2 C54_2 N53_2 122.1(5)
C55_2 C54_2 C58_2 122.5(5)
N53_2 C54_2 C58_2 115.4(4)
C54_2 C55_2 C56_2 119.1(5)
C57_2 C56_2 C55_2 119.6(5)
C56_2 C57_2 C52_2 119.5(6)
C54_2 C58_2 N67_2 112.4(4)
C60_2 C59_2 O5_2 106.8(5)
C65_2 C60_2 N61_2 122.4(6)
C65_2 C60_2 C59_2 124.9(6)
N61_2 C60_2 C59_2 112.6(5)
C62_2 N61_2 C60_2 115.9(5)
C62_2 N61_2 Cu1_2 109.4(4)
C60_2 N61_2 Cu1_2 134.6(4)
N61_2 C62_2 C63_2 124.0(6)
N61_2 C62_2 C66_2 116.0(5)
C63_2 C62_2 C66_2 119.9(5)
C64_2 C63_2 C62_2 118.6(6)
C63_2 C64_2 C65_2 118.5(6)
C60_2 C65_2 C64_2 120.4(7)
N67_2 C66_2 C62_2 108.2(4)
C50_2 N67_2 C58_2 110.5(4)
C50_2 N67_2 C66_2 111.2(4)
C58_2 N67_2 C66_2 113.0(4)
C50_2 N67_2 Cu1_2 108.4(3)
C58_2 N67_2 Cu1_2 107.1(3)
C66_2 N67_2 Cu1_2 106.4(3)
C4_2 C71_2 C73_2 111.6(3)
C4_2 C71_2 C74_2 111.1(3)
C73_2 C71_2 C74_2 108.0(3)
C4_2 C71_2 C72_2 110.8(3)
C73_2 C71_2 C72_2 107.8(3)
C74_2 C71_2 C72_2 107.3(3)
C10_2 C75_2 C76_2 111.4(3)
C10_2 C75_2 C78_2 110.7(3)
C76_2 C75_2 C78_2 108.1(3)
C10_2 C75_2 C77_2 111.0(3)
C76_2 C75_2 C77_2 107.6(3)
C78_2 C75_2 C77_2 107.9(3)
C17_2 C79_2 C80_2 111.3(3)
C17_2 C79_2 C81_2 110.8(3)
C80_2 C79_2 C81_2 108.2(3)
C17_2 C79_2 C82_2 111.1(3)
C80_2 C79_2 C82_2 107.8(3)
C81_2 C79_2 C82_2 107.5(3)
C24_2 C83_2 C86_2 112.1(3)
C24_2 C83_2 C85_2 111.5(3)
C86_2 C83_2 C85_2 107.3(3)
C24_2 C83_2 C84_2 111.6(3)
C86_2 C83_2 C84_2 107.2(3)
C85_2 C83_2 C84_2 106.9(3)
C31_2 C87_2 C88_2 112.0(3)
C31_2 C87_2 C90_2 111.6(3)
C88_2 C87_2 C90_2 107.3(3)
C31_2 C87_2 C89_2 111.2(3)
C88_2 C87_2 C89_2 107.6(3)
C90_2 C87_2 C89_2 106.9(3)
C38_2 C91_2 C92_2 111.6(3)
C38_2 C91_2 C94_2 111.0(3)
C92_2 C91_2 C94_2 107.5(3)
C38_2 C91_2 C93_2 111.1(3)
C92_2 C91_2 C93_2 107.8(3)
C94_2 C91_2 C93_2 107.7(3)
N1_7 Cu1_3 N67_3 178.83(17)
N1_7 Cu1_3 N61_3 101.02(16)
N67_3 Cu1_3 N61_3 80.05(16)
N1_7 Cu1_3 N53_3 99.42(17)
N67_3 Cu1_3 N53_3 80.46(16)
N61_3 Cu1_3 N53_3 116.77(16)
N1_7 Cu1_3 N45_3 98.81(17)
N67_3 Cu1_3 N45_3 80.23(17)
N61_3 Cu1_3 N45_3 118.70(16)
N53_3 Cu1_3 N45_3 116.09(16)
C1_3 O1_3 C43_3 113.8(4)
O1_3 C1_3 C6_3 118.7(6)
O1_3 C1_3 C2_3 121.0(6)
C6_3 C1_3 C2_3 120.4(6)
C1_3 C2_3 C3_3 117.1(6)
C1_3 C2_3 C7_3 122.2(6)
C3_3 C2_3 C7_3 120.6(6)
C4_3 C3_3 C2_3 124.0(6)
C3_3 C4_3 C5_3 116.2(5)
C3_3 C4_3 C71_3 124.0(5)
C5_3 C4_3 C71_3 119.7(5)
C6_3 C5_3 C4_3 121.3(7)
C5_3 C6_3 C1_3 121.0(6)
C5_3 C6_3 C42_3 116.8(6)
C1_3 C6_3 C42_3 122.1(5)
C8_3 C7_3 C2_3 113.9(6)
C13_3 C8_3 C9_3 117.6(6)
C13_3 C8_3 C7_3 122.9(6)
C9_3 C8_3 C7_3 119.4(6)
C10_3 C9_3 C8_3 123.6(6)
C9_3 C10_3 C11_3 116.0(5)
C9_3 C10_3 C75_3 125.2(5)
C11_3 C10_3 C75_3 118.8(5)
C12_3 C11_3 C10_3 122.0(6)
C11_3 C12_3 C13_3 119.3(6)
C11_3 C12_3 C14_3 119.7(6)
C13_3 C12_3 C14_3 121.0(5)
O2_3 C13_3 C8_3 118.6(5)
O2_3 C13_3 C12_3 120.0(5)
C8_3 C13_3 C12_3 121.4(5)
C13_3 O2_3 C68_3 111.9(5)
C15_3 C14_3 C12_3 119.8(6)
C20_3 C15_3 C16_3 117.9(5)
C20_3 C15_3 C14_3 120.7(5)
C16_3 C15_3 C14_3 121.4(5)
C17_3 C16_3 C15_3 123.0(5)
C16_3 C17_3 C18_3 115.9(4)
C16_3 C17_3 C79_3 124.0(4)
C18_3 C17_3 C79_3 119.7(4)
C19_3 C18_3 C17_3 122.1(5)
C18_3 C19_3 C20_3 119.9(5)
C18_3 C19_3 C21_3 120.6(5)
C20_3 C19_3 C21_3 119.5(4)
C19_3 C20_3 C15_3 121.1(5)
C19_3 C20_3 O3_3 119.5(4)
C15_3 C20_3 O3_3 118.7(5)
C20_3 O3_3 C51_3 112.7(4)
C22_3 C21_3 C19_3 111.8(4)
C23_3 C22_3 C27_3 117.5(5)
C23_3 C22_3 C21_3 121.1(5)
C27_3 C22_3 C21_3 121.4(5)
C22_3 C23_3 C24_3 123.8(5)
C25_3 C24_3 C23_3 115.6(4)
C25_3 C24_3 C83_3 123.9(4)
C23_3 C24_3 C83_3 120.5(4)
C24_3 C25_3 C26_3 122.5(5)
C27_3 C26_3 C25_3 118.7(5)
C27_3 C26_3 C28_3 121.6(5)
C25_3 C26_3 C28_3 119.6(5)
C26_3 C27_3 C22_3 121.7(5)
C26_3 C27_3 O4_3 119.9(4)
C22_3 C27_3 O4_3 118.4(4)
C27_3 O4_3 C69_3 111.3(4)
C26_3 C28_3 C29_3 113.6(4)
C34_3 C29_3 C30_3 118.5(4)
C34_3 C29_3 C28_3 120.4(4)
C30_3 C29_3 C28_3 120.8(4)
C31_3 C30_3 C29_3 122.7(5)
C30_3 C31_3 C32_3 116.2(4)
C30_3 C31_3 C87_3 124.6(4)
C32_3 C31_3 C87_3 118.3(4)
C33_3 C32_3 C31_3 122.2(5)
C32_3 C33_3 C34_3 118.8(5)
C32_3 C33_3 C35_3 120.3(5)
C34_3 C33_3 C35_3 120.7(5)
O5_3 C34_3 C29_3 119.8(4)
O5_3 C34_3 C33_3 119.2(4)
C29_3 C34_3 C33_3 121.1(5)
C34_3 O5_3 C59_3 111.3(4)
C36_3 C35_3 C33_3 114.7(5)
C41_3 C36_3 C37_3 117.7(5)
C41_3 C36_3 C35_3 122.0(5)
C37_3 C36_3 C35_3 120.3(5)
C36_3 C37_3 C38_3 123.8(6)
C37_3 C38_3 C39_3 115.6(5)
C37_3 C38_3 C91_3 123.8(5)
C39_3 C38_3 C91_3 120.7(4)
C40_3 C39_3 C38_3 123.1(6)
C39_3 C40_3 C41_3 117.5(6)
C39_3 C40_3 C42_3 120.2(6)
C41_3 C40_3 C42_3 122.3(6)
C36_3 C41_3 C40_3 122.4(5)
C36_3 C41_3 O6_3 119.5(5)
C40_3 C41_3 O6_3 118.2(5)
C41_3 O6_3 C70_3 110.9(5)
C40_3 C42_3 C6_3 113.8(5)
O1_3 C43_3 C44_3 109.1(4)
N45_3 C44_3 C49_3 121.8(5)
N45_3 C44_3 C43_3 116.8(5)
C49_3 C44_3 C43_3 121.1(5)
C46_3 N45_3 C44_3 118.0(5)
C46_3 N45_3 Cu1_3 108.5(3)
C44_3 N45_3 Cu1_3 133.6(4)
N45_3 C46_3 C47_3 124.4(5)
N45_3 C46_3 C50_3 115.6(4)
C47_3 C46_3 C50_3 119.9(5)
C46_3 C47_3 C48_3 118.3(6)
C49_3 C48_3 C47_3 119.3(6)
C48_3 C49_3 C44_3 118.1(6)
N67_3 C50_3 C46_3 109.3(4)
O3_3 C51_3 C52_3 107.5(4)
N53_3 C52_3 C57_3 121.6(5)
N53_3 C52_3 C51_3 118.0(5)
C57_3 C52_3 C51_3 120.4(5)
C54_3 N53_3 C52_3 118.8(5)
C54_3 N53_3 Cu1_3 108.3(3)
C52_3 N53_3 Cu1_3 132.9(3)
N53_3 C54_3 C55_3 121.2(5)
N53_3 C54_3 C58_3 117.3(5)
C55_3 C54_3 C58_3 121.4(5)
C56_3 C55_3 C54_3 120.2(6)
C55_3 C56_3 C57_3 118.3(6)
C52_3 C57_3 C56_3 119.8(5)
C54_3 C58_3 N67_3 110.0(4)
O5_3 C59_3 C60_3 110.2(4)
N61_3 C60_3 C65_3 122.5(4)
N61_3 C60_3 C59_3 116.9(4)
C65_3 C60_3 C59_3 120.5(4)
C60_3 N61_3 C62_3 118.5(4)
C60_3 N61_3 Cu1_3 131.8(3)
C62_3 N61_3 Cu1_3 109.4(3)
N61_3 C62_3 C63_3 121.6(5)
N61_3 C62_3 C66_3 115.9(4)
C63_3 C62_3 C66_3 122.4(4)
C62_3 C63_3 C64_3 119.9(5)
C63_3 C64_3 C65_3 120.0(5)
C64_3 C65_3 C60_3 117.5(5)
N67_3 C66_3 C62_3 109.2(4)
C50_3 N67_3 C66_3 111.7(4)
C50_3 N67_3 C58_3 112.2(4)
C66_3 N67_3 C58_3 109.2(4)
C50_3 N67_3 Cu1_3 107.2(3)
C66_3 N67_3 Cu1_3 108.8(3)
C58_3 N67_3 Cu1_3 107.6(3)
C4_3 C71_3 C73_3 111.1(3)
C4_3 C71_3 C74_3 111.1(3)
C73_3 C71_3 C74_3 108.0(3)
C4_3 C71_3 C72_3 110.8(3)
C73_3 C71_3 C72_3 108.0(3)
C74_3 C71_3 C72_3 107.7(3)
C10_3 C75_3 C78_3 111.8(3)
C10_3 C75_3 C77_3 111.3(3)
C78_3 C75_3 C77_3 107.6(3)
C10_3 C75_3 C76_3 110.8(3)
C78_3 C75_3 C76_3 107.7(3)
C77_3 C75_3 C76_3 107.4(3)
C17_3 C79_3 C81_3 111.7(3)
C17_3 C79_3 C80_3 111.4(3)
C81_3 C79_3 C80_3 107.6(3)
C17_3 C79_3 C82_3 111.0(3)
C81_3 C79_3 C82_3 107.7(3)
C80_3 C79_3 C82_3 107.3(3)
C24_3 C83_3 C84_3 111.8(3)
C24_3 C83_3 C85_3 111.3(3)
C84_3 C83_3 C85_3 107.5(3)
C24_3 C83_3 C86_3 110.9(3)
C84_3 C83_3 C86_3 107.6(3)
C85_3 C83_3 C86_3 107.6(3)
C31_3 C87_3 C90_3 112.2(3)
C31_3 C87_3 C89_3 111.4(3)
C90_3 C87_3 C89_3 107.5(3)
C31_3 C87_3 C88_3 111.1(3)
C90_3 C87_3 C88_3 107.2(3)
C89_3 C87_3 C88_3 107.2(3)
C38_3 C91_3 C93_3 111.7(3)
C38_3 C91_3 C94_3 111.2(3)
C93_3 C91_3 C94_3 107.7(3)
C38_3 C91_3 C92_3 111.1(3)
C93_3 C91_3 C92_3 107.7(3)
C94_3 C91_3 C92_3 107.3(3)
N1_8 Cu1_4 N67_4 179.4(2)
N1_8 Cu1_4 N61_4 99.03(18)
N67_4 Cu1_4 N61_4 81.41(18)
N1_8 Cu1_4 N45_4 100.75(18)
N67_4 Cu1_4 N45_4 79.32(18)
N61_4 Cu1_4 N45_4 117.3(2)
N1_8 Cu1_4 N53_4 99.5(2)
N67_4 Cu1_4 N53_4 79.9(2)
N61_4 Cu1_4 N53_4 117.6(2)
N45_4 Cu1_4 N53_4 116.6(2)
C1_4 O1_4 C43_4 110.3(4)
C2_4 C1_4 O1_4 120.5(7)
C2_4 C1_4 C6_4 121.8(6)
O1_4 C1_4 C6_4 117.7(7)
C1_4 C2_4 C3_4 118.0(7)
C1_4 C2_4 C7_4 122.1(7)
C3_4 C2_4 C7_4 119.7(8)
C4_4 C3_4 C2_4 121.8(8)
C3_4 C4_4 C5_4 116.9(6)
C3_4 C4_4 C71_4 123.2(6)
C5_4 C4_4 C71_4 119.9(5)
C6_4 C5_4 C4_4 121.7(7)
C5_4 C6_4 C1_4 119.8(8)
C5_4 C6_4 C42_4 117.2(7)
C1_4 C6_4 C42_4 122.6(6)
C8_4 C7_4 C2_4 117.1(8)
C13_4 C8_4 C9_4 117.7(10)
C13_4 C8_4 C7_4 124.3(8)
C9_4 C8_4 C7_4 118.0(10)
C10_4 C9_4 C8_4 121.2(10)
C9_4 C10_4 C11_4 117.7(7)
C9_4 C10_4 C75_4 122.4(7)
C11_4 C10_4 C75_4 119.8(6)
C12_4 C11_4 C10_4 122.2(10)
C13_4 C12_4 C11_4 116.6(10)
C13_4 C12_4 C14_4 120.0(9)
C11_4 C12_4 C14_4 122.5(11)
C12_4 C13_4 C8_4 124.2(9)
C12_4 C13_4 O2_4 116.3(9)
C8_4 C13_4 O2_4 119.5(9)
C68_4 O2_4 C13_4 112.2(7)
C15_4 C14_4 C12_4 116.6(10)
C20_4 C15_4 C16_4 112.8(10)
C20_4 C15_4 C14_4 127.9(10)
C16_4 C15_4 C14_4 119.1(11)
C15_4 C16_4 C17_4 123.3(10)
C16_4 C17_4 C18_4 118.7(7)
C16_4 C17_4 C79_4 120.3(7)
C18_4 C17_4 C79_4 120.9(7)
C17_4 C18_4 C19_4 119.7(10)
C20_4 C19_4 C18_4 115.0(10)
C20_4 C19_4 C21_4 126.9(9)
C18_4 C19_4 C21_4 118.1(10)
C15_4 C20_4 C19_4 130.1(9)
C15_4 C20_4 O3_4 117.5(10)
C19_4 C20_4 O3_4 111.2(9)
C20_4 O3_4 C51_4 112.7(6)
C22_4 C21_4 C19_4 121.3(10)
C21_4 C22_4 C27_4 125.2(11)
C21_4 C22_4 C23_4 109.7(12)
C27_4 C22_4 C23_4 124.9(12)
C22_4 C23_4 C24_4 118.4(12)
C25_4 C24_4 C23_4 116.1(8)
C25_4 C24_4 C83_4 123.0(7)
C23_4 C24_4 C83_4 120.9(7)
C24_4 C25_4 C26_4 124.4(11)
C27_4 C26_4 C25_4 115.3(12)
C27_4 C26_4 C28_4 120.2(10)
C25_4 C26_4 C28_4 124.6(11)
C26_4 C27_4 C22_4 120.8(11)
C26_4 C27_4 O4_4 119.4(12)
C22_4 C27_4 O4_4 119.4(11)
C29_4 C28_4 C26_4 117.6(9)
C27_4 O4_4 C69_4 105.7(8)
C34_4 C29_4 C30_4 117.9(10)
C34_4 C29_4 C28_4 123.6(8)
C30_4 C29_4 C28_4 118.5(9)
C29_4 C30_4 C31_4 121.8(9)
C30_4 C31_4 C32_4 117.5(7)
C30_4 C31_4 C87_4 121.5(6)
C32_4 C31_4 C87_4 120.8(7)
C33_4 C32_4 C31_4 121.8(10)
C34_4 C33_4 C32_4 117.5(9)
C34_4 C33_4 C35_4 123.9(7)
C32_4 C33_4 C35_4 118.2(10)
C29_4 C34_4 C33_4 123.5(8)
C29_4 C34_4 O5_4 119.6(9)
C33_4 C34_4 O5_4 116.9(8)
C34_4 O5_4 C59_4 114.8(5)
C33_4 C35_4 C36_4 113.3(7)
C37_4 C36_4 C41_4 119.2(9)
C37_4 C36_4 C35_4 117.6(9)
C41_4 C36_4 C35_4 123.3(7)
C36_4 C37_4 C38_4 121.1(9)
C39_4 C38_4 C37_4 116.7(6)
C39_4 C38_4 C91_4 123.5(7)
C37_4 C38_4 C91_4 119.3(6)
C38_4 C39_4 C40_4 123.0(9)
C41_4 C40_4 C39_4 118.2(9)
C41_4 C40_4 C42_4 120.5(7)
C39_4 C40_4 C42_4 121.3(8)
C40_4 C41_4 C36_4 121.6(8)
C40_4 C41_4 O6_4 118.8(7)
C36_4 C41_4 O6_4 119.6(8)
C41_4 O6_4 C70_4 112.4(6)
C40_4 C42_4 C6_4 114.4(7)
O1_4 C43_4 C44_4 106.2(5)
C49_4 C44_4 N45_4 123.8(5)
C49_4 C44_4 C43_4 123.3(6)
N45_4 C44_4 C43_4 112.9(5)
C46_4 N45_4 C44_4 115.6(5)
C46_4 N45_4 Cu1_4 110.6(4)
C44_4 N45_4 Cu1_4 133.6(4)
C47_4 C46_4 N45_4 123.7(6)
C47_4 C46_4 C50_4 122.5(5)
N45_4 C46_4 C50_4 113.6(5)
C48_4 C47_4 C46_4 118.8(6)
C47_4 C48_4 C49_4 121.3(7)
C44_4 C49_4 C48_4 116.6(6)
N67_4 C50_4 C46_4 108.7(4)
O3_4 C51_4 C52_4 104.7(6)
C57_4 C52_4 N53_4 119.0(7)
C57_4 C52_4 C51_4 125.9(7)
N53_4 C52_4 C51_4 115.1(6)
C54_4 N53_4 C52_4 119.4(6)
C54_4 N53_4 Cu1_4 107.9(4)
C52_4 N53_4 Cu1_4 132.6(4)
N53_4 C54_4 C55_4 122.2(7)
N53_4 C54_4 C58_4 117.3(6)
C55_4 C54_4 C58_4 120.4(6)
C54_4 C55_4 C56_4 118.8(7)
C57_4 C56_4 C55_4 119.0(7)
C56_4 C57_4 C52_4 121.4(8)
C54_4 C58_4 N67_4 109.9(5)
O5_4 C59_4 C60_4 109.7(5)
N61_4 C60_4 C65_4 120.5(6)
N61_4 C60_4 C59_4 118.5(6)
C65_4 C60_4 C59_4 121.0(6)
C60_4 N61_4 C62_4 118.0(5)
C60_4 N61_4 Cu1_4 132.9(4)
C62_4 N61_4 Cu1_4 109.1(4)
C63_4 C62_4 N61_4 123.3(6)
C63_4 C62_4 C66_4 122.1(5)
N61_4 C62_4 C66_4 114.5(5)
C64_4 C63_4 C62_4 118.7(6)
C63_4 C64_4 C65_4 121.0(7)
C64_4 C65_4 C60_4 118.4(7)
N67_4 C66_4 C62_4 109.8(5)
C50_4 N67_4 C66_4 110.2(5)
C50_4 N67_4 C58_4 111.1(5)
C66_4 N67_4 C58_4 113.5(5)
C50_4 N67_4 Cu1_4 108.7(3)
C66_4 N67_4 Cu1_4 106.7(3)
C58_4 N67_4 Cu1_4 106.4(4)
C4_4 C71_4 C74_4 111.7(3)
C4_4 C71_4 C73_4 111.3(3)
C74_4 C71_4 C73_4 107.6(3)
C4_4 C71_4 C72_4 111.2(3)
C74_4 C71_4 C72_4 107.6(3)
C73_4 C71_4 C72_4 107.3(3)
C10_4 C75_4 C77_4 111.1(3)
C10_4 C75_4 C76_4 111.5(3)
C77_4 C75_4 C76_4 107.7(3)
C10_4 C75_4 C78_4 110.8(3)
C77_4 C75_4 C78_4 108.1(3)
C76_4 C75_4 C78_4 107.5(3)
C17_4 C79_4 C82_4 111.3(3)
C17_4 C79_4 C80_4 111.3(3)
C82_4 C79_4 C80_4 107.8(3)
C17_4 C79_4 C81_4 111.3(3)
C82_4 C79_4 C81_4 107.6(3)
C80_4 C79_4 C81_4 107.4(3)
C24_4 C83_4 C84_4 111.5(3)
C24_4 C83_4 C86_4 111.8(3)
C84_4 C83_4 C86_4 107.2(3)
C24_4 C83_4 C85_4 111.7(3)
C84_4 C83_4 C85_4 107.5(3)
C86_4 C83_4 C85_4 106.8(3)
C31_4 C87_4 C89_4 111.4(3)
C31_4 C87_4 C88_4 111.2(3)
C89_4 C87_4 C88_4 107.7(3)
C31_4 C87_4 C90_4 111.0(3)
C89_4 C87_4 C90_4 107.8(3)
C88_4 C87_4 C90_4 107.5(3)
C38_4 C91_4 C93_4 111.5(3)
C38_4 C91_4 C92_4 111.2(3)
C93_4 C91_4 C92_4 107.7(3)
C38_4 C91_4 C94_4 111.1(3)
C93_4 C91_4 C94_4 107.7(3)
C92_4 C91_4 C94_4 107.5(3)
C2_5 N1_5 Cu1_1 173.9(4)
N1_5 C2_5 C3_5 170.7(4)
C8_5 C3_5 C4_5 121.4(5)
C8_5 C3_5 C2_5 121.2(5)
C4_5 C3_5 C2_5 117.3(4)
C5_5 C4_5 C3_5 118.7(5)
C4_5 C5_5 C6_5 119.8(6)
C7_5 C6_5 C5_5 120.8(6)
C6_5 C7_5 C8_5 120.0(6)
C3_5 C8_5 C7_5 119.3(5)
C2_6 N1_6 Cu1_2 175.1(13)
N1_6 C2_6 C3_6 166.6(11)
C8_6 C3_6 C4_6 119.9(9)
C8_6 C3_6 C2_6 123.5(10)
C4_6 C3_6 C2_6 116.5(9)
C5_6 C4_6 C3_6 118.6(11)
C4_6 C5_6 C6_6 120.3(12)
C7_6 C6_6 C5_6 121.3(11)
C6_6 C7_6 C8_6 119.0(11)
C3_6 C8_6 C7_6 120.6(10)
C2_6 N1_6 Cu1_2 176.5(17)
N1_6 C2_6 C3_6 165.9(11)
C4_6 C3_6 C8_6 120.0(9)
C8_6 C3_6 C2_6 123.5(9)
C3_6 C4_6 C5_6 118.6(11)
C6_6 C5_6 C4_6 118.6(12)
C5_6 C6_6 C7_6 121.6(13)
C8_6 C7_6 C6_6 117.1(13)
C7_6 C8_6 C3_6 122.8(12)
C2_7 N1_7 Cu1_3 175.1(4)
N1_7 C2_7 C3_7 169.8(5)
C8_7 C3_7 C4_7 119.4(5)
C8_7 C3_7 C2_7 119.8(5)
C4_7 C3_7 C2_7 120.7(5)
C5_7 C4_7 C3_7 121.4(6)
C4_7 C5_7 C6_7 118.2(6)
C7_7 C6_7 C5_7 121.3(6)
C6_7 C7_7 C8_7 120.0(6)
C3_7 C8_7 C7_7 119.6(6)
C2_8 N1_8 Cu1_4 177.3(5)
N1_8 C2_8 C3_8 171.1(6)
C4_8 C3_8 C2_8 125.7(7)
C4_8 C3_8 C8_8 117.7(7)
C2_8 C3_8 C8_8 116.3(7)
C3_8 C4_8 C5_8 125.1(9)
C6_8 C5_8 C4_8 117.7(10)
C5_8 C6_8 C7_8 119.8(11)
C8_8 C7_8 C6_8 120.0(10)
C7_8 C8_8 C3_8 117.9(10)
O3_11 Cl1_11 O2_11 110.4(2)
O3_11 Cl1_11 O1_11 109.8(2)
O2_11 Cl1_11 O1_11 108.9(2)
O3_11 Cl1_11 O4_11 109.1(2)
O2_11 Cl1_11 O4_11 106.9(3)
O1_11 Cl1_11 O4_11 111.7(2)
O3_12 Cl1_12 O2_12 112.5(3)
O3_12 Cl1_12 O1_12 110.5(2)
O2_12 Cl1_12 O1_12 109.5(3)
O3_12 Cl1_12 O4_12 109.7(3)
O2_12 Cl1_12 O4_12 106.8(3)
O1_12 Cl1_12 O4_12 107.6(3)
O3_13 Cl1_13 O1_13 112.8(3)
O3_13 Cl1_13 O4_13 115.2(4)
O1_13 Cl1_13 O4_13 108.1(3)
O3_13 Cl1_13 O2_13 108.2(3)
O1_13 Cl1_13 O2_13 112.3(3)
O4_13 Cl1_13 O2_13 99.6(4)
O2_14 Cl1_14 O3_14 109.0(4)
O2_14 Cl1_14 O1_14 109.3(3)
O3_14 Cl1_14 O1_14 110.4(3)
O2_14 Cl1_14 O4_14 111.2(4)
O3_14 Cl1_14 O4_14 108.8(4)
O1_14 Cl1_14 O4_14 108.2(3)
O2_15 Cl1_15 O3_15 111.8(5)
O2_15 Cl1_15 O4_15 117.8(6)
O3_15 Cl1_15 O4_15 105.1(6)
O2_15 Cl1_15 O1_15 107.4(4)
O3_15 Cl1_15 O1_15 108.0(5)
O4_15 Cl1_15 O1_15 106.3(5)
O2_16 Cl1_16 O4_16 120.4(6)
O2_16 Cl1_16 O1_16 107.1(4)
O4_16 Cl1_16 O1_16 105.7(5)
O2_16 Cl1_16 O3_16 111.9(5)
O4_16 Cl1_16 O3_16 103.8(6)
O1_16 Cl1_16 O3_16 107.1(4)
O2_17 Cl1_17 O4_17 112.4(6)
O2_17 Cl1_17 O3_17 110.2(5)
O4_17 Cl1_17 O3_17 110.9(7)
O2_17 Cl1_17 O1_17 112.0(4)
O4_17 Cl1_17 O1_17 102.8(5)
O3_17 Cl1_17 O1_17 108.3(5)
O1_18 Cl1_18 O3_18 111.2(6)
O1_18 Cl1_18 O4_18 109.6(5)
O3_18 Cl1_18 O4_18 108.2(6)
O1_18 Cl1_18 O2_18 110.9(6)
O3_18 Cl1_18 O2_18 104.3(6)
O4_18 Cl1_18 O2_18 112.5(6)
N1_19 C2_19 C3_19 176.2(10)
C8_19 C3_19 C2_19 118.8(11)
C8_19 C3_19 C4_19 116.6(11)
C2_19 C3_19 C4_19 124.5(11)
C5_19 C4_19 C3_19 119.9(13)
C6_19 C5_19 C4_19 119.3(15)
C7_19 C6_19 C5_19 125.0(15)
C6_19 C7_19 C8_19 115.0(15)
C3_19 C8_19 C7_19 124.1(13)
N1_20 C2_20 C3_20 165(2)
C8_20 C3_20 C4_20 119.5(11)
C8_20 C3_20 C2_20 118.8(14)
C4_20 C3_20 C2_20 121.6(15)
C5_20 C4_20 C3_20 119.8(12)
C6_20 C5_20 C4_20 121.1(11)
C5_20 C6_20 C7_20 119.2(11)
C6_20 C7_20 C8_20 122.4(12)
C3_20 C8_20 C7_20 117.7(11)
N1_21 C2_21 C3_21 173.7(11)
C4_21 C3_21 C2_21 120.8(12)
C4_21 C3_21 C8_21 122.1(12)
C2_21 C3_21 C8_21 117.1(10)
C3_21 C4_21 C5_21 119.0(16)
C6_21 C5_21 C4_21 116.9(17)
C7_21 C6_21 C5_21 123.5(18)
C8_21 C7_21 C6_21 118.5(15)
C7_21 C8_21 C3_21 118.5(11)

loop_
_geom_bond_atom_site_label_1
_geom_bond_atom_site_label_2
_geom_bond_distance
Cu1_1 N1_5 1.959(4)
Cu1_1 N67_1 1.989(3)
Cu1_1 N61_1 2.139(4)
Cu1_1 N45_1 2.164(4)
Cu1_1 N53_1 2.172(4)
O1_1 C1_1 1.400(6)
O1_1 C43_1 1.434(6)
C1_1 C2_1 1.392(8)
C1_1 C6_1 1.401(8)
C2_1 C3_1 1.396(7)
C2_1 C7_1 1.528(10)
C3_1 C4_1 1.357(7)
C4_1 C5_1 1.447(7)
C4_1 C71_1 1.489(4)
C5_1 C6_1 1.389(7)
C6_1 C42_1 1.531(9)
C7_1 C8_1 1.510(9)
C8_1 C9_1 1.403(7)
C8_1 C13_1 1.419(8)
C9_1 C10_1 1.394(7)
C10_1 C11_1 1.417(7)
C10_1 C75_1 1.484(4)
C11_1 C12_1 1.394(7)
C12_1 C13_1 1.402(8)
C12_1 C14_1 1.512(8)
C13_1 O2_1 1.379(6)
O2_1 C68_1 1.476(7)
C14_1 C15_1 1.520(8)
C15_1 C16_1 1.401(6)
C15_1 C20_1 1.408(7)
C16_1 C17_1 1.394(6)
C17_1 C18_1 1.427(6)
C17_1 C79_1 1.489(4)
C18_1 C19_1 1.410(6)
C19_1 C20_1 1.380(7)
C19_1 C21_1 1.526(7)
C20_1 O3_1 1.395(5)
O3_1 C51_1 1.412(6)
C21_1 C22_1 1.505(7)
C22_1 C23_1 1.375(6)
C22_1 C27_1 1.387(7)
C23_1 C24_1 1.436(7)
C24_1 C25_1 1.373(6)
C24_1 C83_1 1.485(4)
C25_1 C26_1 1.396(7)
C26_1 C27_1 1.398(7)
C26_1 C28_1 1.514(8)
C27_1 O4_1 1.401(6)
O4_1 C69_1 1.442(6)
C28_1 C29_1 1.534(7)
C29_1 C34_1 1.372(7)
C29_1 C30_1 1.430(7)
C30_1 C31_1 1.367(6)
C31_1 C32_1 1.443(7)
C31_1 C87_1 1.485(4)
C32_1 C33_1 1.379(7)
C33_1 C34_1 1.394(7)
C33_1 C35_1 1.542(9)
C34_1 O5_1 1.414(6)
O5_1 C59_1 1.456(6)
C35_1 C36_1 1.472(9)
C36_1 C41_1 1.397(8)
C36_1 C37_1 1.434(7)
C37_1 C38_1 1.392(8)
C38_1 C39_1 1.434(8)
C38_1 C91_1 1.486(4)
C39_1 C40_1 1.366(7)
C40_1 C41_1 1.394(8)
C40_1 C42_1 1.480(9)
C41_1 O6_1 1.406(6)
O6_1 C70_1 1.445(7)
C43_1 C44_1 1.547(7)
C44_1 C49_1 1.336(7)
C44_1 N45_1 1.392(6)
N45_1 C46_1 1.363(6)
C46_1 C47_1 1.351(7)
C46_1 C50_1 1.519(7)
C47_1 C48_1 1.382(7)
C48_1 C49_1 1.367(7)
C50_1 N67_1 1.472(6)
C51_1 C52_1 1.517(7)
C52_1 N53_1 1.329(6)
C52_1 C57_1 1.408(7)
N53_1 C54_1 1.363(6)
C54_1 C55_1 1.408(7)
C54_1 C58_1 1.481(7)
C55_1 C56_1 1.363(7)
C56_1 C57_1 1.354(7)
C58_1 N67_1 1.480(6)
C59_1 C60_1 1.499(7)
C60_1 C65_1 1.356(7)
C60_1 N61_1 1.379(6)
N61_1 C62_1 1.360(6)
C62_1 C63_1 1.400(7)
C62_1 C66_1 1.490(7)
C63_1 C64_1 1.364(7)
C64_1 C65_1 1.436(7)
C66_1 N67_1 1.469(6)
C71_1 C73_1 1.556(2)
C71_1 C74_1 1.558(2)
C71_1 C72_1 1.558(2)
C75_1 C76_1 1.558(2)
C75_1 C78_1 1.558(2)
C75_1 C77_1 1.559(2)
C79_1 C80_1 1.556(2)
C79_1 C82_1 1.558(2)
C79_1 C81_1 1.558(2)
C83_1 C84_1 1.556(2)
C83_1 C85_1 1.559(2)
C83_1 C86_1 1.559(2)
C87_1 C89_1 1.558(2)
C87_1 C88_1 1.558(2)
C87_1 C90_1 1.558(2)
C91_1 C94_1 1.557(2)
C91_1 C92_1 1.558(2)
C91_1 C93_1 1.559(2)
Cu1_2 N1_6 1.917(12)
Cu1_2 N67_2 1.984(4)
Cu1_2 N1_6 1.918(12)
Cu1_2 N61_2 2.139(5)
Cu1_2 N45_2 2.147(4)
Cu1_2 N53_2 2.204(4)
O1_2 C1_2 1.384(6)
O1_2 C43_2 1.421(6)
C1_2 C2_2 1.395(7)
C1_2 C6_2 1.410(7)
C2_2 C3_2 1.410(6)
C2_2 C7_2 1.540(8)
C3_2 C4_2 1.396(6)
C4_2 C5_2 1.416(7)
C4_2 C71_2 1.490(4)
C5_2 C6_2 1.376(7)
C6_2 C42_2 1.494(8)
C7_2 C8_2 1.506(8)
C8_2 C9_2 1.387(7)
C8_2 C13_2 1.419(7)
C9_2 C10_2 1.377(6)
C10_2 C11_2 1.432(7)
C10_2 C75_2 1.491(4)
C11_2 C12_2 1.378(7)
C12_2 C13_2 1.373(7)
C12_2 C14_2 1.547(8)
C13_2 O2_2 1.420(6)
O2_2 C68_2 1.446(6)
C14_2 C15_2 1.502(8)
C15_2 C20_2 1.394(7)
C15_2 C16_2 1.427(6)
C16_2 C17_2 1.375(7)
C17_2 C18_2 1.421(7)
C17_2 C79_2 1.494(4)
C18_2 C19_2 1.386(7)
C19_2 C20_2 1.410(7)
C19_2 C21_2 1.497(9)
C20_2 O3_2 1.379(6)
O3_2 C51_2 1.419(6)
C21_2 C22_2 1.473(10)
C22_2 C23_2 1.376(8)
C22_2 C27_2 1.414(9)
C23_2 C24_2 1.426(8)
C24_2 C25_2 1.370(8)
C24_2 C83_2 1.474(5)
C25_2 C26_2 1.384(9)
C26_2 C27_2 1.398(9)
C26_2 C28_2 1.566(12)
C27_2 O4_2 1.384(8)
O4_2 C69_2 1.428(10)
C28_2 C29_2 1.587(12)
C29_2 C34_2 1.383(9)
C29_2 C30_2 1.391(9)
C30_2 C31_2 1.416(8)
C31_2 C32_2 1.420(8)
C31_2 C87_2 1.478(5)
C32_2 C33_2 1.381(8)
C33_2 C34_2 1.395(9)
C33_2 C35_2 1.540(10)
C34_2 O5_2 1.412(8)
O5_2 C59_2 1.495(7)
C35_2 C36_2 1.546(10)
C36_2 C37_2 1.359(8)
C36_2 C41_2 1.405(8)
C37_2 C38_2 1.374(7)
C38_2 C39_2 1.440(7)
C38_2 C91_2 1.487(5)
C39_2 C40_2 1.393(7)
C40_2 C41_2 1.385(8)
C40_2 C42_2 1.533(8)
C41_2 O6_2 1.423(7)
O6_2 C70_2 1.455(7)
C43_2 C44_2 1.493(7)
C44_2 C49_2 1.368(7)
C44_2 N45_2 1.387(6)
N45_2 C46_2 1.363(6)
C46_2 C47_2 1.370(7)
C46_2 C50_2 1.509(7)
C47_2 C48_2 1.383(7)
C48_2 C49_2 1.353(7)
C50_2 N67_2 1.463(7)
C51_2 C52_2 1.509(7)
C52_2 N53_2 1.321(6)
C52_2 C57_2 1.417(8)
N53_2 C54_2 1.374(6)
C54_2 C55_2 1.364(8)
C54_2 C58_2 1.468(8)
C55_2 C56_2 1.391(8)
C56_2 C57_2 1.325(8)
C58_2 N67_2 1.489(7)
C59_2 C60_2 1.488(9)
C60_2 C65_2 1.340(9)
C60_2 N61_2 1.405(8)
N61_2 C62_2 1.346(7)
C62_2 C63_2 1.393(8)
C62_2 C66_2 1.519(8)
C63_2 C64_2 1.375(10)
C64_2 C65_2 1.409(10)
C66_2 N67_2 1.492(7)
C71_2 C73_2 1.556(2)
C71_2 C74_2 1.557(2)
C71_2 C72_2 1.559(2)
C75_2 C76_2 1.556(2)
C75_2 C78_2 1.557(2)
C75_2 C77_2 1.557(2)
C79_2 C80_2 1.556(2)
C79_2 C81_2 1.557(2)
C79_2 C82_2 1.557(2)
C83_2 C86_2 1.559(2)
C83_2 C85_2 1.560(2)
C83_2 C84_2 1.561(2)
C87_2 C88_2 1.557(2)
C87_2 C90_2 1.560(2)
C87_2 C89_2 1.560(2)
C91_2 C92_2 1.557(2)
C91_2 C94_2 1.558(2)
C91_2 C93_2 1.558(2)
Cu1_3 N1_7 1.943(4)
Cu1_3 N67_3 1.976(4)
Cu1_3 N61_3 2.140(4)
Cu1_3 N53_3 2.178(4)
Cu1_3 N45_3 2.191(5)
O1_3 C1_3 1.371(7)
O1_3 C43_3 1.456(6)
C1_3 C6_3 1.384(8)
C1_3 C2_3 1.395(8)
C2_3 C3_3 1.414(8)
C2_3 C7_3 1.531(10)
C3_3 C4_3 1.372(7)
C4_3 C5_3 1.423(8)
C4_3 C71_3 1.494(5)
C5_3 C6_3 1.367(8)
C6_3 C42_3 1.579(10)
C7_3 C8_3 1.489(10)
C8_3 C13_3 1.391(8)
C8_3 C9_3 1.412(8)
C9_3 C10_3 1.369(7)
C10_3 C11_3 1.447(8)
C10_3 C75_3 1.485(5)
C11_3 C12_3 1.366(7)
C12_3 C13_3 1.397(8)
C12_3 C14_3 1.525(9)
C13_3 O2_3 1.387(7)
O2_3 C68_3 1.469(8)
C14_3 C15_3 1.500(9)
C15_3 C20_3 1.386(7)
C15_3 C16_3 1.410(7)
C16_3 C17_3 1.388(6)
C17_3 C18_3 1.427(6)
C17_3 C79_3 1.484(4)
C18_3 C19_3 1.371(7)
C19_3 C20_3 1.381(7)
C19_3 C21_3 1.561(7)
C20_3 O3_3 1.409(6)
O3_3 C51_3 1.418(6)
C21_3 C22_3 1.530(8)
C22_3 C23_3 1.373(6)
C22_3 C27_3 1.403(7)
C23_3 C24_3 1.419(6)
C24_3 C25_3 1.386(6)
C24_3 C83_3 1.486(4)
C25_3 C26_3 1.407(6)
C26_3 C27_3 1.371(7)
C26_3 C28_3 1.524(7)
C27_3 O4_3 1.407(6)
O4_3 C69_3 1.455(6)
C28_3 C29_3 1.536(7)
C29_3 C34_3 1.397(7)
C29_3 C30_3 1.407(6)
C30_3 C31_3 1.383(6)
C31_3 C32_3 1.456(6)
C31_3 C87_3 1.480(4)
C32_3 C33_3 1.365(7)
C33_3 C34_3 1.415(7)
C33_3 C35_3 1.541(8)
C34_3 O5_3 1.380(6)
O5_3 C59_3 1.449(6)
C35_3 C36_3 1.523(8)
C36_3 C41_3 1.380(8)
C36_3 C37_3 1.387(7)
C37_3 C38_3 1.388(7)
C38_3 C39_3 1.423(7)
C38_3 C91_3 1.484(5)
C39_3 C40_3 1.378(8)
C40_3 C41_3 1.402(8)
C40_3 C42_3 1.492(9)
C41_3 O6_3 1.409(7)
O6_3 C70_3 1.438(7)
C43_3 C44_3 1.506(8)
C44_3 N45_3 1.354(7)
C44_3 C49_3 1.408(8)
N45_3 C46_3 1.350(7)
C46_3 C47_3 1.353(8)
C46_3 C50_3 1.519(8)
C47_3 C48_3 1.403(9)
C48_3 C49_3 1.400(9)
C50_3 N67_3 1.474(7)
C51_3 C52_3 1.511(7)
C52_3 N53_3 1.366(6)
C52_3 C57_3 1.367(8)
N53_3 C54_3 1.349(6)
C54_3 C55_3 1.396(8)
C54_3 C58_3 1.481(8)
C55_3 C56_3 1.364(8)
C56_3 C57_3 1.405(9)
C58_3 N67_3 1.497(7)
C59_3 C60_3 1.474(7)
C60_3 N61_3 1.357(6)
C60_3 C65_3 1.406(7)
N61_3 C62_3 1.369(6)
C62_3 C63_3 1.370(7)
C62_3 C66_3 1.503(7)
C63_3 C64_3 1.387(7)
C64_3 C65_3 1.392(7)
C66_3 N67_3 1.475(7)
C71_3 C73_3 1.556(2)
C71_3 C74_3 1.557(2)
C71_3 C72_3 1.558(2)
C75_3 C78_3 1.557(2)
C75_3 C77_3 1.558(2)
C75_3 C76_3 1.560(2)
C79_3 C81_3 1.557(2)
C79_3 C80_3 1.558(2)
C79_3 C82_3 1.559(2)
C83_3 C84_3 1.557(2)
C83_3 C85_3 1.558(2)
C83_3 C86_3 1.559(2)
C87_3 C90_3 1.557(2)
C87_3 C89_3 1.559(2)
C87_3 C88_3 1.560(2)
C91_3 C93_3 1.558(2)
C91_3 C94_3 1.558(2)
C91_3 C92_3 1.558(2)
Cu1_4 N1_8 1.954(4)
Cu1_4 N67_4 1.976(4)
Cu1_4 N61_4 2.154(5)
Cu1_4 N45_4 2.163(5)
Cu1_4 N53_4 2.168(6)
O1_4 C1_4 1.377(8)
O1_4 C43_4 1.452(7)
C1_4 C2_4 1.367(10)
C1_4 C6_4 1.383(9)
C2_4 C3_4 1.435(9)
C2_4 C7_4 1.510(12)
C3_4 C4_4 1.388(8)
C4_4 C5_4 1.422(8)
C4_4 C71_4 1.484(5)
C5_4 C6_4 1.376(8)
C6_4 C42_4 1.596(12)
C7_4 C8_4 1.460(14)
C8_4 C13_4 1.383(12)
C8_4 C9_4 1.422(10)
C9_4 C10_4 1.392(10)
C10_4 C11_4 1.425(10)
C10_4 C75_4 1.490(5)
C11_4 C12_4 1.408(10)
C12_4 C13_4 1.381(12)
C12_4 C14_4 1.473(15)
C13_4 O2_4 1.432(10)
O2_4 C68_4 1.410(10)
C14_4 C15_4 1.448(14)
C15_4 C20_4 1.366(12)
C15_4 C16_4 1.418(10)
C16_4 C17_4 1.420(10)
C17_4 C18_4 1.421(10)
C17_4 C79_4 1.486(5)
C18_4 C19_4 1.446(10)
C19_4 C20_4 1.373(12)
C19_4 C21_4 1.662(17)
C20_4 O3_4 1.450(10)
O3_4 C51_4 1.459(9)
C21_4 C22_4 1.290(17)
C22_4 C27_4 1.371(13)
C22_4 C23_4 1.374(11)
C23_4 C24_4 1.426(11)
C24_4 C25_4 1.408(11)
C24_4 C83_4 1.475(5)
C25_4 C26_4 1.461(12)
C26_4 C27_4 1.370(13)
C26_4 C28_4 1.598(18)
C27_4 O4_4 1.427(12)
C28_4 C29_4 1.555(17)
O4_4 C69_4 1.522(11)
C29_4 C34_4 1.379(11)
C29_4 C30_4 1.399(10)
C30_4 C31_4 1.413(10)
C31_4 C32_4 1.415(10)
C31_4 C87_4 1.487(5)
C32_4 C33_4 1.396(10)
C33_4 C34_4 1.396(12)
C33_4 C35_4 1.475(14)
C34_4 O5_4 1.416(9)
O5_4 C59_4 1.436(8)
C35_4 C36_4 1.504(14)
C36_4 C37_4 1.392(10)
C36_4 C41_4 1.393(11)
C37_4 C38_4 1.437(10)
C38_4 C39_4 1.388(10)
C38_4 C91_4 1.485(5)
C39_4 C40_4 1.400(9)
C40_4 C41_4 1.390(11)
C40_4 C42_4 1.501(13)
C41_4 O6_4 1.424(9)
O6_4 C70_4 1.448(8)
C43_4 C44_4 1.554(8)
C44_4 C49_4 1.355(9)
C44_4 N45_4 1.370(8)
N45_4 C46_4 1.362(7)
C46_4 C47_4 1.341(9)
C46_4 C50_4 1.509(9)
C47_4 C48_4 1.339(10)
C48_4 C49_4 1.399(9)
C50_4 N67_4 1.460(8)
C51_4 C52_4 1.464(10)
C52_4 C57_4 1.393(10)
C52_4 N53_4 1.409(9)
N53_4 C54_4 1.361(8)
C54_4 C55_4 1.384(10)
C54_4 C58_4 1.425(9)
C55_4 C56_4 1.418(11)
C56_4 C57_4 1.377(12)
C58_4 N67_4 1.499(8)
C59_4 C60_4 1.475(9)
C60_4 N61_4 1.330(8)
C60_4 C65_4 1.433(10)
N61_4 C62_4 1.378(7)
C62_4 C63_4 1.358(8)
C62_4 C66_4 1.530(8)
C63_4 C64_4 1.344(9)
C64_4 C65_4 1.373(10)
C66_4 N67_4 1.484(8)
C71_4 C74_4 1.557(2)
C71_4 C73_4 1.559(2)
C71_4 C72_4 1.559(2)
C75_4 C77_4 1.557(2)
C75_4 C76_4 1.558(2)
C75_4 C78_4 1.558(2)
C79_4 C82_4 1.557(2)
C79_4 C80_4 1.558(2)
C79_4 C81_4 1.559(2)
C83_4 C84_4 1.559(2)
C83_4 C86_4 1.560(2)
C83_4 C85_4 1.560(2)
C87_4 C89_4 1.558(2)
C87_4 C88_4 1.558(2)
C87_4 C90_4 1.558(2)
C91_4 C93_4 1.558(2)
C91_4 C92_4 1.559(2)
C91_4 C94_4 1.559(2)
N1_5 C2_5 1.116(5)
C2_5 C3_5 1.460(6)
C3_5 C8_5 1.365(7)
C3_5 C4_5 1.416(7)
C4_5 C5_5 1.376(8)
C5_5 C6_5 1.396(8)
C6_5 C7_5 1.377(8)
C7_5 C8_5 1.394(8)
N1_6 C2_6 1.119(12)
C2_6 C3_6 1.441(12)
C3_6 C8_6 1.385(12)
C3_6 C4_6 1.417(13)
C4_6 C5_6 1.362(13)
C5_6 C6_6 1.416(15)
C6_6 C7_6 1.348(14)
C7_6 C8_6 1.396(13)
N1_6 C2_6 1.110(12)
C2_6 C3_6 1.442(12)
C3_6 C4_6 1.416(13)
C3_6 C8_6 1.398(13)
C4_6 C5_6 1.380(13)
C5_6 C6_6 1.376(14)
C7_6 C8_6 1.378(14)
N1_7 C2_7 1.118(5)
C2_7 C3_7 1.437(7)
C3_7 C8_7 1.372(8)
C3_7 C4_7 1.398(8)
C4_7 C5_7 1.363(8)
C5_7 C6_7 1.398(9)
C6_7 C7_7 1.358(9)
C7_7 C8_7 1.394(9)
N1_8 C2_8 1.124(6)
C2_8 C3_8 1.429(8)
C3_8 C4_8 1.318(10)
C3_8 C8_8 1.439(10)
C4_8 C5_8 1.389(10)
C5_8 C6_8 1.357(12)
C6_8 C7_8 1.408(13)
C7_8 C8_8 1.380(11)
Cl1_11 O3_11 1.419(4)
Cl1_11 O2_11 1.442(4)
Cl1_11 O1_11 1.444(4)
Cl1_11 O4_11 1.444(4)
Cl1_12 O3_12 1.409(4)
Cl1_12 O2_12 1.421(4)
Cl1_12 O1_12 1.441(4)
Cl1_12 O4_12 1.459(4)
Cl1_13 O3_13 1.362(5)
Cl1_13 O1_13 1.432(4)
Cl1_13 O4_13 1.455(6)
Cl1_13 O2_13 1.461(5)
Cl1_14 O2_14 1.406(5)
Cl1_14 O3_14 1.415(5)
Cl1_14 O1_14 1.429(5)
Cl1_14 O4_14 1.435(5)
Cl1_15 O2_15 1.370(6)
Cl1_15 O3_15 1.416(7)
Cl1_15 O4_15 1.424(8)
Cl1_15 O1_15 1.429(6)
Cl1_16 O2_16 1.389(7)
Cl1_16 O4_16 1.427(8)
Cl1_16 O1_16 1.429(6)
Cl1_16 O3_16 1.432(6)
Cl1_17 O2_17 1.379(6)
Cl1_17 O4_17 1.397(8)
Cl1_17 O3_17 1.428(8)
Cl1_17 O1_17 1.449(6)
Cl1_18 O1_18 1.388(7)
Cl1_18 O3_18 1.413(7)
Cl1_18 O4_18 1.468(8)
Cl1_18 O2_18 1.486(8)
N1_19 C2_19 1.099(10)
C2_19 C3_19 1.406(12)
C3_19 C8_19 1.386(13)
C3_19 C4_19 1.416(13)
C4_19 C5_19 1.380(14)
C5_19 C6_19 1.355(15)
C6_19 C7_19 1.352(15)
C7_19 C8_19 1.399(15)
N1_20 C2_20 1.103(15)
C2_20 C3_20 1.418(14)
C3_20 C8_20 1.393(14)
C3_20 C4_20 1.409(14)
C4_20 C5_20 1.374(14)
C5_20 C6_20 1.356(14)
C6_20 C7_20 1.368(14)
C7_20 C8_20 1.398(14)
N1_21 C2_21 1.079(10)
C2_21 C3_21 1.426(12)
C3_21 C4_21 1.368(15)
C3_21 C8_21 1.432(13)
C4_21 C5_21 1.417(16)
C5_21 C6_21 1.404(17)
C6_21 C7_21 1.379(16)
C7_21 C8_21 1.367(14)
C1_22 Cl1A_22 1.772(8)
C1_22 Cl3A_22 1.789(9)
C1_22 Cl2A_22 1.777(10)
C1_22 Cl3B_22 1.755(9)
C1_22 Cl1B_22 1.756(8)
C1_22 Cl2B_22 1.769(9)
C1_22 Cl1C_22 1.699(15)
C1_22 Cl2C_22 1.777(7)
C1_22 Cl3C_22 1.702(18)
O_100 C_100 1.356(17)
O_101 C_101 1.328(17)
